data_1559983
loop_
_publ_author_name
'Zou, Xuejuan'
'He, Shuping'
'Kang, Xi'
'Chen, Shuang'
'Yu, Haizhu'
'Jin, Shan'
'Astruc, Didier'
'Zhu, Manzhou'

_publ_section_title
;
 New atomically precise M1Ag21 (M = Au/Ag) nanoclusters as excellent
 oxygen reduction reaction catalysts
;
_journal_issue 10
_journal_name_full 'Chemical Science'
_journal_page_first 3660
_journal_page_last 3667
_journal_paper_doi 10.1039/D0SC05923D
_journal_volume 12
_journal_year 2021
_chemical_formula_moiety 'C222 H264 Ag22 Fe3 P6 S12, 2(C24 H20 B), 3(C7 H8), C7 H5'
_chemical_formula_sum 'C298 H333 Ag22 B2 Fe3 P6 S12'
_chemical_formula_weight 7047.47
_space_group_crystal_system triclinic
_space_group_IT_number 2
_space_group_name_Hall '-P 1'
_space_group_name_H-M_alt 'P -1'
_atom_sites_solution_hydrogens geom
_atom_sites_solution_primary dual
_audit_creation_date 2019-05-10
_audit_creation_method
;
Olex2 1.2
(compiled 2018.05.29 svn.r3508 for OlexSys, GUI svn.r5506)
;
_audit_update_record
;
2020-09-14 deposited with the CCDC.	2021-01-05 downloaded from the CCDC.
;
_cell_angle_alpha 79.1230(10)
_cell_angle_beta 70.4930(10)
_cell_angle_gamma 66.9560(10)
_cell_formula_units_Z 2
_cell_length_a 21.4120(2)
_cell_length_b 27.2727(3)
_cell_length_c 29.7612(3)
_cell_measurement_reflns_used 185704
_cell_measurement_temperature 150
_cell_measurement_theta_max 70.39
_cell_measurement_theta_min 3.49
_cell_volume 15040.9(3)
_computing_molecular_graphics 'Olex2 (Dolomanov et al., 2009)'
_computing_publication_material 'Olex2 (Dolomanov et al., 2009)'
_computing_structure_refinement 'ShelXL (Sheldrick, 2015)'
_computing_structure_solution 'ShelXT (Sheldrick, 2015)'
_diffrn_ambient_temperature 150.0
_diffrn_measured_fraction_theta_full 0.972
_diffrn_measured_fraction_theta_max 0.972
_diffrn_measurement_device_type 'STOE STADIVARI'
_diffrn_radiation_type CuK\a
_diffrn_radiation_wavelength 1.54186
_diffrn_reflns_av_R_equivalents 0.0452
_diffrn_reflns_av_unetI/netI 0.0398
_diffrn_reflns_Laue_measured_fraction_full 0.972
_diffrn_reflns_Laue_measured_fraction_max 0.972
_diffrn_reflns_limit_h_max 25
_diffrn_reflns_limit_h_min -20
_diffrn_reflns_limit_k_max 32
_diffrn_reflns_limit_k_min -13
_diffrn_reflns_limit_l_max 35
_diffrn_reflns_limit_l_min -32
_diffrn_reflns_number 155377
_diffrn_reflns_point_group_measured_fraction_full 0.972
_diffrn_reflns_point_group_measured_fraction_max 0.972
_diffrn_reflns_theta_full 67.000
_diffrn_reflns_theta_max 67.000
_diffrn_reflns_theta_min 3.476
_exptl_absorpt_coefficient_mu 13.755
_exptl_absorpt_correction_T_max 0.2646
_exptl_absorpt_correction_T_min 0.0448
_exptl_absorpt_correction_type multi-scan
_exptl_crystal_colour 'dark red'
_exptl_crystal_colour_modifier dark
_exptl_crystal_colour_primary red
_exptl_crystal_density_diffrn 1.556
_exptl_crystal_description block
_exptl_crystal_F_000 7050
_exptl_crystal_size_max 0.1
_exptl_crystal_size_mid 0.1
_exptl_crystal_size_min 0.05
_refine_diff_density_max 2.376
_refine_diff_density_min -2.145
_refine_diff_density_rms 0.202
_refine_ls_extinction_method none
_refine_ls_goodness_of_fit_ref 1.057
_refine_ls_hydrogen_treatment constr
_refine_ls_matrix_type fullcycle
_refine_ls_number_parameters 3031
_refine_ls_number_reflns 52178
_refine_ls_number_restraints 7192
_refine_ls_restrained_S_all 1.006
_refine_ls_R_factor_all 0.0872
_refine_ls_R_factor_gt 0.0741
_refine_ls_shift/su_max 0.020
_refine_ls_shift/su_mean 0.000
_refine_ls_structure_factor_coef Fsqd
_refine_ls_weighting_details 'w=1/[\s^2^(Fo^2^)+(0.1020P)^2^+198.1240P] where P=(Fo^2^+2Fc^2^)/3'
_refine_ls_weighting_scheme calc
_refine_ls_wR_factor_gt 0.1974
_refine_ls_wR_factor_ref 0.2054
_reflns_Friedel_coverage 0.000
_reflns_number_gt 43400
_reflns_number_total 52178
_reflns_threshold_expression 'I > 2\s(I)'
_cod_data_source_file d0sc05923d2.cif
_cod_data_source_block 1_CCDC1
_cod_depositor_comments 'Adding full bibliography for 1559982--1559983.cif.'
_cod_original_cell_volume 15041.0(3)
_cod_database_code 1559983
_shelx_shelxl_version_number 2016/4
_shelx_space_group_comment
;
The symmetry employed for this shelxl refinement is uniquely defined
by the following loop, which should always be used as a source of
symmetry information in preference to the above space-group names.
They are only intended as comments.
;
_shelx_estimated_absorpt_t_max 0.546
_shelx_estimated_absorpt_t_min 0.340
_olex2_refinement_description
;
1. Fixed Uiso
 At 1.2 times of:
  All C(H) groups, All C(H,H) groups
 At 1.5 times of:
  All C(H,H,H) groups
2. Restrained distances
 C53-C08R = C53-C0AA = C22-C0AA = C49-C0AA = C56-C49 = C56-C24 = C59-C56 = C59-
 C08R
 1.45 with sigma of 0.01
 C22-C07C = C08Q-C07C = C24-C07C
 1.5 with sigma of 0.05
 C23-C08M
 1.45 with sigma of 0.01
 C26-C07W = C26-C08N = C08N-C089 = C23-C089
 1.45 with sigma of 0.01
 C23-C089
 1.45 with sigma of 0.01
3. Restrained planarity
 C56, C0AA, C59, C53
 with sigma of 0.1
 C085, C088, C08C, C08J, C08T, C08Y, C12
 with sigma of 0.1
4. Uiso/Uaniso restraints and constraints
C018 \\sim C019 \\sim C01A \\sim C01B \\sim C01C \\sim C01D \\sim C01E \\sim
C01F \\sim C01G \\sim C01H \\sim C01I \\sim C01J \\sim C01K \\sim C01L \\sim
C01M \\sim C01N \\sim C01O \\sim C01P \\sim C01Q \\sim C01R \\sim C01S \\sim
C01T \\sim C01U \\sim C01V \\sim C01W \\sim C01X \\sim C01Y \\sim C01Z \\sim
C020 \\sim C021 \\sim C022 \\sim C023 \\sim C024 \\sim C025 \\sim C026 \\sim
C027 \\sim C028 \\sim C029 \\sim C02A \\sim C02B \\sim C02C \\sim C02D \\sim
C02E \\sim C02F \\sim C02G \\sim C02H \\sim C02I \\sim C02J \\sim C02K \\sim
C02L \\sim C02M \\sim C02N \\sim C02O \\sim C02P \\sim C02Q \\sim C02R \\sim
C02S \\sim C02T \\sim C02U \\sim C02V \\sim C02W \\sim C02X \\sim C02Y \\sim
C02Z \\sim C030 \\sim C031 \\sim C032 \\sim C033 \\sim C034 \\sim C035 \\sim
C036 \\sim C037 \\sim C038 \\sim C039 \\sim C03A \\sim C03B \\sim C03C \\sim
C03D \\sim C03E \\sim C03F \\sim C03G \\sim C03H \\sim C03I \\sim C03J \\sim
C03K \\sim C03L \\sim C03M \\sim C03N \\sim C03O \\sim C03P \\sim C03Q \\sim
C03R \\sim C03S \\sim C03T \\sim C03U \\sim C03V \\sim C03W \\sim C03X \\sim
C03Y \\sim C03Z \\sim C040 \\sim C041 \\sim C042 \\sim C043 \\sim C044 \\sim
C045 \\sim C046 \\sim C047 \\sim C048 \\sim C049 \\sim C04A \\sim C04B \\sim
C04C \\sim C04D \\sim C04E \\sim C04F \\sim C04G \\sim C04H \\sim C04I \\sim
C04J \\sim C04K \\sim C04L \\sim C04M \\sim C04N \\sim C04O \\sim C04P \\sim
C04Q \\sim C04R \\sim C04S \\sim C04T \\sim C04U \\sim C04V \\sim C04W \\sim
C04X \\sim C04Y \\sim C04Z \\sim C050 \\sim C051 \\sim C052 \\sim C053 \\sim
C054 \\sim C055 \\sim C056 \\sim C057 \\sim C058 \\sim C059 \\sim C05A \\sim
C05B \\sim C05C \\sim C05D \\sim C05E \\sim C05F \\sim C05G \\sim C05H \\sim
C05I \\sim C05J \\sim C05K \\sim C05L \\sim C05M \\sim C05N \\sim C05O \\sim
C05P \\sim C05Q \\sim C05R \\sim C05S \\sim C05T \\sim C05U \\sim C05V \\sim
C05W \\sim C05X \\sim C05Y \\sim C05Z \\sim C060 \\sim C061 \\sim C062 \\sim
C063 \\sim C064 \\sim C065 \\sim C066 \\sim C067 \\sim C068 \\sim C069 \\sim
C06A \\sim C06B \\sim C06C \\sim C06D \\sim C06E \\sim C06F \\sim C06G \\sim
C06H \\sim C06I \\sim C06J \\sim C06K \\sim C06L \\sim C06M \\sim C06N \\sim
C06O \\sim C06P \\sim C06Q \\sim C06R \\sim C06S \\sim C06T \\sim C06U \\sim
C06V \\sim C06W \\sim C06X \\sim C06Y \\sim C070 \\sim C071 \\sim C072 \\sim
C073 \\sim C074 \\sim C075 \\sim C076 \\sim C077 \\sim C078 \\sim C079 \\sim
C07A \\sim C07B \\sim C07C \\sim C07D \\sim C07E \\sim C07F \\sim C07G \\sim
C07H \\sim C07I \\sim C07J \\sim C07K \\sim C07L \\sim C07M \\sim C07N \\sim
C07O \\sim C07P \\sim C07R \\sim C07S \\sim C07T \\sim C07U \\sim C07V \\sim
C07W \\sim C07X \\sim C07Y \\sim C07Z \\sim C080 \\sim C081 \\sim C083 \\sim
C084 \\sim C085 \\sim C086 \\sim C087 \\sim C088 \\sim C089 \\sim C08A \\sim
C08B \\sim C08C \\sim C08D \\sim C08E \\sim C08F \\sim C08G \\sim C08J \\sim
C08K \\sim C08M \\sim C08N \\sim C08O \\sim C08Q \\sim C08R \\sim C08T \\sim
C08U \\sim C08W \\sim C08Y \\sim C08Z \\sim C090 \\sim C6 \\sim C7 \\sim C2
\\sim C0AA \\sim C11 \\sim C13 \\sim C19 \\sim C18 \\sim C5 \\sim C15 \\sim C12
\\sim C16 \\sim C46 \\sim C68 \\sim C72 \\sim C57 \\sim C69 \\sim C22 \\sim C23
\\sim C24 \\sim C26 \\sim C27 \\sim C49 \\sim C53 \\sim C56 \\sim C59 \\sim
C70: within 3.8A with sigma of 0.01 and sigma for terminal atoms of 0.02
5.a Ternary CH refined with riding coordinates:
 C01H(H01J), C01X(H01X), C02I(H02Q), C02K(H02S), C032(H032), C039(H039),
 C03L(H03L), C03M(H03M), C03T(H03T), C03V(H03V), C046(H046), C04K(H04N),
 C04P(H04T), C052(H052), C056(H056), C05F(H05P), C05L(H05T), C05O(H05V),
 C05Y(H05Z), C060(H060), C061(H061), C06C(H06G), C071(H071), C072(H072),
 C073(H073), C078(H078), C07D(H07F), C07I(H07J), C07T(H07T), C07V(H07V),
 C07W(H07W), C080(H080), C08N(H08N), C08R(H08R), C0AA(H0AB), C23(H23), C56(H56)
5.b Secondary CH2 refined with riding coordinates:
 C018(H01A,H01B), C01B(H01C,H01D), C01C(H01E,H01F), C01G(H01H,H01I), C01M(H01N,
 H01O), C01N(H01P,H01Q), C01W(H01S,H01V), C022(H02A,H02B), C028(H02C,H02D),
 C02D(H02H,H02I), C02E(H02J,H02K), C02F(H02L,H02M), C02H(H02O,H02P), C02N(H02V,
 H02W), C02U(H02,H), C02W(H1AA,HA), C02Y(H2AA,HB), C030(H03A,H03B), C03A(H03C,
 H03D), C03G(H03F,H03G), C03R(H03J,H03P), C03W(H03Q,H03R), C049(H04A,H04B),
 C04C(H04D,H04E), C04D(H04F,H04G), C04J(H04L,H04M), C04M(H04P,H04Q), C04N(H04R,
 H04S), C04Q(H04U,H04V), C04T(H04Y,HC), C04U(H04Z,HD), C04X(H4AA,HE), C04Y(H5AA,
 HF), C050(H05A,H05B), C053(H05C,H05D), C054(H05E,H05F), C055(H05G,H05H),
 C059(H05I,H05J), C05A(H05K,H05L), C05E(H05N,H05O), C05X(H05Y,HG), C062(H06A,
 H06B), C069(H06C,H06D), C06J(H06K,H06L), C06K(H06M,H06N), C06M(H06P,H06Q),
 C06O(H06R,H06S), C06R(H06T,H06U), C06S(H06V,H06W), C06U(H06Y,HH), C06Y(H06Z,
 HI), C070(H07A,H07B), C076(H07C,H07D), C07G(H07G,H07H), C07J(H07K,H07L),
 C07K(H07M,H07N), C07S(H07R,H07S), C07X(H07U,H07X), C07Z(H07Y,HJ), C081(H08A,
 H08B), C089(H08C,H08D), C08F(H08E,H08F), C08K(H08G,H08H), C08M(H08I,H08J),
 C08O(H08K,H08L), C08Q(H08M,H08O), C22(H22A,H22B), C24(H24A,H24B), C26(H26A,
 H26B), C49(H49A,H49B), C53(H53A,H53B), C59(H59A,H59B)
5.c Aromatic/amide H refined with riding coordinates:
 C019(H019), C01D(H01G), C01I(H01K), C01K(H01L), C01L(H01M), C01R(H01R),
 C01T(H01T), C01U(H01U), C01V(H01W), C01Y(H01Y), C023(H023), C027(H027),
 C02A(H02E), C02B(H02F), C02C(H02G), C02G(H02N), C02J(H02R), C02L(H02T),
 C02M(H02U), C02O(H02X), C02P(H7AA), C02Q(H02Y), C02S(H02Z), C02V(H0AA),
 C02Z(H3AA), C035(H035), C037(H037), C038(H038), C03E(H03E), C03F(H03W),
 C03H(H03H), C03I(H03I), C03J(H03Y), C03K(H03K), C03N(H03N), C03O(H03O),
 C03S(H03S), C03U(H03U), C03X(H03X), C03Z(H03Z), C040(H040), C041(H041),
 C042(H042), C044(H044), C045(H045), C047(H047), C048(H048), C04A(H04C),
 C04E(H04H), C04F(H8BA), C04G(H04I), C04H(H04J), C04I(H04K), C04L(H04O),
 C04R(H04W), C04S(H04X), C04V(H9BA), C04W(H04), C04Z(H6AA), C051(H051),
 C057(H057), C058(H058), C05B(H05M), C05C(H0CA), C05G(H8AA), C05H(H05Q),
 C05I(H05R), C05J(H05S), C05M(H05U), C05P(H9AA), C05Q(H1CA), C05R(H05W),
 C05S(H0BA), C05T(H05X), C05U(H1BA), C05V(H2BA), C05W(H3BA), C063(H063),
 C064(H064), C066(H066), C067(H067), C068(H068), C06A(H06E), C06B(H06F),
 C06D(H06H), C06E(H06I), C06F(H06), C06G(H2CA), C06H(H06J), C06L(H06O),
 C06N(H4BA), C06P(H3CA), C06Q(H4CA), C06T(H06X), C06V(H5BA), C06W(H5CA),
 C06X(H6BA), C074(H074), C075(H075), C077(H077), C079(H079), C08E(H08T),
 C08W(H08W), C6(H6), C08B(H08U), C07A(H07E), C07B(H07Z), C07E(H07), C07F(H6CA),
 C07H(H07I), C07L(H7BA), C07M(H07O), C07N(H7CA), C07O(H07P), C07P(H07Q),
 C07R(H8CA), C086(H086), C087(H087), C08A(H08P), C08D(H08Q), C08G(H08S),
 C088(H088), C085(H085), C08C(H08), C08J(H9CA), C08Y(H0DA), C08Z(H08Z), C7(H7),
 C083(H083), C05N(H05), C084(H084), C090(H090), C11(H11), C13(H13), C5(H5),
 C15(H15), C46(H46), C68(H68), C72(H72), C57(H57), C69(H69), C27(H27), C70(H70)
5.d Fitted hexagon refined as free rotating group:
 C079(C08E,C08W,C6,C08B,C07Y), C08T(C088,C085,C08C,C08J,C08Y), C7(C083,C05D,
 C05N,C084,C090), C11(C13,C19,C18,C5,C15), C16(C46,C68,C72,C57,C69)
5.e Idealised Me refined as rotating group:
 C08U(H08V,H08X,H08Y), C2(H2A,H2B,H2C), C12(H12A,H12B,H12C)
;
_olex2_submission_special_instructions 'No special instructions were received'

loop_
_space_group_symop_operation_xyz
'x, y, z'
'-x, -y, -z'

loop_
_atom_site_label
_atom_site_type_symbol
_atom_site_fract_x
_atom_site_fract_y
_atom_site_fract_z
_atom_site_U_iso_or_equiv
_atom_site_adp_type
_atom_site_occupancy
_atom_site_site_symmetry_order
_atom_site_calc_flag
_atom_site_refinement_flags_posn
_atom_site_refinement_flags_adp
_atom_site_refinement_flags_occupancy
_atom_site_disorder_assembly
_atom_site_disorder_group
Ag01 Ag 0.69391(3) 0.73845(2) 0.25658(2) 0.024 Uani 1 1 d . . . . .
Ag02 Ag 0.75902(3) 0.77357(3) 0.30441(2) 0.031 Uani 1 1 d . . . . .
Ag03 Ag 0.79613(3) 0.78181(3) 0.20142(2) 0.032 Uani 1 1 d . . . . .
Ag04 Ag 0.72939(3) 0.62901(3) 0.25644(2) 0.030 Uani 1 1 d . . . . .
Ag05 Ag 0.70950(3) 0.67668(3) 0.34051(2) 0.033 Uani 1 1 d . . . . .
Ag06 Ag 0.67819(4) 0.79099(3) 0.16937(2) 0.033 Uani 1 1 d . . . . .
Ag07 Ag 0.55833(3) 0.80359(3) 0.25255(3) 0.032 Uani 1 1 d . . . . .
Ag08 Ag 0.78745(4) 0.68968(3) 0.17377(2) 0.033 Uani 1 1 d . . . . .
Ag09 Ag 0.58243(3) 0.70543(3) 0.31169(2) 0.032 Uani 1 1 d . . . . .
Ag0A Ag 0.82940(3) 0.67127(3) 0.25845(2) 0.030 Uani 1 1 d . . . . .
Ag0B Ag 0.66136(4) 0.84753(3) 0.25655(3) 0.032 Uani 1 1 d . . . . .
Ag0C Ag 0.62611(3) 0.70555(3) 0.20911(2) 0.030 Uani 1 1 d . . . . .
Ag0D Ag 0.61199(4) 0.78660(3) 0.34160(2) 0.034 Uani 1 1 d . . . . .
Ag0E Ag 0.64926(3) 0.53294(3) 0.18650(3) 0.035 Uani 1 1 d . . . . .
Ag0F Ag 0.82406(4) 0.68639(3) 0.37049(3) 0.036 Uani 1 1 d . . . . .
Ag0G Ag 0.98774(4) 0.68929(3) 0.32434(3) 0.037 Uani 1 1 d . . . . .
Ag0H Ag 0.73168(4) 0.61952(3) 0.14569(3) 0.037 Uani 1 1 d . . . . .
Ag0I Ag 0.92494(4) 0.73420(3) 0.23411(3) 0.038 Uani 1 1 d . . . . .
Ag0J Ag 0.59641(4) 0.90658(3) 0.17604(3) 0.039 Uani 1 1 d . . . . .
Ag0K Ag 0.60034(4) 0.60059(3) 0.28378(3) 0.037 Uani 1 1 d . . . . .
Ag0L Ag 0.45655(4) 0.99146(3) 0.24057(3) 0.042 Uani 1 1 d . . . . .
Ag0M Ag 0.49096(4) 0.88320(3) 0.32497(3) 0.049 Uani 1 1 d . . . . .
Fe0N Fe 1.16399(8) 0.65799(7) 0.37051(6) 0.036 Uani 1 1 d . . . . .
Fe0O Fe 0.62122(9) 0.40176(8) 0.15437(7) 0.048 Uani 1 1 d . . . . .
Fe0P Fe 0.33320(10) 1.14826(7) 0.21971(7) 0.051 Uani 1 1 d . . . . .
S00Q S 0.71805(12) 0.54542(9) 0.24287(8) 0.032 Uani 1 1 d . . . . .
S00R S 0.94630(11) 0.64560(9) 0.27257(8) 0.030 Uani 1 1 d . . . . .
S00S S 0.49158(12) 0.66644(10) 0.32324(9) 0.036 Uani 1 1 d . . . . .
S00T S 0.84793(12) 0.76729(10) 0.34428(8) 0.033 Uani 1 1 d . . . . .
S00U S 0.60619(12) 0.63981(9) 0.17239(8) 0.032 Uani 1 1 d . . . . .
S00V S 0.85312(12) 0.60892(10) 0.13003(8) 0.036 Uani 1 1 d . . . . .
S00W S 0.59162(13) 0.94300(9) 0.24529(9) 0.036 Uani 1 1 d . . . . .
S00X S 0.45740(12) 0.89021(10) 0.25451(10) 0.038 Uani 1 1 d . . . . .
P00Y P 1.03602(12) 0.60993(10) 0.37816(8) 0.032 Uani 1 1 d . . . . .
S00Z S 0.61191(13) 0.85242(10) 0.11592(9) 0.038 Uani 1 1 d . . . . .
P010 P 1.05716(13) 0.74907(10) 0.30491(9) 0.034 Uani 1 1 d . . . . .
S011 S 0.88525(14) 0.82066(11) 0.19471(10) 0.042 Uani 1 1 d . . . . .
S012 S 0.78667(13) 0.61131(10) 0.38664(9) 0.039 Uani 1 1 d . . . . .
S013 S 0.53956(15) 0.86407(12) 0.39031(10) 0.047 Uani 1 1 d . . . . .
P014 P 0.53649(13) 0.51360(11) 0.21552(9) 0.037 Uani 1 1 d . . . . .
P015 P 0.41552(14) 1.02841(11) 0.16742(10) 0.039 Uani 1 1 d . . . . .
P016 P 0.74235(13) 0.46223(10) 0.13354(9) 0.037 Uani 1 1 d . . . . .
P017 P 0.40122(17) 1.05878(11) 0.30308(11) 0.047 Uani 1 1 d . . . . .
C018 C 0.5067(6) 0.7300(5) 0.1467(4) 0.043 Uani 1 1 d . U . . .
H01A H 0.529510 0.751320 0.154575 0.052 Uiso 1 1 calc R . . . .
H01B H 0.473087 0.721718 0.176512 0.052 Uiso 1 1 calc R . . . .
C019 C 1.1058(6) 0.5003(5) 0.3570(4) 0.046 Uani 1 1 d . U . . .
H019 H 1.149295 0.504727 0.352635 0.055 Uiso 1 1 calc R . . . .
C01A C 1.0416(5) 0.5444(4) 0.3709(4) 0.038 Uani 1 1 d . U . . .
C01B C 0.9814(6) 0.5517(5) 0.2331(4) 0.046 Uani 1 1 d . U . . .
H01C H 0.971126 0.536275 0.266505 0.056 Uiso 1 1 calc R . . . .
H01D H 0.936471 0.567085 0.224346 0.056 Uiso 1 1 calc R . . . .
C01C C 0.7574(7) 0.8699(5) 0.3666(5) 0.054 Uani 1 1 d . U . . .
H01E H 0.791729 0.882339 0.340243 0.065 Uiso 1 1 calc R . . . .
H01F H 0.724330 0.864582 0.353009 0.065 Uiso 1 1 calc R . . . .
C01D C 0.9791(6) 0.5353(5) 0.3760(4) 0.042 Uani 1 1 d . U . . .
H01G H 0.934906 0.563891 0.384024 0.050 Uiso 1 1 calc R . . . .
C01E C 1.0103(5) 0.5958(4) 0.2297(4) 0.040 Uani 1 1 d . U . . .
C01F C 1.1091(6) 0.7319(4) 0.3458(4) 0.040 Uani 1 1 d . U . . .
C01G C 1.0799(6) 0.5718(5) 0.2427(4) 0.045 Uani 1 1 d . U . . .
H01H H 1.071466 0.556959 0.276343 0.054 Uiso 1 1 calc R . . . .
H01I H 1.100308 0.599659 0.239258 0.054 Uiso 1 1 calc R . . . .
C01H C 0.4664(6) 0.7624(5) 0.1098(4) 0.045 Uani 1 1 d . U . . .
H01J H 0.429917 0.796513 0.123352 0.054 Uiso 1 1 calc R . . . .
C01I C 0.9359(6) 0.6663(5) 0.4550(4) 0.043 Uani 1 1 d . U . . .
H01K H 0.927751 0.695475 0.431899 0.051 Uiso 1 1 calc R . . . .
C01J C 0.5378(6) 0.4674(5) 0.1794(4) 0.049 Uani 1 1 d . U . . .
C01K C 0.9801(6) 0.4858(5) 0.3695(4) 0.042 Uani 1 1 d . U . . .
H01L H 0.937073 0.480479 0.374075 0.051 Uiso 1 1 calc R . . . .
C01L C 1.1534(6) 0.7818(5) 0.2276(4) 0.049 Uani 1 1 d . U . . .
H01M H 1.144030 0.809818 0.246401 0.058 Uiso 1 1 calc R . . . .
C01M C 0.8328(6) 0.4992(5) 0.2774(4) 0.044 Uani 1 1 d . U . . .
H01N H 0.824300 0.534914 0.286383 0.052 Uiso 1 1 calc R . . . .
H01O H 0.861367 0.495794 0.243513 0.052 Uiso 1 1 calc R . . . .
C01N C 0.7059(7) 0.9664(5) 0.1788(5) 0.056 Uani 1 1 d . U . . .
H01P H 0.678887 0.977179 0.155085 0.067 Uiso 1 1 calc R . . . .
H01Q H 0.733048 0.927567 0.177673 0.067 Uiso 1 1 calc R . . . .
C01O C 0.7620(5) 0.4937(4) 0.2837(4) 0.039 Uani 1 1 d . U . . .
C01P C 0.4528(6) 0.5684(5) 0.2178(4) 0.045 Uani 1 1 d . U . . .
C01Q C 0.7972(6) 0.8166(5) 0.3906(4) 0.047 Uani 1 1 d . U . . .
C01R C 1.0816(6) 0.7253(5) 0.3963(4) 0.044 Uani 1 1 d . U . . .
H01R H 1.034101 0.728251 0.412977 0.053 Uiso 1 1 calc R . . . .
C01S C 1.1213(6) 0.7443(5) 0.2450(4) 0.045 Uani 1 1 d . U . . .
C01T C 0.4331(5) 0.6099(5) 0.2465(4) 0.042 Uani 1 1 d . U . . .
H01T H 0.463069 0.608017 0.264604 0.051 Uiso 1 1 calc R . . . .
C01U C 1.1773(5) 0.6024(4) 0.3282(4) 0.040 Uani 1 1 d . U . . .
H01U H 1.168834 0.609193 0.297829 0.048 Uiso 1 1 calc R . . . .
C01V C 0.7392(7) 1.1731(5) -0.0375(4) 0.053 Uani 1 1 d . U . . .
H01W H 0.734252 1.206967 -0.054548 0.064 Uiso 1 1 calc R . . . .
C01W C 0.5251(6) 0.6453(5) 0.1160(4) 0.044 Uani 1 1 d . U . . .
H01S H 0.491470 0.637795 0.146187 0.053 Uiso 1 1 calc R . . . .
H01V H 0.559984 0.610751 0.103429 0.053 Uiso 1 1 calc R . . . .
C01X C 1.0343(6) 0.5077(5) 0.2002(4) 0.048 Uani 1 1 d . U . . .
H01X H 1.014931 0.478900 0.203399 0.057 Uiso 1 1 calc R . . . .
C01Y C 0.8641(6) 0.4705(5) 0.1377(4) 0.044 Uani 1 1 d . U . . .
H01Y H 0.841159 0.507448 0.130854 0.053 Uiso 1 1 calc R . . . .
C01Z C 0.5633(6) 0.6779(4) 0.1254(4) 0.039 Uani 1 1 d . U . . .
C020 C 0.7162(7) 1.1711(5) 0.0124(4) 0.049 Uani 1 1 d . U . . .
C021 C 1.1266(6) 0.5991(4) 0.3731(4) 0.040 Uani 1 1 d . U . . .
C022 C 0.7097(6) 0.8200(5) 0.0306(4) 0.049 Uani 1 1 d . U . . .
H02A H 0.673127 0.811008 0.024154 0.059 Uiso 1 1 calc R . . . .
H02B H 0.736485 0.788921 0.048391 0.059 Uiso 1 1 calc R . . . .
C023 C 0.3101(7) 1.0065(5) 0.1443(5) 0.053 Uani 1 1 d . U . . .
H023 H 0.276281 1.038303 0.158827 0.064 Uiso 1 1 calc R . . . .
C024 C 0.9873(5) 0.6174(4) 0.4411(4) 0.038 Uani 1 1 d . U . . .
C025 C 0.4797(6) 1.0443(5) 0.1146(4) 0.047 Uani 1 1 d . U . . .
C026 C 0.5198(6) 0.4827(5) 0.2762(4) 0.046 Uani 1 1 d . U . . .
C027 C 0.6925(6) 0.3818(5) 0.1914(5) 0.051 Uani 1 1 d . U . . .
H027 H 0.683965 0.396037 0.220555 0.062 Uiso 1 1 calc R . . . .
C028 C 1.0470(6) 0.5328(5) 0.1483(4) 0.048 Uani 1 1 d . U . . .
H02C H 1.080627 0.504964 0.125918 0.058 Uiso 1 1 calc R . . . .
H02D H 1.001830 0.548412 0.139862 0.058 Uiso 1 1 calc R . . . .
C029 C 0.6556(7) 0.9788(5) 0.2281(5) 0.051 Uani 1 1 d . U . . .
C02A C 0.5405(6) 1.0461(5) 0.1194(4) 0.047 Uani 1 1 d . U . . .
H02E H 0.547827 1.039202 0.150125 0.057 Uiso 1 1 calc R . . . .
C02B C 1.2425(6) 0.5939(5) 0.3364(4) 0.047 Uani 1 1 d . U . . .
H02F H 1.284662 0.594988 0.312653 0.056 Uiso 1 1 calc R . . . .
C02C C 0.5711(6) 0.4670(5) 0.2987(4) 0.048 Uani 1 1 d . U . . .
H02G H 0.614420 0.472682 0.282472 0.058 Uiso 1 1 calc R . . . .
C02D C 1.0234(6) 0.6206(5) 0.1781(4) 0.046 Uani 1 1 d . U . . .
H02H H 1.042903 0.649004 0.174951 0.055 Uiso 1 1 calc R . . . .
H02I H 0.978347 0.636757 0.169547 0.055 Uiso 1 1 calc R . . . .
C02E C 0.7188(6) 0.5001(4) 0.3357(4) 0.042 Uani 1 1 d . U . . .
H02J H 0.672259 0.497348 0.340322 0.050 Uiso 1 1 calc R . . . .
H02K H 0.710403 0.535689 0.344791 0.050 Uiso 1 1 calc R . . . .
C02F C 0.6317(6) 0.9162(5) 0.0332(4) 0.046 Uani 1 1 d . U . . .
H02L H 0.609427 0.947812 0.052389 0.055 Uiso 1 1 calc R . . . .
H02M H 0.593742 0.908189 0.027569 0.055 Uiso 1 1 calc R . . . .
C02G C 1.1825(6) 0.7254(4) 0.3370(4) 0.042 Uani 1 1 d . U . . .
H02N H 1.215290 0.727560 0.306625 0.051 Uiso 1 1 calc R . . . .
C02H C 0.8872(6) 0.4012(5) 0.2949(4) 0.048 Uani 1 1 d . U . . .
H02O H 0.916766 0.396935 0.261263 0.057 Uiso 1 1 calc R . . . .
H02P H 0.913363 0.373135 0.315196 0.057 Uiso 1 1 calc R . . . .
C02I C 1.0771(6) 0.5758(5) 0.1442(4) 0.048 Uani 1 1 d . U . . .
H02Q H 1.086115 0.591540 0.110554 0.057 Uiso 1 1 calc R . . . .
C02J C 0.4092(6) 0.5718(5) 0.1907(4) 0.048 Uani 1 1 d . U . . .
H02R H 0.421517 0.544294 0.170553 0.058 Uiso 1 1 calc R . . . .
C02K C 0.4846(6) 0.6775(5) 0.0793(4) 0.043 Uani 1 1 d . U . . .
H02S H 0.460163 0.656260 0.072582 0.051 Uiso 1 1 calc R . . . .
C02L C 0.4284(6) 0.9443(5) 0.1227(4) 0.050 Uani 1 1 d . U . . .
H02T H 0.476402 0.932306 0.122720 0.060 Uiso 1 1 calc R . . . .
C02M C 0.2894(7) 0.9758(5) 0.1250(5) 0.054 Uani 1 1 d . U . . .
H02U H 0.241025 0.986877 0.125935 0.065 Uiso 1 1 calc R . . . .
C02N C 0.4302(6) 0.7303(5) 0.0985(4) 0.046 Uani 1 1 d . U . . .
H02V H 0.405353 0.750876 0.074445 0.056 Uiso 1 1 calc R . . . .
H02W H 0.394608 0.723553 0.127769 0.056 Uiso 1 1 calc R . . . .
C02O C 1.1075(6) 0.4517(5) 0.3495(4) 0.049 Uani 1 1 d . U . . .
H02X H 1.151330 0.423187 0.339652 0.059 Uiso 1 1 calc R . . . .
C02P C 0.6836(7) 1.2003(5) 0.1796(5) 0.056 Uani 1 1 d . U . . .
H7AA H 0.650224 1.206057 0.210353 0.067 Uiso 1 1 calc R . . . .
C02Q C 0.5805(7) 1.0695(5) 0.0348(5) 0.052 Uani 1 1 d . U . . .
H02Y H 0.614496 1.077904 0.007629 0.063 Uiso 1 1 calc R . . . .
C02R C 0.4643(6) 0.6356(5) 0.3843(4) 0.051 Uani 1 1 d . U . . .
C02S C 1.0434(6) 0.4450(5) 0.3566(4) 0.044 Uani 1 1 d . U . . .
H02Z H 1.043989 0.411160 0.352421 0.053 Uiso 1 1 calc R . . . .
C02T C 0.7577(6) 0.4803(5) 0.0700(4) 0.047 Uani 1 1 d . U . . .
C02U C 0.7768(6) 0.4387(4) 0.2692(4) 0.044 Uani 1 1 d . U . . .
H02 H 0.804773 0.435215 0.235157 0.053 Uiso 1 1 calc R . . . .
H H 0.731519 0.434307 0.273011 0.053 Uiso 1 1 calc R . . . .
C02V C 1.1334(6) 0.7053(5) 0.2170(4) 0.046 Uani 1 1 d . U . . .
H0AA H 1.110040 0.680255 0.229940 0.055 Uiso 1 1 calc R . . . .
C02W C 0.8485(7) 0.8245(5) 0.4118(5) 0.055 Uani 1 1 d . U . . .
H1AA H 0.883500 0.837158 0.386246 0.066 Uiso 1 1 calc R . . . .
HA H 0.874495 0.790249 0.426644 0.066 Uiso 1 1 calc R . . . .
C02X C 0.3788(7) 0.8709(6) 0.2684(5) 0.058 Uani 1 1 d . U . . .
C02Y C 0.8165(7) 0.8463(5) -0.0066(4) 0.054 Uani 1 1 d . U . . .
H2AA H 0.844399 0.815807 0.011002 0.065 Uiso 1 1 calc R . . . .
HB H 0.849122 0.853811 -0.037300 0.065 Uiso 1 1 calc R . . . .
C02Z C 0.5914(7) 1.0578(5) 0.0803(4) 0.051 Uani 1 1 d . U . . .
H3AA H 0.633533 1.057880 0.084313 0.061 Uiso 1 1 calc R . . . .
C030 C 0.7393(7) 0.9407(5) -0.0046(4) 0.051 Uani 1 1 d . U . . .
H03A H 0.771544 0.949222 -0.035052 0.062 Uiso 1 1 calc R . . . .
H03B H 0.716542 0.972568 0.014376 0.062 Uiso 1 1 calc R . . . .
C031 C 1.0139(6) 0.8205(5) 0.3083(4) 0.045 Uani 1 1 d . U . . .
C032 C 0.8738(6) 0.4556(4) 0.3091(4) 0.044 Uani 1 1 d . U . . .
H032 H 0.919929 0.459490 0.304916 0.053 Uiso 1 1 calc R . . . .
C033 C 0.8318(6) 0.4354(5) 0.1399(4) 0.046 Uani 1 1 d . U . . .
C034 C 0.9491(9) 0.8162(8) 0.1343(6) 0.084 Uani 1 1 d . U . . .
C035 C 0.5171(6) 0.4219(5) 0.1923(5) 0.055 Uani 1 1 d . U . . .
H035 H 0.497523 0.409723 0.224020 0.066 Uiso 1 1 calc R . . . .
C036 C 0.8881(6) 0.6212(5) 0.0649(4) 0.050 Uani 1 1 d . U . . .
C037 C 1.2338(6) 0.5835(5) 0.3861(4) 0.045 Uani 1 1 d . U . . .
H037 H 1.269473 0.574938 0.401519 0.054 Uiso 1 1 calc R . . . .
C038 C 0.6810(7) 0.3353(5) 0.1868(5) 0.058 Uani 1 1 d . U . . .
H038 H 0.664154 0.312738 0.212351 0.070 Uiso 1 1 calc R . . . .
C039 C 0.7596(7) 0.8322(5) -0.0161(4) 0.052 Uani 1 1 d . U . . .
H039 H 0.783197 0.799929 -0.035221 0.062 Uiso 1 1 calc R . . . .
C03A C 0.4075(7) 0.6797(6) 0.4155(4) 0.057 Uani 1 1 d . U . . .
H03C H 0.367566 0.698071 0.401459 0.068 Uiso 1 1 calc R . . . .
H03D H 0.427274 0.706309 0.417308 0.068 Uiso 1 1 calc R . . . .
C03B C 0.9582(7) 0.2927(6) 0.4280(5) 0.062 Uani 1 1 d . U . . .
C03C C 0.7055(7) 1.2061(5) 0.0931(5) 0.054 Uani 1 1 d . U . . .
C03D C 0.7193(6) 0.4036(5) 0.1438(4) 0.050 Uani 1 1 d . U . . .
C03E C 0.9329(7) 0.3631(5) 0.1580(5) 0.056 Uani 1 1 d . U . . .
H03E H 0.956334 0.326144 0.164773 0.067 Uiso 1 1 calc R . . . .
C03F C 0.7291(7) 1.1199(5) 0.0341(5) 0.050 Uani 1 1 d . U . . .
H03W H 0.717849 1.115594 0.067991 0.060 Uiso 1 1 calc R . . . .
C03G C 0.6956(7) 0.9616(5) 0.2655(5) 0.053 Uani 1 1 d . U . . .
H03F H 0.722547 0.922663 0.265344 0.064 Uiso 1 1 calc R . . . .
H03G H 0.661749 0.969455 0.297716 0.064 Uiso 1 1 calc R . . . .
C03H C 0.9310(6) 0.4525(5) 0.1455(4) 0.048 Uani 1 1 d . U . . .
H03H H 0.952800 0.477463 0.143577 0.058 Uiso 1 1 calc R . . . .
C03I C 0.8085(6) 0.4466(6) 0.0353(4) 0.055 Uani 1 1 d . U . . .
H03I H 0.835905 0.411668 0.044697 0.066 Uiso 1 1 calc R . . . .
C03J C 0.7535(8) 1.2898(5) 0.0174(5) 0.060 Uani 1 1 d . U . . .
H03Y H 0.778748 1.271621 0.040120 0.072 Uiso 1 1 calc R . . . .
C03K C 1.1969(6) 0.7154(5) 0.3817(4) 0.044 Uani 1 1 d . U . . .
H03K H 1.240661 0.710646 0.386493 0.053 Uiso 1 1 calc R . . . .
C03L C 0.6823(6) 0.9278(5) -0.0151(4) 0.048 Uani 1 1 d . U . . .
H03L H 0.655120 0.958903 -0.033206 0.058 Uiso 1 1 calc R . . . .
C03M C 0.3805(7) 0.6547(6) 0.4667(5) 0.059 Uani 1 1 d . U . . .
H03M H 0.343519 0.683077 0.488099 0.070 Uiso 1 1 calc R . . . .
C03N C 0.4078(7) 0.9141(5) 0.1026(5) 0.055 Uani 1 1 d . U . . .
H03N H 0.442233 0.882841 0.087558 0.066 Uiso 1 1 calc R . . . .
C03O C 0.9979(6) 0.5755(5) 0.4758(4) 0.041 Uani 1 1 d . U . . .
H03O H 1.033306 0.541777 0.466989 0.050 Uiso 1 1 calc R . . . .
C03P C 0.6748(6) 0.8680(4) 0.0602(4) 0.043 Uani 1 1 d . U . . .
C03Q C 0.3822(6) 0.9908(5) 0.1427(4) 0.050 Uani 1 1 d . U . . .
C03R C 1.1047(6) 0.4846(5) 0.2125(4) 0.054 Uani 1 1 d . U . . .
H03J H 1.097346 0.468033 0.245528 0.065 Uiso 1 1 calc R . . . .
H03P H 1.139090 0.456501 0.190577 0.065 Uiso 1 1 calc R . . . .
C03S C 1.2012(7) 0.7772(6) 0.1805(4) 0.056 Uani 1 1 d . U . . .
H03S H 1.226035 0.801340 0.167829 0.068 Uiso 1 1 calc R . . . .
C03T C 0.7466(7) 0.9922(5) 0.2539(5) 0.056 Uani 1 1 d . U . . .
H03T H 0.773407 0.981036 0.278130 0.067 Uiso 1 1 calc R . . . .
C03U C 0.7192(6) 0.5319(6) 0.0553(4) 0.055 Uani 1 1 d . U . . .
H03U H 0.685672 0.556293 0.078437 0.066 Uiso 1 1 calc R . . . .
C03V C 0.7157(7) 0.9123(5) 0.4040(5) 0.058 Uani 1 1 d . U . . .
H03V H 0.690566 0.946857 0.388288 0.070 Uiso 1 1 calc R . . . .
C03W C 0.6123(7) 1.0391(5) 0.2303(5) 0.058 Uani 1 1 d . U . . .
H03Q H 0.583996 1.050624 0.207341 0.069 Uiso 1 1 calc R . . . .
H03R H 0.579297 1.046798 0.262778 0.069 Uiso 1 1 calc R . . . .
C03X C 1.2107(7) 0.7383(5) 0.1543(4) 0.056 Uani 1 1 d . U . . .
H03X H 1.241552 0.736192 0.122607 0.067 Uiso 1 1 calc R . . . .
C03Y C 0.7010(7) 1.2735(5) 0.0134(5) 0.055 Uani 1 1 d . U . . .
C03Z C 0.3336(7) 1.1422(5) 0.1518(5) 0.057 Uani 1 1 d . U . . .
H03Z H 0.365971 1.149270 0.122852 0.068 Uiso 1 1 calc R . . . .
C040 C 1.1769(7) 0.7005(6) 0.1717(5) 0.057 Uani 1 1 d . U . . .
H040 H 1.184179 0.673248 0.152759 0.069 Uiso 1 1 calc R . . . .
C041 C 0.7227(6) 0.3693(5) 0.1113(5) 0.054 Uani 1 1 d . U . . .
H041 H 0.738070 0.372853 0.077390 0.065 Uiso 1 1 calc R . . . .
C042 C 1.1621(5) 0.5880(4) 0.4088(4) 0.041 Uani 1 1 d . U . . .
H042 H 1.141244 0.584290 0.442282 0.049 Uiso 1 1 calc R . . . .
C043 C 0.3773(8) 1.1253(5) 0.2734(5) 0.060 Uani 1 1 d . U . . .
C044 C 0.5602(7) 1.2041(6) 0.0603(5) 0.061 Uani 1 1 d . U . . .
H044 H 0.588854 1.170133 0.048076 0.073 Uiso 1 1 calc R . . . .
C045 C 0.4699(7) 1.0545(5) 0.0692(4) 0.052 Uani 1 1 d . U . . .
H045 H 0.429520 1.051832 0.064708 0.062 Uiso 1 1 calc R . . . .
C046 C 0.5744(6) 0.7216(5) 0.0429(4) 0.048 Uani 1 1 d . U . . .
H046 H 0.608660 0.729120 0.012574 0.058 Uiso 1 1 calc R . . . .
C047 C 0.6597(7) 1.2142(5) 0.1390(5) 0.054 Uani 1 1 d . U . . .
H047 H 0.610110 1.229801 0.143038 0.065 Uiso 1 1 calc R . . . .
C048 C 0.9646(7) 0.4005(5) 0.1555(5) 0.055 Uani 1 1 d . U . . .
H048 H 1.009667 0.388902 0.160873 0.066 Uiso 1 1 calc R . . . .
C049 C 0.7983(7) 0.9795(5) 0.2048(5) 0.058 Uani 1 1 d . U . . .
H04A H 0.825184 0.940538 0.204112 0.070 Uiso 1 1 calc R . . . .
H04B H 0.832482 0.997967 0.197614 0.070 Uiso 1 1 calc R . . . .
C04A C 0.9580(6) 0.5821(5) 0.5230(4) 0.046 Uani 1 1 d . U . . .
H04C H 0.965111 0.553129 0.546410 0.055 Uiso 1 1 calc R . . . .
C04B C 0.5932(7) 1.2392(5) 0.0594(5) 0.057 Uani 1 1 d . U . . .
C04C C 0.3509(7) 0.6137(6) 0.4627(5) 0.059 Uani 1 1 d . U . . .
H04D H 0.333859 0.597522 0.494905 0.070 Uiso 1 1 calc R . . . .
H04E H 0.310118 0.631740 0.449507 0.070 Uiso 1 1 calc R . . . .
C04D C 0.5265(6) 0.6050(6) 0.4053(5) 0.056 Uani 1 1 d . U . . .
H04F H 0.561697 0.575686 0.385007 0.067 Uiso 1 1 calc R . . . .
H04G H 0.550160 0.629390 0.406408 0.067 Uiso 1 1 calc R . . . .
C04E C 0.5186(6) 1.0684(5) 0.0314(5) 0.053 Uani 1 1 d . U . . .
H04H H 0.509356 1.077704 0.001213 0.063 Uiso 1 1 calc R . . . .
C04F C 0.9598(7) 0.3397(6) 0.4370(5) 0.059 Uani 1 1 d . U . . .
H8BA H 1.004168 0.344454 0.427167 0.071 Uiso 1 1 calc R . . . .
C04G C 0.3713(6) 0.6536(5) 0.2495(5) 0.052 Uani 1 1 d . U . . .
H04I H 0.358376 0.681030 0.269892 0.063 Uiso 1 1 calc R . . . .
C04H C 0.8967(6) 0.6729(5) 0.5019(4) 0.047 Uani 1 1 d . U . . .
H04J H 0.861721 0.706768 0.510884 0.056 Uiso 1 1 calc R . . . .
C04I C 1.1358(6) 0.7138(5) 0.4175(4) 0.045 Uani 1 1 d . U . . .
H04K H 1.131542 0.706101 0.450674 0.054 Uiso 1 1 calc R . . . .
C04J C 0.4680(7) 0.5431(6) 0.4510(5) 0.060 Uani 1 1 d . U . . .
H04L H 0.504808 0.515272 0.429655 0.072 Uiso 1 1 calc R . . . .
H04M H 0.452602 0.525339 0.482796 0.072 Uiso 1 1 calc R . . . .
C04K C 0.8051(7) 0.8665(5) 0.4500(5) 0.056 Uani 1 1 d . U . . .
H04N H 0.838062 0.871690 0.464272 0.067 Uiso 1 1 calc R . . . .
C04L C 1.0287(6) 0.8512(5) 0.3324(4) 0.051 Uani 1 1 d . U . . .
H04O H 1.063624 0.834260 0.348870 0.061 Uiso 1 1 calc R . . . .
C04M C 1.0052(7) 0.5898(5) -0.0203(5) 0.059 Uani 1 1 d . U . . .
H04P H 1.028758 0.592304 -0.055052 0.071 Uiso 1 1 calc R . . . .
H04Q H 1.039075 0.560909 -0.005414 0.071 Uiso 1 1 calc R . . . .
C04N C 0.7429(7) 0.7983(5) 0.4302(5) 0.055 Uani 1 1 d . U . . .
H04R H 0.767421 0.763930 0.445784 0.066 Uiso 1 1 calc R . . . .
H04S H 0.710418 0.792391 0.416459 0.066 Uiso 1 1 calc R . . . .
C04O C 0.3432(7) 1.0905(5) 0.1790(5) 0.054 Uani 1 1 d . U . . .
C04P C 0.7588(6) 0.4563(5) 0.3676(4) 0.047 Uani 1 1 d . U . . .
H04T H 0.729660 0.460306 0.401763 0.056 Uiso 1 1 calc R . . . .
C04Q C 0.4328(6) 0.5948(6) 0.3799(4) 0.053 Uani 1 1 d . U . . .
H04U H 0.469454 0.566189 0.359328 0.064 Uiso 1 1 calc R . . . .
H04V H 0.393092 0.612818 0.365611 0.064 Uiso 1 1 calc R . . . .
C04R C 0.6981(7) 0.3289(6) 0.1404(5) 0.060 Uani 1 1 d . U . . .
H04W H 0.694269 0.300784 0.128146 0.072 Uiso 1 1 calc R . . . .
C04S C 0.3473(6) 0.6161(5) 0.1936(5) 0.053 Uani 1 1 d . U . . .
H04X H 0.317283 0.618215 0.175400 0.064 Uiso 1 1 calc R . . . .
C04T C 0.8848(7) 0.6202(5) -0.0318(5) 0.058 Uani 1 1 d . U . . .
H04Y H 0.901916 0.624625 -0.067030 0.070 Uiso 1 1 calc R . . . .
HC H 0.841946 0.610641 -0.023136 0.070 Uiso 1 1 calc R . . . .
C04U C 0.6146(6) 0.6903(5) 0.0796(4) 0.044 Uani 1 1 d . U . . .
H04Z H 0.651467 0.656631 0.066549 0.053 Uiso 1 1 calc R . . . .
HD H 0.638240 0.711712 0.086322 0.053 Uiso 1 1 calc R . . . .
C04V C 0.8302(7) 0.3314(6) 0.4637(5) 0.060 Uani 1 1 d . U . . .
H9BA H 0.784815 0.328333 0.473080 0.072 Uiso 1 1 calc R . . . .
C04W C 0.4575(6) 0.4744(5) 0.2998(5) 0.053 Uani 1 1 d . U . . .
H04 H 0.422267 0.483918 0.283820 0.064 Uiso 1 1 calc R . . . .
C04X C 0.8285(6) 0.4627(5) 0.3613(4) 0.045 Uani 1 1 d . U . . .
H4AA H 0.854108 0.435755 0.382461 0.054 Uiso 1 1 calc R . . . .
HE H 0.819375 0.498609 0.370128 0.054 Uiso 1 1 calc R . . . .
C04Y C 0.3585(8) 0.8523(7) 0.3195(6) 0.071 Uani 1 1 d . U . . .
H5AA H 0.347965 0.880962 0.339896 0.086 Uiso 1 1 calc R . . . .
HF H 0.397956 0.820842 0.326667 0.086 Uiso 1 1 calc R . . . .
C04Z C 0.4257(8) 1.1371(5) 0.2302(5) 0.060 Uani 1 1 d . U . . .
H6AA H 0.470636 1.112886 0.214326 0.073 Uiso 1 1 calc R . . . .
C050 C 0.7184(6) 0.8789(5) -0.0448(4) 0.050 Uani 1 1 d . U . . .
H05A H 0.751071 0.886571 -0.075382 0.060 Uiso 1 1 calc R . . . .
H05B H 0.682411 0.869799 -0.051971 0.060 Uiso 1 1 calc R . . . .
C051 C 0.3377(7) 0.9284(5) 0.1038(5) 0.055 Uani 1 1 d . U . . .
H051 H 0.322977 0.906972 0.090858 0.066 Uiso 1 1 calc R . . . .
C052 C 0.6999(7) 0.8402(5) 0.4678(5) 0.057 Uani 1 1 d . U . . .
H052 H 0.665119 0.827497 0.494173 0.068 Uiso 1 1 calc R . . . .
C053 C 1.1472(6) 0.5519(5) 0.1574(4) 0.051 Uani 1 1 d . U . . .
H05C H 1.182654 0.524784 0.134869 0.061 Uiso 1 1 calc R . . . .
H05D H 1.166063 0.580271 0.155543 0.061 Uiso 1 1 calc R . . . .
C054 C 0.7683(7) 0.9201(5) 0.4243(5) 0.058 Uani 1 1 d . U . . .
H05E H 0.742815 0.948541 0.447109 0.070 Uiso 1 1 calc R . . . .
H05F H 0.804202 0.931074 0.398054 0.070 Uiso 1 1 calc R . . . .
C055 C 0.9078(7) 0.5694(5) 0.0428(4) 0.053 Uani 1 1 d . U . . .
H05G H 0.864894 0.560560 0.049034 0.063 Uiso 1 1 calc R . . . .
H05H H 0.941572 0.539978 0.057443 0.063 Uiso 1 1 calc R . . . .
C056 C 0.4059(7) 0.5708(6) 0.4312(5) 0.056 Uani 1 1 d . U . . .
H056 H 0.385176 0.544340 0.429689 0.067 Uiso 1 1 calc R . . . .
C057 C 0.8202(7) 0.4629(6) -0.0128(5) 0.061 Uani 1 1 d . U . . .
H057 H 0.855069 0.439193 -0.036083 0.073 Uiso 1 1 calc R . . . .
C058 C 0.3288(8) 1.2123(6) 0.2474(5) 0.065 Uani 1 1 d . U . . .
H058 H 0.296027 1.247573 0.245252 0.078 Uiso 1 1 calc R . . . .
C059 C 0.7299(6) 0.8823(5) 0.0704(4) 0.047 Uani 1 1 d . U . . .
H05I H 0.756821 0.852202 0.088851 0.056 Uiso 1 1 calc R . . . .
H05J H 0.706392 0.913896 0.089688 0.056 Uiso 1 1 calc R . . . .
C05A C 0.5376(6) 0.6891(5) 0.0326(4) 0.049 Uani 1 1 d . U . . .
H05K H 0.573205 0.655147 0.019373 0.059 Uiso 1 1 calc R . . . .
H05L H 0.512205 0.709244 0.008754 0.059 Uiso 1 1 calc R . . . .
C05B C 0.4966(7) 0.4372(6) 0.3699(5) 0.060 Uani 1 1 d . U . . .
H05M H 0.487282 0.423261 0.402174 0.072 Uiso 1 1 calc R . . . .
C05C C 0.8883(7) 0.2894(6) 0.4423(5) 0.064 Uani 1 1 d . U . . .
H0CA H 0.882506 0.258375 0.436871 0.076 Uiso 1 1 calc R . . . .
C05E C 0.7722(6) 0.4016(5) 0.3533(4) 0.046 Uani 1 1 d . U . . .
H05N H 0.726451 0.397853 0.357190 0.055 Uiso 1 1 calc R . . . .
H05O H 0.796789 0.373440 0.374332 0.055 Uiso 1 1 calc R . . . .
C05F C 0.7576(7) 0.9976(5) 0.1667(5) 0.058 Uani 1 1 d . U . . .
H05P H 0.791711 0.989649 0.134225 0.069 Uiso 1 1 calc R . . . .
C05G C 0.7580(7) 1.0741(5) 0.0085(5) 0.055 Uani 1 1 d . U . . .
H8AA H 0.763724 1.039897 0.024891 0.066 Uiso 1 1 calc R . . . .
C05H C 0.9647(6) 0.8467(5) 0.2818(4) 0.050 Uani 1 1 d . U . . .
H05Q H 0.952729 0.827492 0.264493 0.060 Uiso 1 1 calc R . . . .
C05I C 0.5616(7) 0.4425(6) 0.3453(5) 0.057 Uani 1 1 d . U . . .
H05R H 0.598936 0.429865 0.359740 0.068 Uiso 1 1 calc R . . . .
C05J C 0.4448(7) 0.4530(6) 0.3455(5) 0.062 Uani 1 1 d . U . . .
H05S H 0.400571 0.448603 0.361162 0.074 Uiso 1 1 calc R . . . .
C05K C 0.7423(8) 0.6084(7) 0.4504(5) 0.072 Uani 1 1 d . U . . .
C05L C 0.2827(7) 1.1008(5) 0.2205(5) 0.060 Uani 1 1 d . U . . .
H05T H 0.273579 1.073436 0.246838 0.072 Uiso 1 1 calc R . . . .
C05M C 0.2228(9) 1.0825(7) 0.4172(6) 0.081 Uani 1 1 d . U . . .
H05U H 0.192156 1.109283 0.438921 0.098 Uiso 1 1 calc R . . . .
C05O C 1.1327(6) 0.5261(5) 0.2083(4) 0.053 Uani 1 1 d . U . . .
H05V H 1.178214 0.510031 0.216927 0.064 Uiso 1 1 calc R . . . .
C05P C 0.4742(8) 1.3023(6) 0.0939(5) 0.068 Uani 1 1 d . U . . .
H9AA H 0.445624 1.336584 0.105561 0.081 Uiso 1 1 calc R . . . .
C05Q C 0.9013(7) 0.3797(6) 0.4591(4) 0.057 Uani 1 1 d . U . . .
H1CA H 0.906732 0.410310 0.465838 0.068 Uiso 1 1 calc R . . . .
C05R C 0.3281(6) 0.6566(5) 0.2218(4) 0.054 Uani 1 1 d . U . . .
H05W H 0.285898 0.686689 0.222728 0.065 Uiso 1 1 calc R . . . .
C05S C 0.7779(7) 1.0792(5) -0.0401(5) 0.055 Uani 1 1 d . U . . .
H0BA H 0.797995 1.048319 -0.057781 0.066 Uiso 1 1 calc R . . . .
C05T C 0.9073(6) 0.6317(5) 0.5357(4) 0.048 Uani 1 1 d . U . . .
H05X H 0.879768 0.636987 0.568027 0.058 Uiso 1 1 calc R . . . .
C05U C 0.7543(7) 1.1785(5) 0.1754(5) 0.057 Uani 1 1 d . U . . .
H1BA H 0.770640 1.170707 0.202908 0.068 Uiso 1 1 calc R . . . .
C05V C 0.7777(7) 1.1824(5) 0.0904(5) 0.054 Uani 1 1 d . U . . .
H2BA H 0.811704 1.175969 0.059940 0.065 Uiso 1 1 calc R . . . .
C05W C 0.7691(7) 1.1278(5) -0.0633(5) 0.055 Uani 1 1 d . U . . .
H3BA H 0.783234 1.131142 -0.097232 0.066 Uiso 1 1 calc R . . . .
C05X C 0.3149(8) 0.7931(7) 0.2984(6) 0.072 Uani 1 1 d . U . . .
H05Y H 0.357696 0.764981 0.305102 0.086 Uiso 1 1 calc R . . . .
HG H 0.277770 0.777207 0.306668 0.086 Uiso 1 1 calc R . . . .
C05Y C 0.4986(7) 0.5823(6) 0.4556(5) 0.059 Uani 1 1 d . U . . .
H05Z H 0.538799 0.563302 0.469829 0.070 Uiso 1 1 calc R . . . .
C05Z C 1.0999(7) 0.2539(6) 0.3901(5) 0.064 Uani 1 1 d . U . . .
C060 C 0.9426(7) 0.5756(5) -0.0126(4) 0.057 Uani 1 1 d . U . . .
H060 H 0.956693 0.541466 -0.027523 0.068 Uiso 1 1 calc R . . . .
C061 C 0.7814(6) 0.8948(5) 0.0224(4) 0.051 Uani 1 1 d . U . . .
H061 H 0.818131 0.904116 0.028943 0.061 Uiso 1 1 calc R . . . .
C062 C 0.4454(7) 0.6267(6) 0.4854(5) 0.060 Uani 1 1 d . U . . .
H06A H 0.467104 0.652868 0.485215 0.071 Uiso 1 1 calc R . . . .
H06B H 0.430384 0.612502 0.518811 0.071 Uiso 1 1 calc R . . . .
C063 C 1.1114(8) 0.2906(6) 0.3521(5) 0.066 Uani 1 1 d . U . . .
H063 H 1.075909 0.307189 0.336056 0.079 Uiso 1 1 calc R . . . .
C064 C 0.3178(8) 1.1731(5) 0.2841(5) 0.065 Uani 1 1 d . U . . .
H064 H 0.277479 1.177802 0.311328 0.078 Uiso 1 1 calc R . . . .
C065 C 0.3217(8) 1.0541(6) 0.3477(5) 0.067 Uani 1 1 d . U . . .
C066 C 1.2182(8) 0.2437(6) 0.3955(5) 0.064 Uani 1 1 d . U . . .
H066 H 1.255015 0.226739 0.410393 0.077 Uiso 1 1 calc R . . . .
C067 C 0.5485(8) 1.2893(6) 0.0747(5) 0.063 Uani 1 1 d . U . . .
H067 H 0.568147 1.315818 0.072226 0.075 Uiso 1 1 calc R . . . .
C068 C 0.8663(6) 0.3813(5) 0.1504(4) 0.048 Uani 1 1 d . U . . .
H068 H 0.844246 0.356466 0.152333 0.058 Uiso 1 1 calc R . . . .
C069 C 0.3977(8) 0.8279(6) 0.2363(6) 0.069 Uani 1 1 d . U . . .
H06C H 0.439255 0.797281 0.241691 0.083 Uiso 1 1 calc R . . . .
H06D H 0.410506 0.841721 0.202505 0.083 Uiso 1 1 calc R . . . .
C06A C 0.7824(7) 0.5120(6) -0.0263(5) 0.064 Uani 1 1 d . U . . .
H06E H 0.791354 0.523053 -0.059330 0.076 Uiso 1 1 calc R . . . .
C06B C 0.3944(8) 1.1917(5) 0.2151(5) 0.064 Uani 1 1 d . U . . .
H06F H 0.415063 1.210490 0.187763 0.077 Uiso 1 1 calc R . . . .
C06C C 0.9879(7) 0.6416(5) -0.0002(4) 0.058 Uani 1 1 d . U . . .
H06G H 1.030941 0.651219 -0.007429 0.069 Uiso 1 1 calc R . . . .
C06D C 0.9943(7) 0.9061(5) 0.3332(5) 0.059 Uani 1 1 d . U . . .
H06H H 1.003475 0.926012 0.351624 0.071 Uiso 1 1 calc R . . . .
C06E C 0.5622(6) 0.4717(5) 0.1273(5) 0.053 Uani 1 1 d . U . . .
H06I H 0.578997 0.498526 0.108003 0.064 Uiso 1 1 calc R . . . .
C06F C 0.6682(8) 1.3029(6) -0.0222(5) 0.063 Uani 1 1 d . U . . .
H06 H 0.631945 1.293412 -0.025703 0.075 Uiso 1 1 calc R . . . .
C06G C 1.0284(7) 0.2015(6) 0.4942(5) 0.066 Uani 1 1 d . U . . .
H2CA H 1.031388 0.234476 0.497387 0.079 Uiso 1 1 calc R . . . .
C06H C 0.2820(9) 1.0891(6) 0.3839(6) 0.075 Uani 1 1 d . U . . .
H06J H 0.295878 1.117630 0.385718 0.090 Uiso 1 1 calc R . . . .
C06I C 1.0279(8) 0.1918(6) 0.4505(5) 0.065 Uani 1 1 d . U . . .
C06J C 0.7038(7) 1.0527(5) 0.2553(5) 0.055 Uani 1 1 d . U . . .
H06K H 0.670046 1.060815 0.287465 0.066 Uiso 1 1 calc R . . . .
H06L H 0.736219 1.072669 0.248555 0.066 Uiso 1 1 calc R . . . .
C06K C 0.6612(7) 0.8937(5) 0.4443(5) 0.059 Uani 1 1 d . U . . .
H06M H 0.626962 0.889342 0.431109 0.070 Uiso 1 1 calc R . . . .
H06N H 0.634580 0.920733 0.468332 0.070 Uiso 1 1 calc R . . . .
C06L C 0.5307(7) 0.3977(6) 0.1501(5) 0.060 Uani 1 1 d . U . . .
H06O H 0.523477 0.365854 0.148763 0.071 Uiso 1 1 calc R . . . .
C06M C 0.5191(6) 0.7751(5) 0.0634(4) 0.047 Uani 1 1 d . U . . .
H06P H 0.543219 0.796101 0.070242 0.056 Uiso 1 1 calc R . . . .
H06Q H 0.493563 0.796450 0.039864 0.056 Uiso 1 1 calc R . . . .
C06N C 0.8013(8) 1.1681(5) 0.1310(5) 0.061 Uani 1 1 d . U . . .
H4BA H 0.850487 1.150906 0.127800 0.073 Uiso 1 1 calc R . . . .
C06O C 0.9297(7) 0.6855(5) -0.0194(5) 0.061 Uani 1 1 d . U . . .
H06R H 0.915455 0.719024 -0.004110 0.073 Uiso 1 1 calc R . . . .
H06S H 0.948965 0.692175 -0.054218 0.073 Uiso 1 1 calc R . . . .
C06P C 0.8349(7) 0.3773(6) 0.4720(5) 0.059 Uani 1 1 d . U . . .
H3CA H 0.793969 0.406191 0.486145 0.071 Uiso 1 1 calc R . . . .
C06Q C 1.0221(8) 0.1437(6) 0.4483(6) 0.070 Uani 1 1 d . U . . .
H4CA H 1.019626 0.135985 0.419200 0.084 Uiso 1 1 calc R . . . .
C06R C 0.9531(7) 0.6347(5) 0.0555(4) 0.057 Uani 1 1 d . U . . .
H06T H 0.987568 0.605919 0.070015 0.068 Uiso 1 1 calc R . . . .
H06U H 0.940102 0.668266 0.070319 0.068 Uiso 1 1 calc R . . . .
C06S C 0.8344(7) 0.6646(5) 0.0440(4) 0.057 Uani 1 1 d . U . . .
H06V H 0.820043 0.698457 0.058722 0.068 Uiso 1 1 calc R . . . .
H06W H 0.791799 0.655210 0.050685 0.068 Uiso 1 1 calc R . . . .
C06T C 0.2685(8) 1.1799(6) 0.1754(5) 0.065 Uani 1 1 d . U . . .
H06X H 0.249151 1.216296 0.164973 0.078 Uiso 1 1 calc R . . . .
C06U C 0.3186(8) 0.9194(6) 0.2568(6) 0.071 Uani 1 1 d . U . . .
H06Y H 0.332509 0.931779 0.222729 0.086 Uiso 1 1 calc R . . . .
HH H 0.306689 0.948939 0.276606 0.086 Uiso 1 1 calc R . . . .
C06V C 0.4877(8) 1.2160(6) 0.0781(5) 0.069 Uani 1 1 d . U . . .
H5BA H 0.467628 1.190382 0.078396 0.082 Uiso 1 1 calc R . . . .
C06W C 1.1714(7) 0.3050(6) 0.3358(5) 0.062 Uani 1 1 d . U . . .
H5CA H 1.175829 0.330361 0.309344 0.074 Uiso 1 1 calc R . . . .
C06X C 0.4435(8) 1.2670(6) 0.0959(5) 0.071 Uani 1 1 d . U . . .
H6BA H 0.393711 1.275947 0.108852 0.086 Uiso 1 1 calc R . . . .
C06Y C 0.6157(9) 0.6263(8) 0.5326(5) 0.082 Uani 1 1 d . U . . .
H06Z H 0.577935 0.643100 0.516487 0.099 Uiso 1 1 calc R . . . .
HI H 0.592829 0.623227 0.567407 0.099 Uiso 1 1 calc R . . . .
B06Z B 0.6802(7) 1.2232(5) 0.0446(5) 0.045 Uani 1 1 d . . . . .
C070 C 0.9367(10) 0.7857(9) 0.1025(7) 0.102 Uani 1 1 d . U . . .
H07A H 0.886027 0.801695 0.103590 0.122 Uiso 1 1 calc R . . . .
H07B H 0.945220 0.748581 0.116737 0.122 Uiso 1 1 calc R . . . .
C071 C 0.2902(8) 0.8369(7) 0.3302(6) 0.076 Uani 1 1 d . U . . .
H071 H 0.275262 0.824028 0.364400 0.092 Uiso 1 1 calc R . . . .
C072 C 0.8672(7) 0.6713(5) -0.0104(5) 0.060 Uani 1 1 d . U . . .
H072 H 0.831678 0.700803 -0.024197 0.072 Uiso 1 1 calc R . . . .
C073 C 0.6634(7) 1.0698(5) 0.2180(5) 0.059 Uani 1 1 d . U . . .
H073 H 0.635534 1.109037 0.218847 0.071 Uiso 1 1 calc R . . . .
C074 C 0.7298(7) 0.5477(6) 0.0071(5) 0.061 Uani 1 1 d . U . . .
H074 H 0.701927 0.582070 -0.003051 0.073 Uiso 1 1 calc R . . . .
C075 C 0.9345(7) 0.9022(5) 0.2824(5) 0.057 Uani 1 1 d . U . . .
H075 H 0.902784 0.920572 0.263726 0.069 Uiso 1 1 calc R . . . .
C076 C 0.7136(7) 1.0578(5) 0.1683(5) 0.059 Uani 1 1 d . U . . .
H07C H 0.745550 1.078389 0.159698 0.070 Uiso 1 1 calc R . . . .
H07D H 0.686236 1.068523 0.144767 0.070 Uiso 1 1 calc R . . . .
C077 C 1.0248(8) 0.1653(7) 0.5335(6) 0.073 Uani 1 1 d . U . . .
H077 H 1.024613 0.173548 0.563217 0.088 Uiso 1 1 calc R . . . .
C078 C 0.8184(6) 0.3946(5) 0.3005(4) 0.046 Uani 1 1 d . U . . .
H078 H 0.827677 0.358515 0.291030 0.055 Uiso 1 1 calc R . . . .
C079 C 1.3069(6) 0.4811(4) 0.2457(4) 0.088 Uani 1 1 d . U . . .
H079 H 1.299622 0.518139 0.239890 0.105 Uiso 1 1 calc R . . . .
C08E C 1.2969(5) 0.4581(5) 0.2921(4) 0.081 Uani 1 1 d G U . . .
H08T H 1.282621 0.479409 0.318119 0.097 Uiso 1 1 calc R . . . .
C08W C 1.3076(6) 0.4039(5) 0.3006(3) 0.093 Uani 1 1 d G U . . .
H08W H 1.300670 0.388199 0.332326 0.111 Uiso 1 1 calc R . . . .
C6 C 1.3284(6) 0.3727(4) 0.2625(5) 0.102 Uani 1 1 d G U . . .
H6 H 1.335720 0.335718 0.268305 0.122 Uiso 1 1 calc R . . . .
C08B C 1.3385(6) 0.3958(5) 0.2161(4) 0.098 Uani 1 1 d G U . . .
H08U H 1.352721 0.374446 0.190075 0.118 Uiso 1 1 calc R . . . .
C07Y C 1.3278(6) 0.4499(5) 0.2076(3) 0.090 Uani 1 1 d G U . . .
C07A C 0.2076(10) 1.0379(7) 0.4193(6) 0.085 Uani 1 1 d . U . . .
H07E H 0.170157 1.031376 0.444730 0.101 Uiso 1 1 calc R . . . .
C07B C 0.6843(8) 1.3441(6) -0.0524(5) 0.068 Uani 1 1 d . U . . .
H07Z H 0.660601 1.361645 -0.076038 0.081 Uiso 1 1 calc R . . . .
C07C C 0.4763(14) 0.8497(13) 0.4420(9) 0.153 Uani 1 1 d D U . . .
C07D C 0.6621(9) 0.5702(8) 0.5147(5) 0.085 Uani 1 1 d . U . . .
H07F H 0.632098 0.547900 0.520874 0.101 Uiso 1 1 calc R . . . .
C07E C 0.7361(9) 1.3592(6) -0.0470(5) 0.071 Uani 1 1 d . U . . .
H07 H 0.748901 1.387324 -0.067169 0.085 Uiso 1 1 calc R . . . .
C07F C 1.1554(7) 0.2299(6) 0.4111(5) 0.064 Uani 1 1 d . U . . .
H6CA H 1.151555 0.203439 0.436590 0.077 Uiso 1 1 calc R . . . .
C07G C 0.2332(8) 0.8834(7) 0.3184(6) 0.076 Uani 1 1 d . U . . .
H07G H 0.190181 0.874263 0.325972 0.091 Uiso 1 1 calc R . . . .
H07H H 0.221865 0.912788 0.338219 0.091 Uiso 1 1 calc R . . . .
C07H C 0.2370(8) 1.1533(6) 0.2179(5) 0.068 Uani 1 1 d . U . . .
H07I H 0.192475 1.168876 0.240395 0.082 Uiso 1 1 calc R . . . .
C07I C 0.2526(8) 0.9014(7) 0.2681(6) 0.076 Uani 1 1 d . U . . .
H07J H 0.211693 0.932416 0.261199 0.092 Uiso 1 1 calc R . . . .
C07J C 0.7520(7) 0.8501(6) 0.4878(5) 0.060 Uani 1 1 d . U . . .
H07K H 0.725047 0.878098 0.510977 0.071 Uiso 1 1 calc R . . . .
H07L H 0.775913 0.816883 0.504995 0.071 Uiso 1 1 calc R . . . .
C07K C 0.7190(9) 0.5437(8) 0.5387(6) 0.091 Uani 1 1 d . U . . .
H07M H 0.697514 0.537171 0.573284 0.110 Uiso 1 1 calc R . . . .
H07N H 0.750074 0.508760 0.525299 0.110 Uiso 1 1 calc R . . . .
C07L C 0.7686(8) 1.3328(6) -0.0120(5) 0.064 Uani 1 1 d . U . . .
H7BA H 0.802636 1.344201 -0.007627 0.077 Uiso 1 1 calc R . . . .
C07M C 0.5565(7) 0.4289(6) 0.1109(5) 0.059 Uani 1 1 d . U . . .
H07O H 0.568312 0.422326 0.078305 0.071 Uiso 1 1 calc R . . . .
C07N C 1.0746(9) 0.1759(7) 0.3375(6) 0.077 Uani 1 1 d . U . . .
H7CA H 1.114780 0.158843 0.349191 0.092 Uiso 1 1 calc R . . . .
C07O C 0.3042(9) 1.0112(6) 0.3503(6) 0.080 Uani 1 1 d . U . . .
H07P H 0.333270 0.985530 0.327246 0.096 Uiso 1 1 calc R . . . .
C07P C 0.9470(7) 0.9311(6) 0.3074(5) 0.059 Uani 1 1 d . U . . .
H07Q H 0.923383 0.968741 0.307305 0.071 Uiso 1 1 calc R . . . .
C07R C 1.2235(8) 0.2828(6) 0.3577(5) 0.064 Uani 1 1 d . U . . .
H8CA H 1.263475 0.293693 0.347437 0.077 Uiso 1 1 calc R . . . .
C07S C 0.6968(9) 0.5766(8) 0.4610(5) 0.082 Uani 1 1 d . U . . .
H07R H 0.725513 0.540901 0.448553 0.098 Uiso 1 1 calc R . . . .
H07S H 0.659479 0.594221 0.444624 0.098 Uiso 1 1 calc R . . . .
C07T C 0.7620(9) 0.5774(8) 0.5321(6) 0.087 Uani 1 1 d . U . . .
H07T H 0.798697 0.560412 0.549575 0.104 Uiso 1 1 calc R . . . .
C07U C 1.0222(8) 0.2201(7) 0.3594(6) 0.072 Uani 1 1 d . U . . .
C07V C 0.3321(8) 0.8086(7) 0.2465(6) 0.075 Uani 1 1 d . U . . .
H07V H 0.343845 0.778513 0.226851 0.090 Uiso 1 1 calc R . . . .
C07W C 1.0817(10) 0.7801(7) 0.0794(7) 0.095 Uani 1 1 d D U . . .
H07W H 1.131996 0.759374 0.079297 0.114 Uiso 1 1 calc R . . . .
C07X C 0.2761(8) 0.8591(6) 0.2336(6) 0.072 Uani 1 1 d . U . . .
H07U H 0.295568 0.872912 0.200794 0.087 Uiso 1 1 calc R . . . .
H07X H 0.234788 0.850827 0.234146 0.087 Uiso 1 1 calc R . . . .
C07Z C 0.6946(9) 0.6623(8) 0.4677(5) 0.081 Uani 1 1 d . U . . .
H07Y H 0.657490 0.677751 0.450952 0.097 Uiso 1 1 calc R . . . .
HJ H 0.722403 0.686066 0.459744 0.097 Uiso 1 1 calc R . . . .
C080 C 0.6588(9) 0.6597(8) 0.5227(6) 0.085 Uani 1 1 d . U . . .
H080 H 0.628976 0.696258 0.534062 0.102 Uiso 1 1 calc R . . . .
C081 C 0.7985(9) 0.5828(8) 0.4759(5) 0.085 Uani 1 1 d . U . . .
H08A H 0.828448 0.604744 0.469311 0.102 Uiso 1 1 calc R . . . .
H08B H 0.829285 0.546958 0.464226 0.102 Uiso 1 1 calc R . . . .
C086 C 0.2476(9) 1.0018(7) 0.3838(6) 0.084 Uani 1 1 d . U . . .
H086 H 0.235895 0.971818 0.382896 0.101 Uiso 1 1 calc R . . . .
C087 C 1.0215(8) 0.1168(7) 0.5288(6) 0.077 Uani 1 1 d . U . . .
H087 H 1.020339 0.091004 0.555162 0.092 Uiso 1 1 calc R . . . .
C089 C 0.9839(10) 0.8357(7) 0.0307(7) 0.100 Uani 1 1 d D U . . .
H08C H 0.938004 0.856979 0.024037 0.120 Uiso 1 1 calc R . . . .
H08D H 1.020869 0.832004 -0.000517 0.120 Uiso 1 1 calc R . . . .
C08A C 1.0199(8) 0.1063(7) 0.4866(6) 0.077 Uani 1 1 d . U . . .
H08P H 1.017237 0.073218 0.483353 0.093 Uiso 1 1 calc R . . . .
C08D C 1.0725(10) 0.1550(8) 0.2999(6) 0.085 Uani 1 1 d . U . . .
H08Q H 1.106089 0.121268 0.289423 0.102 Uiso 1 1 calc R . . . .
C08F C 1.0235(10) 0.7851(9) 0.1323(7) 0.099 Uani 1 1 d . U . . .
H08E H 1.026674 0.748518 0.146288 0.119 Uiso 1 1 calc R . . . .
H08F H 1.037205 0.801184 0.152903 0.119 Uiso 1 1 calc R . . . .
C08G C 0.9703(9) 0.2480(7) 0.3344(6) 0.079 Uani 1 1 d . U . . .
H08S H 0.933455 0.279443 0.347667 0.095 Uiso 1 1 calc R . . . .
C08K C 0.9371(10) 0.8692(9) 0.1077(7) 0.104 Uani 1 1 d . U . . .
H08G H 0.935870 0.894931 0.127598 0.125 Uiso 1 1 calc R . . . .
H08H H 0.890279 0.881827 0.101630 0.125 Uiso 1 1 calc R . . . .
C08M C 1.0519(9) 0.7558(9) 0.0539(7) 0.105 Uani 1 1 d D U . . .
H08I H 1.085513 0.748650 0.021578 0.125 Uiso 1 1 calc R . . . .
H08J H 1.053031 0.720652 0.070772 0.125 Uiso 1 1 calc R . . . .
C08N C 0.9961(9) 0.8681(8) 0.0583(7) 0.105 Uani 1 1 d D U . . .
H08N H 0.992705 0.904579 0.042779 0.126 Uiso 1 1 calc R . . . .
C08O C 0.7185(9) 0.6332(8) 0.5460(5) 0.083 Uani 1 1 d . U . . .
H08K H 0.749554 0.654663 0.536686 0.099 Uiso 1 1 calc R . . . .
H08L H 0.698073 0.632878 0.581128 0.099 Uiso 1 1 calc R . . . .
C08Q C 0.4407(15) 0.8148(14) 0.4358(9) 0.159 Uani 1 1 d D U . . .
H08M H 0.477667 0.782073 0.421033 0.190 Uiso 1 1 calc R . . . .
H08O H 0.412527 0.833914 0.413148 0.190 Uiso 1 1 calc R . . . .
C08R C 0.3897(13) 0.7977(11) 0.4837(9) 0.160 Uani 1 1 d D U . . .
H08R H 0.372329 0.770326 0.479183 0.192 Uiso 1 1 calc R . . . .
C08T C 0.5596(9) 0.7412(7) 0.6612(6) 0.151 Uani 1 1 d . U . . .
C088 C 0.5256(10) 0.7073(8) 0.6606(6) 0.152 Uani 1 1 d G U . . .
H088 H 0.529562 0.696115 0.631058 0.182 Uiso 1 1 calc R . . . .
C085 C 0.4859(9) 0.6896(7) 0.7031(8) 0.154 Uani 1 1 d G U . . .
H085 H 0.462666 0.666344 0.702712 0.185 Uiso 1 1 calc R . . . .
C08C C 0.4801(9) 0.7059(7) 0.7463(6) 0.151 Uani 1 1 d G U . . .
H08 H 0.452972 0.693779 0.775426 0.181 Uiso 1 1 calc R . . . .
C08J C 0.5141(10) 0.7398(8) 0.7470(6) 0.149 Uani 1 1 d G U . . .
H9CA H 0.510174 0.750985 0.776486 0.179 Uiso 1 1 calc R . . . .
C08Y C 0.5538(9) 0.7575(7) 0.7044(8) 0.150 Uani 1 1 d G U . . .
H0DA H 0.577070 0.780756 0.704832 0.180 Uiso 1 1 calc R . . . .
C08U C 1.3401(9) 0.4743(9) 0.1575(7) 0.103 Uani 1 1 d . U . . .
H08V H 1.313620 0.512838 0.157706 0.154 Uiso 1 1 calc GR . . . .
H08X H 1.323997 0.458184 0.138810 0.154 Uiso 1 1 calc GR . . . .
H08Y H 1.390801 0.467800 0.143142 0.154 Uiso 1 1 calc GR . . . .
C08Z C 1.0174(10) 0.1856(8) 0.2758(6) 0.087 Uani 1 1 d . U . . .
H08Z H 1.015282 0.172703 0.248996 0.104 Uiso 1 1 calc R . . . .
B1 B 1.0265(8) 0.2401(6) 0.4055(5) 0.057 Uani 1 1 d . . . . .
C7 C 0.5126(6) 1.1016(4) 0.3682(4) 0.090 Uani 1 1 d . U . . .
H7 H 0.524198 1.131835 0.368305 0.108 Uiso 1 1 calc R . . . .
C083 C 0.4713(6) 1.1035(3) 0.3400(4) 0.078 Uani 1 1 d G U . . .
H083 H 0.454579 1.135100 0.320884 0.094 Uiso 1 1 calc R . . . .
C05D C 0.4544(5) 1.0593(4) 0.3398(4) 0.070 Uani 1 1 d G U . . .
C05N C 0.4788(6) 1.0132(3) 0.3678(4) 0.074 Uani 1 1 d G U . . .
H05 H 0.467234 0.982929 0.367674 0.089 Uiso 1 1 calc R . . . .
C084 C 0.5202(6) 1.0112(3) 0.3960(4) 0.081 Uani 1 1 d G U . . .
H084 H 0.536853 0.979662 0.415096 0.098 Uiso 1 1 calc R . . . .
C090 C 0.5371(6) 1.0554(4) 0.3962(4) 0.089 Uani 1 1 d G U . . .
H090 H 0.565336 1.054115 0.415412 0.107 Uiso 1 1 calc R . . . .
C2 C 1.0627(16) 0.7585(10) -0.0955(14) 0.191 Uani 1 1 d . U . . .
H2A H 1.104673 0.751068 -0.123354 0.287 Uiso 1 1 calc GR . . . .
H2B H 1.050867 0.726158 -0.084278 0.287 Uiso 1 1 calc GR . . . .
H2C H 1.072503 0.769688 -0.069915 0.287 Uiso 1 1 calc GR . . . .
C0AA C 0.4485(13) 0.8212(11) 0.5298(8) 0.166 Uani 1 1 d D U . . .
H0AB H 0.468660 0.808411 0.557519 0.199 Uiso 1 1 calc R . . . .
C11 C 1.1120(8) 0.3077(7) 0.2191(4) 0.142 Uani 1 1 d . U . . .
H11 H 1.084868 0.305619 0.251516 0.170 Uiso 1 1 calc R . . . .
C13 C 1.1592(9) 0.3348(6) 0.2058(6) 0.143 Uani 1 1 d G U . . .
H13 H 1.164357 0.351228 0.229157 0.171 Uiso 1 1 calc R . . . .
C19 C 1.1989(8) 0.3379(6) 0.1584(7) 0.146 Uani 1 1 d G U . . .
C18 C 1.1913(8) 0.3139(7) 0.1242(5) 0.141 Uani 1 1 d G U . . .
C5 C 1.1441(9) 0.2868(6) 0.1375(6) 0.141 Uani 1 1 d G U . . .
H5 H 1.138924 0.270410 0.114147 0.169 Uiso 1 1 calc R . . . .
C15 C 1.1044(7) 0.2837(6) 0.1849(6) 0.122 Uani 1 1 d G U . . .
H15 H 1.072151 0.265209 0.194010 0.147 Uiso 1 1 calc R . . . .
C12 C 0.6038(14) 0.7588(11) 0.6129(10) 0.153 Uani 1 1 d . U . . .
H12A H 0.654050 0.743775 0.611604 0.230 Uiso 1 1 calc GR . . . .
H12B H 0.588338 0.797906 0.609485 0.230 Uiso 1 1 calc GR . . . .
H12C H 0.597100 0.746026 0.586801 0.230 Uiso 1 1 calc GR . . . .
C16 C 0.9998(11) 0.8034(8) -0.1094(10) 0.215 Uani 1 1 d . U . . .
C46 C 0.9870(12) 0.8568(10) -0.1059(9) 0.216 Uani 1 1 d G U . . .
H46 H 1.014271 0.866089 -0.091737 0.259 Uiso 1 1 calc R . . . .
C68 C 0.9343(13) 0.8966(6) -0.1231(10) 0.217 Uani 1 1 d G U . . .
H68 H 0.925541 0.933138 -0.120703 0.261 Uiso 1 1 calc R . . . .
C72 C 0.8944(11) 0.8831(8) -0.1438(9) 0.219 Uani 1 1 d G U . . .
H72 H 0.858386 0.910305 -0.155591 0.263 Uiso 1 1 calc R . . . .
C57 C 0.9072(12) 0.8297(10) -0.1473(9) 0.218 Uani 1 1 d G U . . .
H57 H 0.879961 0.820424 -0.161514 0.262 Uiso 1 1 calc R . . . .
C69 C 0.9599(13) 0.7899(6) -0.1301(10) 0.216 Uani 1 1 d G U . . .
H69 H 0.968691 0.753374 -0.132548 0.259 Uiso 1 1 calc R . . . .
C22 C 0.5016(14) 0.8312(14) 0.4869(8) 0.164 Uani 1 1 d D U . . .
H22A H 0.543748 0.798084 0.480647 0.197 Uiso 1 1 calc R . . . .
H22B H 0.516394 0.858838 0.493090 0.197 Uiso 1 1 calc R . . . .
C23 C 0.9823(9) 0.7829(7) 0.0479(7) 0.104 Uani 1 1 d D U . . .
H23 H 0.969314 0.765412 0.027508 0.125 Uiso 1 1 calc R . . . .
C24 C 0.4122(14) 0.8984(13) 0.4607(9) 0.167 Uani 1 1 d D U . . .
H24A H 0.429340 0.923244 0.469283 0.201 Uiso 1 1 calc R . . . .
H24B H 0.391918 0.916464 0.433953 0.201 Uiso 1 1 calc R . . . .
C26 C 1.0657(9) 0.8369(7) 0.0663(7) 0.103 Uani 1 1 d D U . . .
H26A H 1.102654 0.840949 0.036702 0.124 Uiso 1 1 calc R . . . .
H26B H 1.069957 0.853060 0.091737 0.124 Uiso 1 1 calc R . . . .
C27 C 0.9685(10) 0.2342(8) 0.2938(6) 0.091 Uani 1 1 d . U . . .
H27 H 0.934709 0.257052 0.277808 0.109 Uiso 1 1 calc R . . . .
C49 C 0.3909(13) 0.8722(12) 0.5384(9) 0.163 Uani 1 1 d D U . . .
H49A H 0.410029 0.898992 0.540778 0.196 Uiso 1 1 calc R . . . .
H49B H 0.356164 0.868866 0.569521 0.196 Uiso 1 1 calc R . . . .
C53 C 0.4277(14) 0.7807(12) 0.5194(8) 0.169 Uani 1 1 d D U . . .
H53A H 0.470930 0.749263 0.508386 0.202 Uiso 1 1 calc R . . . .
H53B H 0.397593 0.769148 0.549358 0.202 Uiso 1 1 calc R . . . .
C56 C 0.3544(13) 0.8914(12) 0.5016(7) 0.167 Uani 1 1 d D U . . .
H56 H 0.313204 0.925576 0.509250 0.201 Uiso 1 1 calc R . . . .
C59 C 0.3346(13) 0.8498(11) 0.4928(9) 0.165 Uani 1 1 d D U . . .
H59A H 0.315350 0.862327 0.465046 0.197 Uiso 1 1 calc R . . . .
H59B H 0.295713 0.845408 0.520816 0.197 Uiso 1 1 calc R . . . .
C70 C 1.2483(15) 0.3519(11) 0.1343(10) 0.152 Uani 1 1 d . U . . .
H70 H 1.283496 0.367495 0.126850 0.182 Uiso 1 1 calc R . . . .

loop_
_atom_site_aniso_label
_atom_site_aniso_U_11
_atom_site_aniso_U_22
_atom_site_aniso_U_33
_atom_site_aniso_U_23
_atom_site_aniso_U_13
_atom_site_aniso_U_12
Ag01 0.018 0.025 0.028 0.002 -0.010 -0.006
Ag02 0.027 0.033 0.035 0.000 -0.016 -0.008
Ag03 0.025 0.036 0.037 0.003 -0.010 -0.013
Ag04 0.025 0.027 0.038 0.002 -0.014 -0.008
Ag05 0.026 0.038 0.031 0.004 -0.012 -0.008
Ag06 0.031 0.034 0.035 0.008 -0.016 -0.009
Ag07 0.023 0.028 0.043 -0.002 -0.015 -0.003
Ag08 0.030 0.034 0.031 -0.003 -0.008 -0.009
Ag09 0.025 0.035 0.036 0.002 -0.009 -0.012
Ag0A 0.019 0.033 0.038 -0.001 -0.011 -0.006
Ag0B 0.029 0.025 0.042 0.002 -0.017 -0.006
Ag0C 0.025 0.030 0.036 -0.003 -0.014 -0.006
Ag0D 0.026 0.036 0.035 -0.005 -0.007 -0.007
Ag0E 0.024 0.036 0.043 -0.008 -0.006 -0.011
Ag0F 0.032 0.040 0.036 0.008 -0.014 -0.013
Ag0G 0.032 0.043 0.043 0.008 -0.021 -0.015
Ag0H 0.025 0.040 0.042 -0.009 -0.007 -0.007
Ag0I 0.030 0.039 0.045 0.006 -0.015 -0.014
Ag0J 0.039 0.037 0.043 0.003 -0.021 -0.009
Ag0K 0.024 0.038 0.046 0.000 -0.010 -0.010
Ag0L 0.040 0.032 0.048 0.000 -0.021 0.000
Ag0M 0.041 0.046 0.057 -0.016 -0.021 0.000
Fe0N 0.030 0.045 0.038 0.010 -0.019 -0.016
Fe0O 0.039 0.051 0.057 -0.017 -0.002 -0.025
Fe0P 0.046 0.036 0.054 -0.004 -0.015 0.005
S00Q 0.025 0.030 0.039 0.000 -0.013 -0.006
S00R 0.020 0.035 0.034 -0.002 -0.013 -0.005
S00S 0.023 0.039 0.042 0.004 -0.010 -0.010
S00T 0.027 0.036 0.038 0.002 -0.015 -0.011
S00U 0.028 0.033 0.035 0.000 -0.013 -0.010
S00V 0.027 0.039 0.035 -0.006 -0.004 -0.007
S00W 0.033 0.027 0.048 0.001 -0.018 -0.006
S00X 0.026 0.028 0.056 0.000 -0.017 -0.003
P00Y 0.024 0.038 0.033 0.004 -0.012 -0.010
S00Z 0.036 0.039 0.039 0.006 -0.022 -0.009
P010 0.028 0.037 0.037 0.009 -0.017 -0.013
S011 0.034 0.042 0.054 0.010 -0.017 -0.020
S012 0.035 0.039 0.041 0.012 -0.021 -0.011
S013 0.039 0.053 0.049 -0.018 -0.011 -0.009
P014 0.023 0.046 0.043 -0.006 -0.007 -0.014
P015 0.029 0.036 0.044 0.000 -0.017 -0.001
P016 0.027 0.036 0.044 -0.010 -0.002 -0.012
P017 0.051 0.034 0.049 -0.004 -0.022 -0.001
C018 0.041 0.047 0.048 -0.001 -0.023 -0.014
C019 0.035 0.051 0.051 0.001 -0.012 -0.016
C01A 0.031 0.047 0.041 0.004 -0.016 -0.016
C01B 0.034 0.051 0.046 -0.006 -0.012 -0.006
C01C 0.052 0.051 0.061 -0.008 -0.026 -0.008
C01D 0.034 0.051 0.043 0.003 -0.018 -0.015
C01E 0.029 0.049 0.041 -0.010 -0.014 -0.007
C01F 0.036 0.047 0.048 0.008 -0.026 -0.020
C01G 0.031 0.055 0.044 -0.010 -0.016 -0.003
C01H 0.043 0.045 0.048 0.002 -0.022 -0.011
C01I 0.038 0.046 0.044 0.003 -0.017 -0.012
C01J 0.038 0.058 0.060 -0.011 -0.014 -0.024
C01K 0.037 0.051 0.048 0.001 -0.021 -0.019
C01L 0.039 0.055 0.050 0.011 -0.018 -0.016
C01M 0.037 0.044 0.051 0.008 -0.023 -0.013
C01N 0.059 0.048 0.069 0.006 -0.030 -0.022
C01O 0.035 0.040 0.050 0.008 -0.025 -0.016
C01P 0.033 0.055 0.052 0.001 -0.016 -0.020
C01Q 0.047 0.048 0.055 -0.013 -0.027 -0.011
C01R 0.040 0.048 0.050 0.007 -0.019 -0.021
C01S 0.037 0.055 0.047 0.009 -0.020 -0.018
C01T 0.030 0.054 0.049 -0.002 -0.015 -0.020
C01U 0.032 0.049 0.047 0.005 -0.018 -0.021
C01V 0.054 0.054 0.054 -0.002 -0.017 -0.021
C01W 0.043 0.046 0.050 0.001 -0.022 -0.016
C01X 0.037 0.052 0.047 -0.010 -0.013 -0.005
C01Y 0.033 0.048 0.050 -0.005 -0.010 -0.013
C01Z 0.039 0.044 0.044 0.000 -0.024 -0.016
C020 0.052 0.050 0.054 -0.001 -0.020 -0.024
C021 0.035 0.046 0.043 0.007 -0.021 -0.018
C022 0.047 0.048 0.046 0.004 -0.019 -0.009
C023 0.047 0.057 0.060 0.004 -0.029 -0.015
C024 0.033 0.047 0.039 -0.001 -0.016 -0.018
C025 0.044 0.048 0.053 0.004 -0.025 -0.013
C026 0.035 0.056 0.052 0.002 -0.015 -0.023
C027 0.039 0.052 0.061 -0.011 -0.005 -0.020
C028 0.035 0.055 0.046 -0.011 -0.012 -0.003
C029 0.055 0.044 0.066 0.004 -0.033 -0.022
C02A 0.044 0.049 0.053 0.001 -0.024 -0.014
C02B 0.033 0.053 0.055 0.008 -0.018 -0.016
C02C 0.037 0.059 0.054 0.009 -0.014 -0.029
C02D 0.036 0.053 0.044 -0.010 -0.012 -0.008
C02E 0.035 0.043 0.052 0.010 -0.023 -0.014
C02F 0.044 0.046 0.045 0.005 -0.020 -0.010
C02G 0.036 0.048 0.051 0.010 -0.022 -0.021
C02H 0.038 0.045 0.056 0.009 -0.025 -0.007
C02I 0.038 0.055 0.043 -0.010 -0.012 -0.005
C02J 0.037 0.056 0.053 -0.002 -0.017 -0.016
C02K 0.043 0.046 0.049 0.002 -0.026 -0.017
C02L 0.044 0.051 0.060 0.005 -0.028 -0.015
C02M 0.048 0.059 0.059 0.008 -0.030 -0.016
C02N 0.042 0.048 0.050 0.003 -0.023 -0.012
C02O 0.041 0.053 0.053 -0.002 -0.016 -0.014
C02P 0.065 0.046 0.062 0.001 -0.021 -0.023
C02Q 0.047 0.050 0.055 0.006 -0.015 -0.016
C02R 0.037 0.067 0.054 0.012 -0.022 -0.024
C02S 0.041 0.049 0.047 0.002 -0.018 -0.017
C02T 0.037 0.056 0.050 -0.014 -0.007 -0.019
C02U 0.038 0.043 0.054 0.005 -0.022 -0.014
C02V 0.038 0.059 0.043 0.008 -0.021 -0.017
C02W 0.050 0.056 0.062 -0.013 -0.024 -0.010
C02X 0.046 0.070 0.077 0.000 -0.031 -0.031
C02Y 0.048 0.052 0.049 0.007 -0.017 -0.006
C02Z 0.047 0.050 0.056 0.003 -0.019 -0.018
C030 0.049 0.048 0.047 0.006 -0.014 -0.010
C031 0.038 0.050 0.052 0.006 -0.020 -0.019
C032 0.035 0.045 0.054 0.007 -0.022 -0.013
C033 0.038 0.047 0.051 -0.010 -0.007 -0.016
C034 0.059 0.116 0.076 0.016 -0.022 -0.040
C035 0.041 0.060 0.064 -0.010 -0.008 -0.021
C036 0.046 0.052 0.044 -0.003 -0.013 -0.010
C037 0.035 0.050 0.053 0.011 -0.023 -0.016
C038 0.043 0.056 0.070 -0.011 0.001 -0.023
C039 0.049 0.047 0.049 0.002 -0.018 -0.006
C03A 0.042 0.073 0.054 0.009 -0.020 -0.020
C03B 0.053 0.072 0.058 -0.008 -0.013 -0.021
C03C 0.058 0.049 0.058 0.001 -0.017 -0.025
C03D 0.041 0.054 0.057 -0.016 -0.006 -0.020
C03E 0.045 0.051 0.061 -0.002 -0.012 -0.008
C03F 0.052 0.050 0.054 -0.001 -0.018 -0.023
C03G 0.056 0.047 0.069 0.006 -0.034 -0.021
C03H 0.037 0.050 0.056 -0.003 -0.012 -0.014
C03I 0.043 0.062 0.053 -0.014 -0.003 -0.016
C03J 0.067 0.056 0.056 -0.003 -0.013 -0.023
C03K 0.038 0.049 0.053 0.010 -0.028 -0.017
C03L 0.048 0.046 0.044 0.004 -0.020 -0.009
C03M 0.045 0.073 0.055 0.010 -0.019 -0.021
C03N 0.054 0.053 0.056 0.002 -0.025 -0.014
C03O 0.038 0.045 0.043 0.005 -0.015 -0.017
C03P 0.042 0.042 0.042 0.004 -0.020 -0.011
C03Q 0.047 0.052 0.056 0.005 -0.030 -0.015
C03R 0.041 0.058 0.048 -0.013 -0.014 0.004
C03S 0.044 0.064 0.051 0.013 -0.012 -0.017
C03T 0.058 0.049 0.072 0.006 -0.034 -0.024
C03U 0.041 0.066 0.049 -0.010 -0.009 -0.011
C03V 0.056 0.053 0.062 -0.013 -0.025 -0.004
C03W 0.063 0.048 0.072 0.003 -0.033 -0.022
C03X 0.044 0.065 0.046 0.014 -0.015 -0.013
C03Y 0.063 0.052 0.053 -0.003 -0.016 -0.024
C03Z 0.054 0.048 0.061 0.003 -0.028 -0.004
C040 0.048 0.072 0.053 0.004 -0.024 -0.020
C041 0.044 0.055 0.062 -0.017 -0.004 -0.020
C042 0.033 0.048 0.047 0.009 -0.022 -0.017
C043 0.064 0.050 0.065 -0.007 -0.028 -0.009
C044 0.056 0.055 0.061 0.004 -0.011 -0.016
C045 0.046 0.054 0.055 0.006 -0.026 -0.010
C046 0.045 0.049 0.047 0.005 -0.017 -0.013
C047 0.060 0.049 0.057 0.000 -0.018 -0.023
C048 0.041 0.056 0.059 -0.003 -0.013 -0.010
C049 0.058 0.049 0.076 0.005 -0.029 -0.024
C04A 0.041 0.050 0.043 0.003 -0.012 -0.015
C04B 0.057 0.055 0.054 0.000 -0.015 -0.019
C04C 0.041 0.076 0.057 0.012 -0.019 -0.023
C04D 0.040 0.074 0.058 0.014 -0.023 -0.024
C04E 0.046 0.055 0.054 0.007 -0.023 -0.013
C04F 0.049 0.071 0.056 -0.006 -0.015 -0.020
C04G 0.038 0.058 0.056 0.000 -0.013 -0.014
C04H 0.041 0.049 0.047 0.000 -0.015 -0.012
C04I 0.042 0.053 0.049 0.007 -0.028 -0.018
C04J 0.044 0.074 0.057 0.015 -0.018 -0.022
C04K 0.053 0.054 0.061 -0.017 -0.026 -0.007
C04L 0.046 0.050 0.056 0.007 -0.019 -0.018
C04M 0.052 0.059 0.049 -0.001 -0.009 -0.006
C04N 0.052 0.053 0.059 -0.011 -0.020 -0.010
C04O 0.051 0.050 0.060 0.001 -0.027 -0.009
C04P 0.040 0.047 0.053 0.010 -0.022 -0.013
C04Q 0.041 0.070 0.054 0.009 -0.020 -0.026
C04R 0.046 0.057 0.069 -0.015 0.002 -0.021
C04S 0.035 0.062 0.057 0.003 -0.018 -0.011
C04T 0.052 0.060 0.048 -0.001 -0.012 -0.008
C04U 0.044 0.047 0.046 0.002 -0.021 -0.015
C04V 0.049 0.074 0.054 -0.002 -0.017 -0.020
C04W 0.038 0.064 0.058 0.006 -0.013 -0.023
C04X 0.038 0.048 0.052 0.007 -0.025 -0.014
C04Y 0.055 0.080 0.084 0.002 -0.026 -0.028
C04Z 0.064 0.049 0.065 -0.002 -0.027 -0.011
C050 0.046 0.052 0.046 0.002 -0.018 -0.010
C051 0.055 0.058 0.058 0.007 -0.030 -0.020
C052 0.053 0.053 0.060 -0.013 -0.017 -0.009
C053 0.034 0.060 0.050 -0.012 -0.011 -0.005
C054 0.057 0.052 0.064 -0.017 -0.021 -0.009
C055 0.049 0.052 0.045 -0.003 -0.012 -0.007
C056 0.044 0.071 0.056 0.013 -0.021 -0.026
C057 0.046 0.070 0.051 -0.015 0.000 -0.010
C058 0.065 0.050 0.065 -0.001 -0.024 -0.002
C059 0.044 0.051 0.044 0.003 -0.023 -0.012
C05A 0.050 0.050 0.049 -0.004 -0.023 -0.012
C05B 0.046 0.070 0.060 0.013 -0.014 -0.027
C05C 0.055 0.075 0.059 -0.006 -0.015 -0.021
C05E 0.040 0.044 0.056 0.012 -0.026 -0.015
C05F 0.061 0.047 0.073 0.004 -0.028 -0.024
C05G 0.052 0.052 0.058 -0.002 -0.016 -0.017
C05H 0.041 0.049 0.057 0.010 -0.019 -0.016
C05I 0.044 0.066 0.061 0.011 -0.018 -0.026
C05J 0.044 0.071 0.063 0.012 -0.011 -0.025
C05K 0.064 0.109 0.047 0.016 -0.015 -0.047
C05L 0.054 0.052 0.065 0.000 -0.022 -0.006
C05M 0.078 0.063 0.079 -0.019 -0.005 -0.008
C05O 0.036 0.062 0.048 -0.013 -0.015 0.003
C05P 0.062 0.063 0.060 -0.001 -0.013 -0.009
C05Q 0.049 0.067 0.051 -0.002 -0.018 -0.017
C05R 0.038 0.061 0.056 -0.001 -0.013 -0.012
C05S 0.054 0.053 0.059 -0.007 -0.019 -0.016
C05T 0.043 0.052 0.045 -0.003 -0.011 -0.014
C05U 0.066 0.049 0.063 0.004 -0.026 -0.025
C05V 0.059 0.051 0.060 0.002 -0.021 -0.026
C05W 0.057 0.054 0.054 -0.006 -0.017 -0.018
C05X 0.055 0.078 0.087 0.002 -0.022 -0.030
C05Y 0.043 0.075 0.057 0.013 -0.024 -0.020
C05Z 0.054 0.072 0.060 -0.011 -0.011 -0.019
C060 0.052 0.055 0.047 -0.005 -0.008 -0.006
C061 0.046 0.051 0.050 0.007 -0.020 -0.011
C062 0.047 0.076 0.056 0.010 -0.020 -0.024
C063 0.057 0.072 0.061 -0.009 -0.009 -0.020
C064 0.066 0.050 0.067 -0.005 -0.023 -0.006
C065 0.072 0.054 0.071 -0.015 -0.022 -0.011
C066 0.054 0.072 0.061 -0.015 -0.008 -0.019
C067 0.061 0.060 0.056 -0.001 -0.015 -0.013
C068 0.038 0.049 0.057 -0.008 -0.007 -0.017
C069 0.053 0.076 0.084 -0.003 -0.024 -0.027
C06A 0.048 0.071 0.051 -0.007 -0.003 -0.009
C06B 0.064 0.051 0.064 0.003 -0.025 -0.004
C06C 0.052 0.058 0.050 0.001 -0.009 -0.011
C06D 0.055 0.052 0.064 0.006 -0.019 -0.015
C06E 0.043 0.060 0.059 -0.012 -0.012 -0.019
C06F 0.066 0.057 0.057 0.001 -0.015 -0.018
C06G 0.055 0.073 0.062 -0.005 -0.013 -0.020
C06H 0.079 0.058 0.074 -0.013 -0.016 -0.012
C06I 0.055 0.073 0.063 -0.010 -0.012 -0.021
C06J 0.061 0.046 0.073 0.000 -0.030 -0.026
C06K 0.054 0.056 0.063 -0.017 -0.023 -0.005
C06L 0.047 0.062 0.069 -0.017 -0.006 -0.022
C06M 0.046 0.047 0.049 0.003 -0.024 -0.014
C06N 0.062 0.052 0.070 0.004 -0.023 -0.022
C06O 0.057 0.053 0.051 0.000 -0.008 -0.007
C06P 0.048 0.069 0.053 0.002 -0.017 -0.014
C06Q 0.058 0.076 0.067 -0.007 -0.008 -0.020
C06R 0.052 0.056 0.048 -0.002 -0.008 -0.012
C06S 0.050 0.056 0.049 -0.002 -0.012 -0.005
C06T 0.059 0.051 0.068 0.000 -0.026 0.003
C06U 0.053 0.075 0.085 0.002 -0.026 -0.022
C06V 0.058 0.063 0.067 0.008 -0.009 -0.016
C06W 0.051 0.066 0.059 -0.009 -0.006 -0.015
C06X 0.059 0.067 0.062 0.008 -0.011 -0.006
C06Y 0.072 0.114 0.055 0.015 -0.009 -0.044
B06Z 0.046 0.043 0.049 0.005 -0.016 -0.020
C070 0.078 0.123 0.085 0.010 -0.012 -0.032
C071 0.059 0.080 0.088 0.003 -0.022 -0.026
C072 0.052 0.058 0.049 0.002 -0.011 -0.002
C073 0.062 0.047 0.074 0.006 -0.029 -0.021
C074 0.047 0.071 0.050 -0.010 -0.008 -0.008
C075 0.047 0.051 0.065 0.013 -0.019 -0.014
C076 0.061 0.048 0.073 0.009 -0.028 -0.024
C077 0.062 0.077 0.068 -0.005 -0.011 -0.018
C078 0.041 0.044 0.055 0.005 -0.026 -0.012
C079 0.050 0.104 0.102 -0.014 -0.021 -0.019
C08E 0.048 0.092 0.094 -0.008 -0.015 -0.019
C08W 0.057 0.099 0.099 -0.008 -0.014 -0.011
C6 0.064 0.108 0.105 -0.010 -0.011 -0.012
C08B 0.061 0.104 0.106 -0.011 -0.012 -0.013
C07Y 0.050 0.104 0.104 -0.011 -0.018 -0.015
C07A 0.079 0.067 0.083 -0.016 -0.004 -0.012
C07B 0.077 0.058 0.057 0.000 -0.013 -0.019
C07C 0.129 0.253 0.114 -0.066 0.019 -0.127
C07D 0.072 0.115 0.058 0.016 -0.006 -0.045
C07E 0.078 0.058 0.060 0.003 -0.006 -0.022
C07F 0.054 0.072 0.061 -0.010 -0.010 -0.021
C07G 0.055 0.083 0.092 -0.001 -0.024 -0.027
C07H 0.060 0.054 0.072 -0.001 -0.019 -0.002
C07I 0.054 0.082 0.091 0.002 -0.026 -0.021
C07J 0.057 0.056 0.059 -0.016 -0.022 -0.004
C07K 0.077 0.118 0.059 0.019 -0.005 -0.038
C07L 0.075 0.059 0.057 -0.005 -0.013 -0.026
C07M 0.049 0.062 0.065 -0.017 -0.010 -0.018
C07N 0.067 0.083 0.068 -0.016 -0.009 -0.018
C07O 0.078 0.063 0.080 -0.023 -0.005 -0.013
C07P 0.051 0.053 0.064 0.006 -0.018 -0.013
C07R 0.055 0.071 0.060 -0.017 -0.004 -0.019
C07S 0.071 0.111 0.058 0.015 -0.006 -0.047
C07T 0.073 0.120 0.058 0.015 -0.011 -0.040
C07U 0.064 0.080 0.066 -0.013 -0.011 -0.022
C07V 0.057 0.082 0.088 -0.001 -0.025 -0.026
C07W 0.069 0.119 0.080 0.012 -0.021 -0.027
C07X 0.059 0.081 0.087 0.000 -0.029 -0.031
C07Z 0.073 0.112 0.054 0.012 -0.009 -0.045
C080 0.077 0.116 0.058 0.011 -0.009 -0.046
C081 0.072 0.119 0.055 0.016 -0.011 -0.039
C086 0.080 0.065 0.086 -0.020 -0.005 -0.013
C087 0.064 0.080 0.071 -0.004 -0.009 -0.019
C089 0.075 0.124 0.084 0.012 -0.018 -0.029
C08A 0.065 0.078 0.073 -0.008 -0.008 -0.017
C08D 0.079 0.088 0.075 -0.024 -0.005 -0.023
C08F 0.073 0.122 0.082 0.014 -0.018 -0.026
C08G 0.072 0.086 0.069 -0.015 -0.015 -0.018
C08K 0.080 0.123 0.086 0.015 -0.013 -0.031
C08M 0.080 0.125 0.086 0.013 -0.014 -0.030
C08N 0.081 0.122 0.086 0.015 -0.013 -0.029
C08O 0.072 0.117 0.054 0.012 -0.010 -0.043
C08Q 0.132 0.255 0.119 -0.063 0.022 -0.125
C08R 0.132 0.256 0.120 -0.063 0.024 -0.124
C08T 0.130 0.135 0.178 -0.029 -0.004 -0.062
C088 0.132 0.134 0.180 -0.030 -0.004 -0.063
C085 0.131 0.136 0.180 -0.028 -0.002 -0.061
C08C 0.129 0.134 0.180 -0.029 -0.004 -0.063
C08J 0.127 0.133 0.180 -0.028 -0.004 -0.067
C08Y 0.131 0.134 0.177 -0.030 -0.005 -0.064
C08U 0.055 0.125 0.117 -0.011 -0.031 -0.014
C08Z 0.081 0.093 0.077 -0.021 -0.010 -0.023
B1 0.053 0.060 0.050 -0.012 -0.017 -0.007
C7 0.094 0.075 0.091 -0.007 -0.041 -0.008
C083 0.085 0.064 0.081 -0.006 -0.039 -0.010
C05D 0.077 0.057 0.076 -0.007 -0.035 -0.013
C05N 0.081 0.062 0.076 -0.007 -0.041 -0.006
C084 0.087 0.069 0.084 -0.005 -0.044 -0.008
C090 0.096 0.075 0.088 -0.004 -0.044 -0.008
C2 0.142 0.083 0.309 0.020 -0.030 -0.041
C0AA 0.134 0.260 0.123 -0.056 0.022 -0.121
C11 0.112 0.120 0.121 0.007 -0.022 0.016
C13 0.114 0.119 0.123 0.007 -0.021 0.015
C19 0.114 0.119 0.125 0.008 -0.018 0.019
C18 0.113 0.118 0.122 0.007 -0.026 0.018
C5 0.112 0.119 0.120 0.009 -0.022 0.017
C15 0.095 0.104 0.109 0.004 -0.020 0.013
C12 0.130 0.143 0.163 -0.013 -0.003 -0.055
C16 0.144 0.110 0.320 0.031 -0.030 -0.024
C46 0.146 0.111 0.321 0.031 -0.031 -0.026
C68 0.147 0.114 0.322 0.030 -0.030 -0.027
C72 0.149 0.116 0.322 0.030 -0.032 -0.023
C57 0.149 0.113 0.321 0.031 -0.031 -0.023
C69 0.148 0.109 0.320 0.030 -0.030 -0.024
C22 0.134 0.259 0.121 -0.058 0.021 -0.121
C23 0.079 0.126 0.087 0.010 -0.016 -0.031
C24 0.136 0.258 0.123 -0.059 0.027 -0.118
C26 0.078 0.125 0.090 0.011 -0.013 -0.036
C27 0.086 0.095 0.078 -0.019 -0.014 -0.019
C49 0.136 0.257 0.121 -0.062 0.024 -0.122
C53 0.137 0.259 0.123 -0.056 0.026 -0.118
C56 0.136 0.258 0.124 -0.059 0.026 -0.119
C59 0.134 0.258 0.123 -0.059 0.023 -0.121
C70 0.118 0.124 0.131 0.010 -0.016 0.017

loop_
_atom_type_symbol
_atom_type_description
_atom_type_scat_dispersion_real
_atom_type_scat_dispersion_imag
_atom_type_scat_source
C C 0.0181 0.0091 'International Tables Vol C Tables 4.2.6.8 and 6.1.1.4'
H H 0.0000 0.0000 'International Tables Vol C Tables 4.2.6.8 and 6.1.1.4'
Ag Ag 0.1306 4.2820 'International Tables Vol C Tables 4.2.6.8 and 6.1.1.4'
B B 0.0090 0.0039 'International Tables Vol C Tables 4.2.6.8 and 6.1.1.4'
Fe Fe -1.1336 3.1974 'International Tables Vol C Tables 4.2.6.8 and 6.1.1.4'
P P 0.2955 0.4335 'International Tables Vol C Tables 4.2.6.8 and 6.1.1.4'
S S 0.3331 0.5567 'International Tables Vol C Tables 4.2.6.8 and 6.1.1.4'

loop_
_geom_angle_atom_site_label_1
_geom_angle_atom_site_label_2
_geom_angle_atom_site_label_3
_geom_angle
_geom_angle_site_symmetry_1
_geom_angle_site_symmetry_3
_geom_angle_publ_flag
Ag02 Ag01 Ag03 62.34(2) . . ?
Ag02 Ag01 Ag0C 178.67(3) . . ?
Ag04 Ag01 Ag02 117.65(3) . . ?
Ag04 Ag01 Ag03 117.37(3) . . ?
Ag04 Ag01 Ag05 62.12(2) . . ?
Ag04 Ag01 Ag0C 63.54(2) . . ?
Ag05 Ag01 Ag02 67.74(2) . . ?
Ag05 Ag01 Ag03 120.48(3) . . ?
Ag05 Ag01 Ag0C 112.81(3) . . ?
Ag06 Ag01 Ag02 117.62(3) . . ?
Ag06 Ag01 Ag03 62.66(2) . . ?
Ag06 Ag01 Ag04 112.09(3) . . ?
Ag06 Ag01 Ag05 174.05(3) . . ?
Ag06 Ag01 Ag07 62.18(2) . . ?
Ag06 Ag01 Ag08 61.80(2) . . ?
Ag06 Ag01 Ag09 114.49(3) . . ?
Ag06 Ag01 Ag0B 68.20(2) . . ?
Ag06 Ag01 Ag0C 61.88(2) . . ?
Ag07 Ag01 Ag02 117.84(3) . . ?
Ag07 Ag01 Ag03 112.40(3) . . ?
Ag07 Ag01 Ag04 117.38(3) . . ?
Ag07 Ag01 Ag05 118.44(3) . . ?
Ag07 Ag01 Ag0C 60.84(2) . . ?
Ag08 Ag01 Ag02 112.50(3) . . ?
Ag08 Ag01 Ag03 62.23(2) . . ?
Ag08 Ag01 Ag04 62.78(2) . . ?
Ag08 Ag01 Ag05 114.42(3) . . ?
Ag08 Ag01 Ag07 116.70(3) . . ?
Ag08 Ag01 Ag09 121.43(3) . . ?
Ag08 Ag01 Ag0B 116.71(3) . . ?
Ag08 Ag01 Ag0C 68.46(2) . . ?
Ag09 Ag01 Ag02 117.37(3) . . ?
Ag09 Ag01 Ag03 174.37(3) . . ?
Ag09 Ag01 Ag04 68.03(2) . . ?
Ag09 Ag01 Ag05 62.85(2) . . ?
Ag09 Ag01 Ag07 62.40(2) . . ?
Ag09 Ag01 Ag0B 112.98(3) . . ?
Ag09 Ag01 Ag0C 62.30(2) . . ?
Ag0A Ag01 Ag02 64.07(2) . . ?
Ag0A Ag01 Ag03 68.01(2) . . ?
Ag0A Ag01 Ag04 61.12(2) . . ?
Ag0A Ag01 Ag05 62.25(2) . . ?
Ag0A Ag01 Ag06 116.94(3) . . ?
Ag0A Ag01 Ag07 178.07(3) . . ?
Ag0A Ag01 Ag08 61.68(2) . . ?
Ag0A Ag01 Ag09 117.27(3) . . ?
Ag0A Ag01 Ag0B 117.69(3) . . ?
Ag0A Ag01 Ag0C 117.26(3) . . ?
Ag0A Ag01 Ag0D 113.35(3) . . ?
Ag0B Ag01 Ag02 61.40(2) . . ?
Ag0B Ag01 Ag03 61.64(2) . . ?
Ag0B Ag01 Ag04 178.80(3) . . ?
Ag0B Ag01 Ag05 117.62(3) . . ?
Ag0B Ag01 Ag07 63.81(2) . . ?
Ag0B Ag01 Ag0C 117.42(3) . . ?
Ag0C Ag01 Ag03 117.85(3) . . ?
Ag0D Ag01 Ag02 62.02(2) . . ?
Ag0D Ag01 Ag03 114.11(3) . . ?
Ag0D Ag01 Ag04 117.90(3) . . ?
Ag0D Ag01 Ag05 63.11(2) . . ?
Ag0D Ag01 Ag06 121.10(3) . . ?
Ag0D Ag01 Ag07 68.32(2) . . ?
Ag0D Ag01 Ag08 174.39(3) . . ?
Ag0D Ag01 Ag09 62.59(2) . . ?
Ag0D Ag01 Ag0B 62.48(2) . . ?
Ag0D Ag01 Ag0C 117.03(3) . . ?
Ag01 Ag02 Ag03 58.85(2) . . ?
Ag01 Ag02 Ag05 55.98(2) . . ?
Ag01 Ag02 Ag0A 57.70(2) . . ?
Ag01 Ag02 Ag0B 59.11(2) . . ?
Ag01 Ag02 Ag0D 58.73(2) . . ?
Ag01 Ag02 Ag0F 110.98(3) . . ?
Ag01 Ag02 Ag0I 100.83(3) . . ?
Ag03 Ag02 Ag05 107.55(3) . . ?
Ag03 Ag02 Ag0A 64.40(2) . . ?
Ag03 Ag02 Ag0F 129.77(3) . . ?
Ag03 Ag02 Ag0I 56.37(2) . . ?
Ag05 Ag02 Ag0I 110.23(3) . . ?
Ag0A Ag02 Ag05 56.53(2) . . ?
Ag0A Ag02 Ag0F 69.75(2) . . ?
Ag0A Ag02 Ag0I 56.57(2) . . ?
Ag0B Ag02 Ag03 59.71(2) . . ?
Ag0B Ag02 Ag05 106.10(3) . . ?
Ag0B Ag02 Ag0A 110.17(3) . . ?
Ag0B Ag02 Ag0D 60.59(2) . . ?
Ag0B Ag02 Ag0F 162.78(3) . . ?
Ag0B Ag02 Ag0I 112.86(3) . . ?
Ag0D Ag02 Ag03 108.49(3) . . ?
Ag0D Ag02 Ag05 58.10(2) . . ?
Ag0D Ag02 Ag0A 105.66(3) . . ?
Ag0D Ag02 Ag0F 102.45(3) . . ?
Ag0D Ag02 Ag0I 159.44(3) . . ?
Ag0F Ag02 Ag05 58.77(2) . . ?
Ag0F Ag02 Ag0I 81.93(2) . . ?
S00T Ag02 Ag01 157.33(6) . . ?
S00T Ag02 Ag03 119.35(6) . . ?
S00T Ag02 Ag05 109.24(6) . . ?
S00T Ag02 Ag0A 100.24(6) . . ?
S00T Ag02 Ag0B 142.23(6) . . ?
S00T Ag02 Ag0D 131.75(6) . . ?
S00T Ag02 Ag0F 50.65(6) . . ?
S00T Ag02 Ag0I 66.35(6) . . ?
Ag01 Ag03 Ag02 58.82(2) . . ?
Ag01 Ag03 Ag06 58.45(2) . . ?
Ag01 Ag03 Ag08 58.68(2) . . ?
Ag01 Ag03 Ag0A 55.74(2) . . ?
Ag01 Ag03 Ag0B 58.98(2) . . ?
Ag01 Ag03 Ag0I 110.48(3) . . ?
Ag02 Ag03 Ag06 110.88(3) . . ?
Ag02 Ag03 Ag0A 58.78(2) . . ?
Ag02 Ag03 Ag0I 69.31(2) . . ?
Ag06 Ag03 Ag0A 103.88(3) . . ?
Ag06 Ag03 Ag0I 160.79(3) . . ?
Ag08 Ag03 Ag02 106.83(3) . . ?
Ag08 Ag03 Ag06 59.24(2) . . ?
Ag08 Ag03 Ag0A 56.58(2) . . ?
Ag08 Ag03 Ag0I 101.85(3) . . ?
Ag0B Ag03 Ag02 59.36(2) . . ?
Ag0B Ag03 Ag06 65.62(2) . . ?
Ag0B Ag03 Ag08 111.27(3) . . ?
Ag0B Ag03 Ag0A 105.52(3) . . ?
Ag0B Ag03 Ag0I 124.57(3) . . ?
Ag0I Ag03 Ag0A 58.99(2) . . ?
S011 Ag03 Ag01 150.70(7) . . ?
S011 Ag03 Ag02 91.90(7) . . ?
S011 Ag03 Ag06 145.44(7) . . ?
S011 Ag03 Ag08 139.59(7) . . ?
S011 Ag03 Ag0A 110.21(7) . . ?
S011 Ag03 Ag0B 109.09(7) . . ?
S011 Ag03 Ag0I 51.34(6) . . ?
Ag01 Ag04 Ag05 58.95(2) . . ?
Ag01 Ag04 Ag08 58.60(2) . . ?
Ag01 Ag04 Ag09 55.97(2) . . ?
Ag01 Ag04 Ag0A 59.34(2) . . ?
Ag01 Ag04 Ag0C 58.42(2) . . ?
Ag01 Ag04 Ag0H 100.63(3) . . ?
Ag01 Ag04 Ag0K 111.02(3) . . ?
Ag05 Ag04 Ag08 108.36(3) . . ?
Ag05 Ag04 Ag09 57.84(2) . . ?
Ag05 Ag04 Ag0C 106.24(3) . . ?
Ag05 Ag04 Ag0H 159.46(3) . . ?
Ag05 Ag04 Ag0K 101.26(3) . . ?
Ag08 Ag04 Ag09 107.61(3) . . ?
Ag08 Ag04 Ag0C 65.04(2) . . ?
Ag08 Ag04 Ag0H 56.48(2) . . ?
Ag08 Ag04 Ag0K 131.21(3) . . ?
Ag09 Ag04 Ag0H 110.56(3) . . ?
Ag0A Ag04 Ag05 60.57(2) . . ?
Ag0A Ag04 Ag08 59.69(2) . . ?
Ag0A Ag04 Ag09 105.99(3) . . ?
Ag0A Ag04 Ag0C 111.24(3) . . ?
Ag0A Ag04 Ag0H 112.88(3) . . ?
Ag0A Ag04 Ag0K 161.71(3) . . ?
Ag0C Ag04 Ag09 56.87(2) . . ?
Ag0C Ag04 Ag0H 56.21(2) . . ?
Ag0C Ag04 Ag0K 69.96(2) . . ?
Ag0K Ag04 Ag09 58.50(2) . . ?
Ag0K Ag04 Ag0H 83.37(2) . . ?
S00Q Ag04 Ag01 156.08(6) . . ?
S00Q Ag04 Ag05 133.47(6) . . ?
S00Q Ag04 Ag08 117.85(6) . . ?
S00Q Ag04 Ag09 109.67(6) . . ?
S00Q Ag04 Ag0A 142.45(6) . . ?
S00Q Ag04 Ag0C 97.98(6) . . ?
S00Q Ag04 Ag0H 64.56(6) . . ?
S00Q Ag04 Ag0K 51.18(5) . . ?
Ag01 Ag05 Ag02 56.28(2) . . ?
Ag01 Ag05 Ag04 58.93(2) . . ?
Ag01 Ag05 Ag09 58.55(2) . . ?
Ag01 Ag05 Ag0A 58.77(2) . . ?
Ag01 Ag05 Ag0D 58.36(2) . . ?
Ag01 Ag05 Ag0F 111.21(3) . . ?
Ag04 Ag05 Ag02 105.78(3) . . ?
Ag04 Ag05 Ag09 65.25(2) . . ?
Ag04 Ag05 Ag0A 58.95(2) . . ?
Ag04 Ag05 Ag0D 110.97(3) . . ?
Ag04 Ag05 Ag0F 125.71(3) . . ?
Ag09 Ag05 Ag02 104.80(3) . . ?
Ag09 Ag05 Ag0D 59.59(2) . . ?
Ag09 Ag05 Ag0F 160.92(3) . . ?
Ag0A Ag05 Ag02 59.04(2) . . ?
Ag0A Ag05 Ag09 110.54(3) . . ?
Ag0A Ag05 Ag0D 106.74(3) . . ?
Ag0A Ag05 Ag0F 70.80(2) . . ?
Ag0D Ag05 Ag02 56.86(2) . . ?
Ag0D Ag05 Ag0F 101.46(3) . . ?
Ag0F Ag05 Ag02 58.72(2) . . ?
S012 Ag05 Ag01 149.74(7) . . ?
S012 Ag05 Ag02 109.28(7) . . ?
S012 Ag05 Ag04 108.41(7) . . ?
S012 Ag05 Ag09 145.64(7) . . ?
S012 Ag05 Ag0A 90.99(6) . . ?
S012 Ag05 Ag0D 140.52(7) . . ?
S012 Ag05 Ag0F 50.89(6) . . ?
Ag01 Ag06 Ag03 58.89(2) . . ?
Ag01 Ag06 Ag07 58.93(2) . . ?
Ag01 Ag06 Ag08 59.11(2) . . ?
Ag01 Ag06 Ag0B 55.92(2) . . ?
Ag01 Ag06 Ag0C 59.28(2) . . ?
Ag01 Ag06 Ag0J 112.96(3) . . ?
Ag03 Ag06 Ag0B 56.54(2) . . ?
Ag03 Ag06 Ag0J 100.56(3) . . ?
Ag07 Ag06 Ag03 106.81(3) . . ?
Ag07 Ag06 Ag0B 58.62(2) . . ?
Ag07 Ag06 Ag0J 72.59(3) . . ?
Ag08 Ag06 Ag03 60.08(2) . . ?
Ag08 Ag06 Ag07 111.52(3) . . ?
Ag08 Ag06 Ag0B 104.78(3) . . ?
Ag08 Ag06 Ag0C 66.47(2) . . ?
Ag08 Ag06 Ag0J 160.63(3) . . ?
Ag0C Ag06 Ag03 112.22(3) . . ?
Ag0C Ag06 Ag07 58.94(2) . . ?
Ag0C Ag06 Ag0B 105.44(3) . . ?
Ag0C Ag06 Ag0J 127.00(3) . . ?
Ag0J Ag06 Ag0B 60.23(2) . . ?
S00Z Ag06 Ag01 154.80(7) . . ?
S00Z Ag06 Ag03 136.55(7) . . ?
S00Z Ag06 Ag07 95.93(7) . . ?
S00Z Ag06 Ag08 142.29(7) . . ?
S00Z Ag06 Ag0B 111.61(7) . . ?
S00Z Ag06 Ag0C 111.22(7) . . ?
S00Z Ag06 Ag0J 51.48(6) . . ?
Ag01 Ag07 Ag06 58.89(2) . . ?
Ag01 Ag07 Ag09 58.79(2) . . ?
Ag01 Ag07 Ag0B 58.09(2) . . ?
Ag01 Ag07 Ag0C 59.79(2) . . ?
Ag01 Ag07 Ag0D 55.78(2) . . ?
Ag01 Ag07 Ag0M 111.20(3) . . ?
Ag06 Ag07 Ag09 108.77(3) . . ?
Ag06 Ag07 Ag0B 64.88(2) . . ?
Ag06 Ag07 Ag0D 107.64(3) . . ?
Ag06 Ag07 Ag0M 130.84(3) . . ?
Ag09 Ag07 Ag0B 105.63(3) . . ?
Ag09 Ag07 Ag0D 57.33(2) . . ?
Ag09 Ag07 Ag0M 101.28(3) . . ?
Ag0B Ag07 Ag0D 56.71(2) . . ?
Ag0B Ag07 Ag0M 70.12(3) . . ?
Ag0C Ag07 Ag06 60.42(2) . . ?
Ag0C Ag07 Ag09 60.72(2) . . ?
Ag0C Ag07 Ag0B 111.50(3) . . ?
Ag0C Ag07 Ag0D 106.01(3) . . ?
Ag0C Ag07 Ag0M 161.94(4) . . ?
Ag0M Ag07 Ag0D 58.96(2) . . ?
S00X Ag07 Ag01 154.85(7) . . ?
S00X Ag07 Ag06 115.76(7) . . ?
S00X Ag07 Ag09 135.27(7) . . ?
S00X Ag07 Ag0B 96.90(6) . . ?
S00X Ag07 Ag0C 142.38(7) . . ?
S00X Ag07 Ag0D 110.18(7) . . ?
S00X Ag07 Ag0M 51.22(7) . . ?
Ag01 Ag08 Ag03 59.09(2) . . ?
Ag01 Ag08 Ag04 58.62(2) . . ?
Ag01 Ag08 Ag06 59.08(2) . . ?
Ag01 Ag08 Ag0A 59.08(2) . . ?
Ag01 Ag08 Ag0C 55.95(2) . . ?
Ag01 Ag08 Ag0H 110.25(3) . . ?
Ag03 Ag08 Ag04 111.03(3) . . ?
Ag03 Ag08 Ag0C 105.28(3) . . ?
Ag03 Ag08 Ag0H 161.34(3) . . ?
Ag04 Ag08 Ag0C 58.06(2) . . ?
Ag04 Ag08 Ag0H 69.32(2) . . ?
Ag06 Ag08 Ag03 60.68(2) . . ?
Ag06 Ag08 Ag04 106.62(3) . . ?
Ag06 Ag08 Ag0C 56.91(2) . . ?
Ag06 Ag08 Ag0H 100.92(3) . . ?
Ag0A Ag08 Ag03 65.86(2) . . ?
Ag0A Ag08 Ag04 58.91(2) . . ?
Ag0A Ag08 Ag06 112.23(3) . . ?
Ag0A Ag08 Ag0C 105.13(3) . . ?
Ag0A Ag08 Ag0H 124.10(3) . . ?
Ag0H Ag08 Ag0C 58.25(2) . . ?
S00V Ag08 Ag01 149.15(7) . . ?
S00V Ag08 Ag03 145.34(7) . . ?
S00V Ag08 Ag04 90.53(6) . . ?
S00V Ag08 Ag06 140.05(7) . . ?
S00V Ag08 Ag0A 107.55(6) . . ?
S00V Ag08 Ag0C 109.18(6) . . ?
S00V Ag08 Ag0H 51.25(6) . . ?
Ag01 Ag09 Ag04 56.00(2) . . ?
Ag01 Ag09 Ag05 58.60(2) . . ?
Ag01 Ag09 Ag07 58.81(2) . . ?
Ag01 Ag09 Ag0C 59.06(2) . . ?
Ag01 Ag09 Ag0D 58.64(2) . . ?
Ag01 Ag09 Ag0K 111.03(3) . . ?
Ag05 Ag09 Ag04 56.91(2) . . ?
Ag05 Ag09 Ag0K 100.54(3) . . ?
Ag07 Ag09 Ag04 104.88(3) . . ?
Ag07 Ag09 Ag05 111.52(3) . . ?
Ag07 Ag09 Ag0C 58.63(2) . . ?
Ag07 Ag09 Ag0D 65.51(2) . . ?
Ag07 Ag09 Ag0K 125.47(3) . . ?
Ag0C Ag09 Ag04 58.48(2) . . ?
Ag0C Ag09 Ag05 106.83(3) . . ?
Ag0C Ag09 Ag0D 110.82(3) . . ?
Ag0C Ag09 Ag0K 70.65(3) . . ?
Ag0D Ag09 Ag04 105.05(3) . . ?
Ag0D Ag09 Ag05 60.35(2) . . ?
Ag0D Ag09 Ag0K 160.76(3) . . ?
Ag0K Ag09 Ag04 58.49(2) . . ?
S00S Ag09 Ag01 153.42(7) . . ?
S00S Ag09 Ag04 109.61(6) . . ?
S00S Ag09 Ag05 136.41(6) . . ?
S00S Ag09 Ag07 112.05(6) . . ?
S00S Ag09 Ag0C 94.53(6) . . ?
S00S Ag09 Ag0D 144.33(7) . . ?
S00S Ag09 Ag0K 51.17(6) . . ?
Ag01 Ag0A Ag02 58.23(2) . . ?
Ag01 Ag0A Ag03 56.25(2) . . ?
Ag01 Ag0A Ag04 59.53(2) . . ?
Ag01 Ag0A Ag05 58.98(2) . . ?
Ag01 Ag0A Ag08 59.24(2) . . ?
Ag01 Ag0A Ag0I 110.01(3) . . ?
Ag02 Ag0A Ag03 56.82(2) . . ?
Ag02 Ag0A Ag0I 68.05(2) . . ?
Ag04 Ag0A Ag02 111.18(3) . . ?
Ag04 Ag0A Ag03 106.49(3) . . ?
Ag04 Ag0A Ag05 60.48(2) . . ?
Ag04 Ag0A Ag08 61.40(2) . . ?
Ag04 Ag0A Ag0I 162.81(3) . . ?
Ag05 Ag0A Ag02 64.43(2) . . ?
Ag05 Ag0A Ag03 107.80(3) . . ?
Ag05 Ag0A Ag0I 128.27(3) . . ?
Ag08 Ag0A Ag02 105.98(3) . . ?
Ag08 Ag0A Ag03 57.56(2) . . ?
Ag08 Ag0A Ag05 109.64(3) . . ?
Ag08 Ag0A Ag0I 101.81(3) . . ?
Ag0I Ag0A Ag03 57.98(2) . . ?
S00R Ag0A Ag01 155.95(6) . . ?
S00R Ag0A Ag02 98.11(6) . . ?
S00R Ag0A Ag03 109.02(6) . . ?
S00R Ag0A Ag04 142.53(6) . . ?
S00R Ag0A Ag05 117.49(6) . . ?
S00R Ag0A Ag08 132.66(6) . . ?
S00R Ag0A Ag0I 51.19(6) . . ?
Ag01 Ag0B Ag02 59.49(2) . . ?
Ag01 Ag0B Ag03 59.39(2) . . ?
Ag01 Ag0B Ag06 55.89(2) . . ?
Ag01 Ag0B Ag07 58.10(2) . . ?
Ag01 Ag0B Ag0D 58.69(2) . . ?
Ag01 Ag0B Ag0J 110.16(3) . . ?
Ag01 Ag0B Ag0M 99.77(3) . . ?
Ag02 Ag0B Ag03 60.93(2) . . ?
Ag02 Ag0B Ag06 106.05(3) . . ?
Ag02 Ag0B Ag07 111.19(3) . . ?
Ag02 Ag0B Ag0D 60.11(2) . . ?
Ag02 Ag0B Ag0J 160.14(3) . . ?
Ag02 Ag0B Ag0M 113.60(3) . . ?
Ag03 Ag0B Ag06 57.84(2) . . ?
Ag03 Ag0B Ag07 106.11(3) . . ?
Ag03 Ag0B Ag0D 109.09(3) . . ?
Ag03 Ag0B Ag0J 99.33(3) . . ?
Ag03 Ag0B Ag0M 158.84(3) . . ?
Ag06 Ag0B Ag0M 108.99(3) . . ?
Ag07 Ag0B Ag06 56.51(2) . . ?
Ag07 Ag0B Ag0J 70.33(2) . . ?
Ag07 Ag0B Ag0M 55.09(2) . . ?
Ag0D Ag0B Ag06 107.44(3) . . ?
Ag0D Ag0B Ag07 64.82(2) . . ?
Ag0D Ag0B Ag0J 131.76(3) . . ?
Ag0D Ag0B Ag0M 56.35(2) . . ?
Ag0J Ag0B Ag06 57.30(2) . . ?
Ag0J Ag0B Ag0M 83.95(3) . . ?
S00W Ag0B Ag01 155.40(7) . . ?
S00W Ag0B Ag02 143.85(7) . . ?
S00W Ag0B Ag03 131.22(7) . . ?
S00W Ag0B Ag06 107.73(6) . . ?
S00W Ag0B Ag07 98.02(6) . . ?
S00W Ag0B Ag0D 119.52(7) . . ?
S00W Ag0B Ag0J 50.44(6) . . ?
S00W Ag0B Ag0M 66.34(6) . . ?
Ag01 Ag0C Ag04 58.04(2) . . ?
Ag01 Ag0C Ag06 58.84(2) . . ?
Ag01 Ag0C Ag07 59.38(2) . . ?
Ag01 Ag0C Ag08 55.59(2) . . ?
Ag01 Ag0C Ag09 58.64(2) . . ?
Ag01 Ag0C Ag0H 109.90(3) . . ?
Ag04 Ag0C Ag08 56.90(2) . . ?
Ag04 Ag0C Ag0H 68.82(2) . . ?
Ag06 Ag0C Ag04 105.37(3) . . ?
Ag06 Ag0C Ag08 56.62(2) . . ?
Ag06 Ag0C Ag09 108.89(3) . . ?
Ag06 Ag0C Ag0H 100.69(3) . . ?
Ag07 Ag0C Ag04 111.27(3) . . ?
Ag07 Ag0C Ag06 60.64(2) . . ?
Ag07 Ag0C Ag08 105.14(3) . . ?
Ag07 Ag0C Ag09 60.65(2) . . ?
Ag07 Ag0C Ag0H 161.10(3) . . ?
Ag09 Ag0C Ag04 64.65(2) . . ?
Ag09 Ag0C Ag08 107.33(3) . . ?
Ag09 Ag0C Ag0H 129.70(3) . . ?
Ag0H Ag0C Ag08 58.24(2) . . ?
S00U Ag0C Ag01 155.42(6) . . ?
S00U Ag0C Ag04 97.83(6) . . ?
S00U Ag0C Ag06 132.75(6) . . ?
S00U Ag0C Ag07 143.50(6) . . ?
S00U Ag0C Ag08 109.16(6) . . ?
S00U Ag0C Ag09 118.22(6) . . ?
S00U Ag0C Ag0H 50.99(6) . . ?
Ag01 Ag0D Ag02 59.24(2) . . ?
Ag01 Ag0D Ag05 58.53(2) . . ?
Ag01 Ag0D Ag07 55.90(2) . . ?
Ag01 Ag0D Ag09 58.77(2) . . ?
Ag01 Ag0D Ag0B 58.82(2) . . ?
Ag01 Ag0D Ag0M 110.11(3) . . ?
Ag02 Ag0D Ag05 65.04(2) . . ?
Ag02 Ag0D Ag07 105.58(3) . . ?
Ag02 Ag0D Ag09 111.60(3) . . ?
Ag02 Ag0D Ag0B 59.30(2) . . ?
Ag02 Ag0D Ag0M 125.92(3) . . ?
Ag05 Ag0D Ag07 104.81(3) . . ?
Ag05 Ag0D Ag0M 159.96(3) . . ?
Ag09 Ag0D Ag05 60.05(2) . . ?
Ag09 Ag0D Ag07 57.16(2) . . ?
Ag09 Ag0D Ag0M 100.16(3) . . ?
Ag0B Ag0D Ag05 110.51(3) . . ?
Ag0B Ag0D Ag07 58.47(2) . . ?
Ag0B Ag0D Ag09 106.98(3) . . ?
Ag0B Ag0D Ag0M 70.30(3) . . ?
Ag0M Ag0D Ag07 57.67(2) . . ?
S013 Ag0D Ag01 153.77(8) . . ?
S013 Ag0D Ag02 113.92(7) . . ?
S013 Ag0D Ag05 145.28(8) . . ?
S013 Ag0D Ag07 108.44(7) . . ?
S013 Ag0D Ag09 134.47(7) . . ?
S013 Ag0D Ag0B 95.38(8) . . ?
S013 Ag0D Ag0M 50.77(7) . . ?
Ag0H Ag0E Ag0K 78.10(2) . . ?
S00Q Ag0E Ag0H 63.33(5) . . ?
S00Q Ag0E Ag0K 44.92(5) . . ?
S00U Ag0E Ag0H 45.70(5) . . ?
S00U Ag0E Ag0K 64.00(5) . . ?
S00U Ag0E S00Q 84.81(7) . . ?
P014 Ag0E Ag0H 149.78(7) . . ?
P014 Ag0E Ag0K 90.64(6) . . ?
P014 Ag0E S00Q 125.53(8) . . ?
P014 Ag0E S00U 104.16(8) . . ?
P016 Ag0E Ag0H 94.24(6) . . ?
P016 Ag0E Ag0K 147.70(7) . . ?
P016 Ag0E S00Q 103.52(8) . . ?
P016 Ag0E S00U 130.35(8) . . ?
P016 Ag0E P014 109.22(9) . . ?
Ag02 Ag0F Ag05 62.50(2) . . ?
Ag02 Ag0F Ag0G 96.22(3) . . ?
Ag05 Ag0F Ag0G 140.45(3) . . ?
S00T Ag0F Ag02 53.96(6) . . ?
S00T Ag0F Ag05 116.25(6) . . ?
S00T Ag0F Ag0G 56.93(6) . . ?
S00T Ag0F S012 169.19(8) . . ?
S012 Ag0F Ag02 115.25(6) . . ?
S012 Ag0F Ag05 53.12(6) . . ?
S012 Ag0F Ag0G 128.74(7) . . ?
Ag0I Ag0G Ag0F 78.36(2) . . ?
S00R Ag0G Ag0F 64.10(5) . . ?
S00R Ag0G Ag0I 47.16(5) . . ?
S00R Ag0G S00T 86.38(7) . . ?
S00T Ag0G Ag0F 44.54(5) . . ?
S00T Ag0G Ag0I 64.52(5) . . ?
P00Y Ag0G Ag0F 92.04(6) . . ?
P00Y Ag0G Ag0I 147.82(7) . . ?
P00Y Ag0G S00R 100.99(8) . . ?
P00Y Ag0G S00T 127.14(8) . . ?
P010 Ag0G Ag0F 143.07(7) . . ?
P010 Ag0G Ag0I 94.50(6) . . ?
P010 Ag0G S00R 133.98(8) . . ?
P010 Ag0G S00T 99.54(8) . . ?
P010 Ag0G P00Y 110.49(8) . . ?
Ag08 Ag0H Ag04 54.19(2) . . ?
Ag08 Ag0H Ag0C 63.52(2) . . ?
Ag08 Ag0H Ag0E 144.30(3) . . ?
Ag0C Ag0H Ag04 54.97(2) . . ?
Ag0C Ag0H Ag0E 96.56(3) . . ?
Ag0E Ag0H Ag04 90.13(2) . . ?
S00U Ag0H Ag04 89.83(6) . . ?
S00U Ag0H Ag08 117.60(6) . . ?
S00U Ag0H Ag0C 54.16(6) . . ?
S00U Ag0H Ag0E 53.40(6) . . ?
S00V Ag0H Ag04 81.36(6) . . ?
S00V Ag0H Ag08 52.77(6) . . ?
S00V Ag0H Ag0C 115.93(7) . . ?
S00V Ag0H Ag0E 131.23(7) . . ?
S00V Ag0H S00U 169.79(9) . . ?
Ag03 Ag0I Ag02 54.32(2) . . ?
Ag03 Ag0I Ag0A 63.03(2) . . ?
Ag03 Ag0I Ag0G 146.26(3) . . ?
Ag0A Ag0I Ag02 55.38(2) . . ?
Ag0A Ag0I Ag0G 96.99(3) . . ?
Ag0G Ag0I Ag02 92.09(3) . . ?
S00R Ag0I Ag02 90.23(6) . . ?
S00R Ag0I Ag03 116.24(6) . . ?
S00R Ag0I Ag0A 53.38(5) . . ?
S00R Ag0I Ag0G 53.75(6) . . ?
S011 Ag0I Ag02 83.11(7) . . ?
S011 Ag0I Ag03 53.50(6) . . ?
S011 Ag0I Ag0A 116.39(7) . . ?
S011 Ag0I Ag0G 134.00(8) . . ?
S011 Ag0I S00R 169.75(9) . . ?
Ag06 Ag0J Ag0B 62.47(2) . . ?
Ag06 Ag0J Ag0L 142.32(3) . . ?
Ag0B Ag0J Ag0L 96.91(3) . . ?
S00W Ag0J Ag06 114.64(6) . . ?
S00W Ag0J Ag0B 52.17(6) . . ?
S00W Ag0J Ag0L 55.16(6) . . ?
S00Z Ag0J Ag06 53.26(6) . . ?
S00Z Ag0J Ag0B 115.63(6) . . ?
S00Z Ag0J Ag0L 131.69(7) . . ?
S00Z Ag0J S00W 167.68(9) . . ?
Ag04 Ag0K Ag09 63.01(2) . . ?
Ag04 Ag0K Ag0E 95.46(3) . . ?
Ag09 Ag0K Ag0E 141.33(3) . . ?
S00Q Ag0K Ag04 54.26(6) . . ?
S00Q Ag0K Ag09 117.26(6) . . ?
S00Q Ag0K Ag0E 52.88(6) . . ?
S00S Ag0K Ag04 116.30(7) . . ?
S00S Ag0K Ag09 53.34(6) . . ?
S00S Ag0K Ag0E 132.65(7) . . ?
S00S Ag0K S00Q 170.53(9) . . ?
S00W Ag0L Ag0J 46.83(6) . . ?
S00X Ag0L Ag0J 65.54(6) . . ?
S00X Ag0L S00W 83.35(7) . . ?
P015 Ag0L Ag0J 88.82(6) . . ?
P015 Ag0L S00W 127.74(9) . . ?
P015 Ag0L S00X 104.22(9) . . ?
P015 Ag0L P017 111.77(9) . . ?
P017 Ag0L Ag0J 149.41(8) . . ?
P017 Ag0L S00W 103.34(9) . . ?
P017 Ag0L S00X 125.94(10) . . ?
Ag07 Ag0M Ag0B 54.79(2) . . ?
Ag07 Ag0M Ag0D 63.37(2) . . ?
Ag0D Ag0M Ag0B 53.34(2) . . ?
S00X Ag0M Ag07 54.59(6) . . ?
S00X Ag0M Ag0B 88.20(6) . . ?
S00X Ag0M Ag0D 117.95(7) . . ?
S013 Ag0M Ag07 116.50(7) . . ?
S013 Ag0M Ag0B 84.95(7) . . ?
S013 Ag0M Ag0D 53.13(7) . . ?
S013 Ag0M S00X 171.03(10) . . ?
C01F Fe0N C01R 40.9(4) . . ?
C01F Fe0N C02G 41.6(4) . . ?
C01F Fe0N C037 170.6(5) . . ?
C01F Fe0N C03K 68.8(4) . . ?
C01F Fe0N C042 148.3(4) . . ?
C01F Fe0N C04I 68.9(4) . . ?
C01R Fe0N C037 147.2(5) . . ?
C01R Fe0N C03K 67.1(4) . . ?
C01U Fe0N C01F 109.6(4) . . ?
C01U Fe0N C01R 133.4(4) . . ?
C01U Fe0N C021 41.1(4) . . ?
C01U Fe0N C02B 40.9(4) . . ?
C01U Fe0N C02G 116.8(5) . . ?
C01U Fe0N C037 68.0(4) . . ?
C01U Fe0N C03K 148.4(4) . . ?
C01U Fe0N C042 68.6(4) . . ?
C01U Fe0N C04I 171.5(4) . . ?
C021 Fe0N C01F 116.2(4) . . ?
C021 Fe0N C01R 109.7(4) . . ?
C021 Fe0N C02G 149.4(4) . . ?
C021 Fe0N C037 68.5(4) . . ?
C021 Fe0N C03K 169.2(4) . . ?
C021 Fe0N C042 41.0(4) . . ?
C021 Fe0N C04I 131.3(5) . . ?
C02B Fe0N C01F 132.1(5) . . ?
C02B Fe0N C01R 172.2(5) . . ?
C02B Fe0N C021 69.2(4) . . ?
C02B Fe0N C02G 108.5(5) . . ?
C02B Fe0N C037 40.3(5) . . ?
C02B Fe0N C03K 115.4(5) . . ?
C02B Fe0N C042 68.4(5) . . ?
C02B Fe0N C04I 146.1(4) . . ?
C02G Fe0N C01R 68.3(5) . . ?
C02G Fe0N C037 130.4(4) . . ?
C02G Fe0N C03K 40.4(4) . . ?
C02G Fe0N C042 168.6(4) . . ?
C02G Fe0N C04I 68.1(5) . . ?
C03K Fe0N C037 108.1(4) . . ?
C042 Fe0N C01R 116.2(5) . . ?
C042 Fe0N C037 40.4(4) . . ?
C042 Fe0N C03K 130.0(4) . . ?
C042 Fe0N C04I 108.0(5) . . ?
C04I Fe0N C01R 40.3(4) . . ?
C04I Fe0N C037 114.8(5) . . ?
C04I Fe0N C03K 39.7(5) . . ?
C01J Fe0O C027 110.3(5) . . ?
C01J Fe0O C035 41.1(5) . . ?
C01J Fe0O C038 133.3(5) . . ?
C01J Fe0O C03D 116.8(5) . . ?
C01J Fe0O C041 148.6(5) . . ?
C01J Fe0O C04R 169.7(5) . . ?
C01J Fe0O C06E 42.3(5) . . ?
C01J Fe0O C06L 69.6(5) . . ?
C01J Fe0O C07M 69.5(5) . . ?
C027 Fe0O C035 117.5(5) . . ?
C027 Fe0O C038 40.8(5) . . ?
C027 Fe0O C03D 41.8(5) . . ?
C027 Fe0O C041 69.0(5) . . ?
C027 Fe0O C04R 66.8(5) . . ?
C027 Fe0O C06E 134.0(5) . . ?
C027 Fe0O C06L 147.9(5) . . ?
C027 Fe0O C07M 171.8(5) . . ?
C035 Fe0O C038 110.0(5) . . ?
C035 Fe0O C03D 150.2(5) . . ?
C035 Fe0O C041 168.2(5) . . ?
C035 Fe0O C07M 68.1(5) . . ?
C038 Fe0O C041 67.8(5) . . ?
C03D Fe0O C038 69.1(5) . . ?
C03D Fe0O C041 41.1(5) . . ?
C03D Fe0O C07M 130.5(5) . . ?
C04R Fe0O C035 130.4(5) . . ?
C04R Fe0O C038 38.1(5) . . ?
C04R Fe0O C03D 68.2(5) . . ?
C04R Fe0O C041 40.9(5) . . ?
C04R Fe0O C07M 114.9(6) . . ?
C06E Fe0O C035 69.2(5) . . ?
C06E Fe0O C038 174.1(5) . . ?
C06E Fe0O C03D 108.6(5) . . ?
C06E Fe0O C041 114.3(5) . . ?
C06E Fe0O C04R 146.8(5) . . ?
C06E Fe0O C06L 68.7(5) . . ?
C06E Fe0O C07M 40.5(5) . . ?
C06L Fe0O C035 40.9(5) . . ?
C06L Fe0O C038 114.7(6) . . ?
C06L Fe0O C03D 168.1(5) . . ?
C06L Fe0O C041 128.4(5) . . ?
C06L Fe0O C04R 107.3(6) . . ?
C06L Fe0O C07M 40.2(6) . . ?
C07M Fe0O C038 145.1(5) . . ?
C07M Fe0O C041 106.7(5) . . ?
C03Z Fe0P C04O 41.5(5) . . ?
C03Z Fe0P C06T 40.0(5) . . ?
C043 Fe0P C03Z 151.8(5) . . ?
C043 Fe0P C04O 118.6(5) . . ?
C043 Fe0P C04Z 41.8(6) . . ?
C043 Fe0P C058 69.1(5) . . ?
C043 Fe0P C064 41.2(5) . . ?
C043 Fe0P C06B 69.6(6) . . ?
C043 Fe0P C06T 167.9(6) . . ?
C043 Fe0P C07H 130.4(6) . . ?
C04Z Fe0P C03Z 117.8(6) . . ?
C04Z Fe0P C04O 111.6(5) . . ?
C04Z Fe0P C058 68.4(6) . . ?
C04Z Fe0P C064 68.9(6) . . ?
C04Z Fe0P C06B 41.3(5) . . ?
C04Z Fe0P C06T 147.1(6) . . ?
C04Z Fe0P C07H 171.9(6) . . ?
C058 Fe0P C03Z 128.2(5) . . ?
C058 Fe0P C04O 169.1(6) . . ?
C058 Fe0P C064 40.5(6) . . ?
C058 Fe0P C06B 39.6(6) . . ?
C058 Fe0P C06T 104.9(6) . . ?
C058 Fe0P C07H 112.7(6) . . ?
C05L Fe0P C03Z 69.1(6) . . ?
C05L Fe0P C043 109.9(6) . . ?
C05L Fe0P C04O 41.4(5) . . ?
C05L Fe0P C04Z 134.7(5) . . ?
C05L Fe0P C058 146.1(6) . . ?
C05L Fe0P C064 115.9(6) . . ?
C05L Fe0P C06B 174.2(6) . . ?
C05L Fe0P C06T 68.7(6) . . ?
C05L Fe0P C07H 40.5(5) . . ?
C064 Fe0P C03Z 166.0(5) . . ?
C064 Fe0P C04O 150.3(6) . . ?
C064 Fe0P C06B 67.8(6) . . ?
C064 Fe0P C06T 127.7(6) . . ?
C06B Fe0P C03Z 108.4(6) . . ?
C06B Fe0P C04O 133.3(6) . . ?
C06B Fe0P C06T 113.0(6) . . ?
C06T Fe0P C04O 69.0(5) . . ?
C07H Fe0P C03Z 68.3(6) . . ?
C07H Fe0P C04O 69.0(6) . . ?
C07H Fe0P C064 106.4(6) . . ?
C07H Fe0P C06B 144.2(5) . . ?
C07H Fe0P C06T 40.9(6) . . ?
Ag04 S00Q Ag0E 128.65(9) . . ?
Ag0K S00Q Ag04 74.56(7) . . ?
Ag0K S00Q Ag0E 82.20(7) . . ?
C01O S00Q Ag04 104.4(3) . . ?
C01O S00Q Ag0E 126.8(3) . . ?
C01O S00Q Ag0K 112.3(4) . . ?
Ag0A S00R Ag0G 130.45(9) . . ?
Ag0I S00R Ag0A 75.42(7) . . ?
Ag0I S00R Ag0G 79.09(7) . . ?
C01E S00R Ag0A 106.9(3) . . ?
C01E S00R Ag0G 121.6(3) . . ?
C01E S00R Ag0I 110.1(4) . . ?
Ag0K S00S Ag09 75.49(7) . . ?
C02R S00S Ag09 114.2(4) . . ?
C02R S00S Ag0K 104.7(4) . . ?
Ag02 S00T Ag0G 123.41(9) . . ?
Ag0F S00T Ag02 75.39(7) . . ?
Ag0F S00T Ag0G 78.52(7) . . ?
C01Q S00T Ag02 103.9(3) . . ?
C01Q S00T Ag0F 110.6(4) . . ?
C01Q S00T Ag0G 132.2(4) . . ?
Ag0C S00U Ag0E 129.59(9) . . ?
Ag0H S00U Ag0C 74.84(7) . . ?
Ag0H S00U Ag0E 80.91(7) . . ?
C01Z S00U Ag0C 106.6(3) . . ?
C01Z S00U Ag0E 123.5(3) . . ?
C01Z S00U Ag0H 111.9(4) . . ?
Ag0H S00V Ag08 75.98(7) . . ?
C036 S00V Ag08 114.4(4) . . ?
C036 S00V Ag0H 106.9(4) . . ?
Ag0B S00W Ag0L 130.37(10) . . ?
Ag0J S00W Ag0B 77.38(8) . . ?
Ag0J S00W Ag0L 78.01(7) . . ?
C029 S00W Ag0B 106.2(4) . . ?
C029 S00W Ag0J 109.7(4) . . ?
C029 S00W Ag0L 122.6(4) . . ?
Ag07 S00X Ag0L 129.87(10) . . ?
Ag0M S00X Ag07 74.19(7) . . ?
Ag0M S00X Ag0L 86.79(8) . . ?
C02X S00X Ag07 104.4(5) . . ?
C02X S00X Ag0L 125.7(5) . . ?
C02X S00X Ag0M 110.8(5) . . ?
C01A P00Y Ag0G 121.4(3) . . ?
C01A P00Y C021 101.8(5) . . ?
C01A P00Y C024 101.4(5) . . ?
C021 P00Y Ag0G 110.6(3) . . ?
C021 P00Y C024 106.5(5) . . ?
C024 P00Y Ag0G 113.5(4) . . ?
Ag0J S00Z Ag06 75.26(7) . . ?
C03P S00Z Ag06 109.4(3) . . ?
C03P S00Z Ag0J 108.3(4) . . ?
C01F P010 Ag0G 108.8(4) . . ?
C01F P010 C01S 105.2(5) . . ?
C01F P010 C031 102.5(5) . . ?
C01S P010 Ag0G 115.6(4) . . ?
C031 P010 Ag0G 121.3(4) . . ?
C031 P010 C01S 101.7(5) . . ?
Ag0I S011 Ag03 75.16(8) . . ?
C034 S011 Ag03 112.2(6) . . ?
C034 S011 Ag0I 105.3(6) . . ?
Ag0F S012 Ag05 75.99(7) . . ?
C05K S012 Ag05 112.9(5) . . ?
C05K S012 Ag0F 106.3(6) . . ?
Ag0M S013 Ag0D 76.10(8) . . ?
C07C S013 Ag0D 112.5(9) . . ?
C07C S013 Ag0M 107.4(9) . . ?
C01J P014 Ag0E 111.3(4) . . ?
C01J P014 C01P 103.9(5) . . ?
C01J P014 C026 104.8(6) . . ?
C01P P014 Ag0E 119.1(4) . . ?
C01P P014 C026 102.3(5) . . ?
C026 P014 Ag0E 114.0(3) . . ?
C025 P015 Ag0L 116.4(4) . . ?
C03Q P015 Ag0L 120.0(4) . . ?
C03Q P015 C025 101.5(6) . . ?
C04O P015 Ag0L 109.8(4) . . ?
C04O P015 C025 104.1(6) . . ?
C04O P015 C03Q 103.1(6) . . ?
C02T P016 Ag0E 115.3(4) . . ?
C02T P016 C033 102.7(5) . . ?
C033 P016 Ag0E 118.6(4) . . ?
C03D P016 Ag0E 110.6(4) . . ?
C03D P016 C02T 105.7(6) . . ?
C03D P016 C033 102.5(6) . . ?
C043 P017 Ag0L 108.4(4) . . ?
C043 P017 C05D 105.2(6) . . ?
C065 P017 Ag0L 114.9(5) . . ?
C065 P017 C043 107.1(7) . . ?
C065 P017 C05D 102.1(6) . . ?
C05D P017 Ag0L 118.3(4) . . ?
C01Z C018 C01H 109.0(9) . . ?
C02O C019 C01A 122.8(10) . . ?
C019 C01A P00Y 124.9(8) . . ?
C01D C01A P00Y 119.3(8) . . ?
C01D C01A C019 115.7(10) . . ?
C01X C01B C01E 111.1(9) . . ?
C03V C01C C01Q 109.6(10) . . ?
C01K C01D C01A 122.0(10) . . ?
C01B C01E S00R 108.9(7) . . ?
C01B C01E C02D 108.7(9) . . ?
C01G C01E S00R 108.6(7) . . ?
C01G C01E C01B 109.2(9) . . ?
C01G C01E C02D 109.7(9) . . ?
C02D C01E S00R 111.8(8) . . ?
P010 C01F Fe0N 128.5(6) . . ?
C01R C01F Fe0N 69.7(6) . . ?
C01R C01F P010 124.1(8) . . ?
C01R C01F C02G 105.7(9) . . ?
C02G C01F Fe0N 69.2(6) . . ?
C02G C01F P010 130.1(8) . . ?
C01E C01G C05O 108.3(9) . . ?
C02N C01H C018 110.0(9) . . ?
C02N C01H C06M 109.1(10) . . ?
C06M C01H C018 109.6(9) . . ?
C04H C01I C024 120.5(10) . . ?
P014 C01J Fe0O 125.5(6) . . ?
C035 C01J Fe0O 70.2(7) . . ?
C035 C01J P014 130.8(10) . . ?
C035 C01J C06E 106.4(11) . . ?
C06E C01J Fe0O 69.2(7) . . ?
C06E C01J P014 122.9(9) . . ?
C02S C01K C01D 119.3(10) . . ?
C01S C01L C03S 117.9(12) . . ?
C01O C01M C032 110.2(9) . . ?
C029 C01N C05F 108.8(11) . . ?
C01M C01O S00Q 107.5(7) . . ?
C02E C01O S00Q 112.6(7) . . ?
C02E C01O C01M 108.5(9) . . ?
C02E C01O C02U 110.5(9) . . ?
C02U C01O S00Q 109.3(7) . . ?
C02U C01O C01M 108.3(9) . . ?
C01T C01P P014 118.3(8) . . ?
C01T C01P C02J 118.6(11) . . ?
C02J C01P P014 123.0(9) . . ?
C01C C01Q S00T 108.2(8) . . ?
C02W C01Q S00T 109.5(8) . . ?
C02W C01Q C01C 110.1(10) . . ?
C04N C01Q S00T 111.3(8) . . ?
C04N C01Q C01C 108.3(10) . . ?
C04N C01Q C02W 109.5(10) . . ?
C01F C01R Fe0N 69.4(7) . . ?
C04I C01R Fe0N 69.8(7) . . ?
C04I C01R C01F 109.3(10) . . ?
C01L C01S P010 120.0(10) . . ?
C02V C01S P010 119.4(9) . . ?
C02V C01S C01L 120.4(11) . . ?
C04G C01T C01P 122.2(11) . . ?
C021 C01U Fe0N 69.8(6) . . ?
C02B C01U Fe0N 69.9(7) . . ?
C02B C01U C021 108.6(10) . . ?
C05W C01V C020 122.9(12) . . ?
C01Z C01W C02K 108.9(9) . . ?
C01B C01X C028 108.0(10) . . ?
C01B C01X C03R 110.0(9) . . ?
C03R C01X C028 108.8(10) . . ?
C033 C01Y C03H 120.8(11) . . ?
C018 C01Z S00U 106.7(7) . . ?
C01W C01Z S00U 107.4(7) . . ?
C01W C01Z C018 107.9(9) . . ?
C04U C01Z S00U 113.5(7) . . ?
C04U C01Z C018 110.2(9) . . ?
C04U C01Z C01W 110.9(9) . . ?
C01V C020 B06Z 125.0(11) . . ?
C03F C020 C01V 114.3(11) . . ?
C03F C020 B06Z 120.7(11) . . ?
P00Y C021 Fe0N 124.6(6) . . ?
C01U C021 Fe0N 69.1(6) . . ?
C01U C021 P00Y 122.3(8) . . ?
C042 C021 Fe0N 69.6(6) . . ?
C042 C021 P00Y 131.0(8) . . ?
C042 C021 C01U 106.7(9) . . ?
C03P C022 C039 109.5(10) . . ?
C02M C023 C03Q 119.8(12) . . ?
C01I C024 P00Y 118.9(8) . . ?
C01I C024 C03O 118.3(10) . . ?
C03O C024 P00Y 122.8(9) . . ?
C02A C025 P015 119.0(9) . . ?
C02A C025 C045 118.5(11) . . ?
C045 C025 P015 122.5(9) . . ?
C02C C026 P014 118.9(8) . . ?
C02C C026 C04W 118.8(11) . . ?
C04W C026 P014 122.2(9) . . ?
C038 C027 Fe0O 70.7(8) . . ?
C038 C027 C03D 107.8(11) . . ?
C03D C027 Fe0O 69.7(7) . . ?
C02I C028 C01X 109.0(10) . . ?
C01N C029 S00W 111.5(8) . . ?
C01N C029 C03G 111.1(11) . . ?
C01N C029 C03W 110.6(11) . . ?
C03G C029 S00W 107.1(8) . . ?
C03G C029 C03W 108.9(10) . . ?
C03W C029 S00W 107.6(9) . . ?
C025 C02A C02Z 121.4(11) . . ?
C01U C02B Fe0N 69.2(7) . . ?
C037 C02B Fe0N 71.4(7) . . ?
C037 C02B C01U 108.2(10) . . ?
C026 C02C C05I 121.6(10) . . ?
C01E C02D C02I 108.4(9) . . ?
C01O C02E C04P 109.9(9) . . ?
C03P C02F C03L 108.6(9) . . ?
C01F C02G Fe0N 69.2(6) . . ?
C03K C02G Fe0N 71.0(6) . . ?
C03K C02G C01F 108.0(10) . . ?
C078 C02H C032 110.6(10) . . ?
C028 C02I C02D 110.2(10) . . ?
C028 C02I C053 110.2(10) . . ?
C053 C02I C02D 109.3(9) . . ?
C04S C02J C01P 119.0(12) . . ?
C02N C02K C01W 110.4(9) . . ?
C02N C02K C05A 108.6(9) . . ?
C05A C02K C01W 109.3(9) . . ?
C03Q C02L C03N 122.2(11) . . ?
C023 C02M C051 121.6(12) . . ?
C01H C02N C02K 110.1(9) . . ?
C019 C02O C02S 118.5(11) . . ?
C05U C02P C047 120.6(13) . . ?
C04E C02Q C02Z 117.1(11) . . ?
C03A C02R S00S 107.6(9) . . ?
C03A C02R C04D 111.7(11) . . ?
C03A C02R C04Q 110.0(10) . . ?
C04D C02R S00S 113.0(8) . . ?
C04D C02R C04Q 107.7(11) . . ?
C04Q C02R S00S 106.7(8) . . ?
C01K C02S C02O 121.7(11) . . ?
C03I C02T P016 123.4(10) . . ?
C03I C02T C03U 118.2(12) . . ?
C03U C02T P016 118.3(9) . . ?
C01O C02U C078 110.4(9) . . ?
C040 C02V C01S 123.3(12) . . ?
C01Q C02W C04K 108.6(10) . . ?
C04Y C02X S00X 110.1(9) . . ?
C04Y C02X C069 111.7(13) . . ?
C04Y C02X C06U 110.6(13) . . ?
C069 C02X S00X 107.3(10) . . ?
C069 C02X C06U 108.9(12) . . ?
C06U C02X S00X 108.1(10) . . ?
C061 C02Y C039 109.5(10) . . ?
C02A C02Z C02Q 120.1(11) . . ?
C061 C030 C03L 111.3(10) . . ?
C04L C031 P010 124.7(9) . . ?
C04L C031 C05H 118.2(11) . . ?
C05H C031 P010 117.1(9) . . ?
C02H C032 C01M 109.4(9) . . ?
C02H C032 C04X 110.3(9) . . ?
C04X C032 C01M 108.1(9) . . ?
C01Y C033 P016 118.2(9) . . ?
C01Y C033 C068 118.6(11) . . ?
C068 C033 P016 123.0(9) . . ?
C070 C034 S011 111.7(12) . . ?
C08F C034 S011 115.3(12) . . ?
C08F C034 C070 101.0(18) . . ?
C08F C034 C08K 114.7(15) . . ?
C08K C034 S011 111.5(14) . . ?
C08K C034 C070 101.1(16) . . ?
C01J C035 Fe0O 68.7(7) . . ?
C01J C035 C06L 108.7(12) . . ?
C06L C035 Fe0O 69.4(7) . . ?
C055 C036 S00V 106.5(8) . . ?
C06R C036 S00V 108.4(8) . . ?
C06R C036 C055 109.9(10) . . ?
C06S C036 S00V 112.4(8) . . ?
C06S C036 C055 108.9(11) . . ?
C06S C036 C06R 110.8(11) . . ?
C02B C037 Fe0N 68.3(7) . . ?
C02B C037 C042 107.7(9) . . ?
C042 C037 Fe0N 68.3(6) . . ?
C027 C038 Fe0O 68.5(8) . . ?
C04R C038 Fe0O 70.1(9) . . ?
C04R C038 C027 108.1(12) . . ?
C022 C039 C02Y 110.3(10) . . ?
C022 C039 C050 110.2(10) . . ?
C050 C039 C02Y 109.3(10) . . ?
C02R C03A C03M 109.1(11) . . ?
C04F C03B C05C 114.9(13) . . ?
C04F C03B B1 127.1(13) . . ?
C05C C03B B1 118.0(13) . . ?
C047 C03C C05V 115.0(12) . . ?
C047 C03C B06Z 124.3(12) . . ?
C05V C03C B06Z 120.7(11) . . ?
P016 C03D Fe0O 126.4(7) . . ?
C027 C03D Fe0O 68.5(7) . . ?
C027 C03D P016 122.3(9) . . ?
C041 C03D Fe0O 70.0(7) . . ?
C041 C03D P016 131.4(10) . . ?
C041 C03D C027 106.3(11) . . ?
C068 C03E C048 118.8(12) . . ?
C020 C03F C05G 123.1(12) . . ?
C029 C03G C03T 108.6(10) . . ?
C048 C03H C01Y 121.0(12) . . ?
C02T C03I C057 121.3(13) . . ?
C03Y C03J C07L 120.1(14) . . ?
C02G C03K Fe0N 68.6(6) . . ?
C04I C03K Fe0N 69.0(7) . . ?
C04I C03K C02G 108.4(9) . . ?
C030 C03L C02F 108.1(9) . . ?
C050 C03L C02F 110.7(10) . . ?
C050 C03L C030 108.7(10) . . ?
C04C C03M C03A 108.6(11) . . ?
C04C C03M C062 109.6(12) . . ?
C062 C03M C03A 106.4(10) . . ?
C02L C03N C051 121.1(13) . . ?
C04A C03O C024 121.1(11) . . ?
C022 C03P S00Z 108.2(8) . . ?
C022 C03P C02F 110.0(9) . . ?
C02F C03P S00Z 107.6(8) . . ?
C059 C03P S00Z 111.8(8) . . ?
C059 C03P C022 110.5(10) . . ?
C059 C03P C02F 108.8(9) . . ?
C023 C03Q P015 123.5(10) . . ?
C02L C03Q P015 118.6(9) . . ?
C02L C03Q C023 118.0(11) . . ?
C05O C03R C01X 110.3(11) . . ?
C03X C03S C01L 119.1(12) . . ?
C03G C03T C06J 109.4(11) . . ?
C049 C03T C03G 109.3(11) . . ?
C049 C03T C06J 110.2(11) . . ?
C074 C03U C02T 120.4(12) . . ?
C054 C03V C01C 108.7(11) . . ?
C06K C03V C01C 109.8(11) . . ?
C06K C03V C054 110.2(11) . . ?
C073 C03W C029 109.0(11) . . ?
C03S C03X C040 122.9(12) . . ?
C03J C03Y C06F 114.6(12) . . ?
C03J C03Y B06Z 124.6(12) . . ?
C06F C03Y B06Z 120.7(12) . . ?
C04O C03Z Fe0P 69.7(7) . . ?
C06T C03Z Fe0P 70.2(8) . . ?
C06T C03Z C04O 109.1(12) . . ?
C02V C040 C03X 116.2(13) . . ?
C03D C041 Fe0O 68.9(7) . . ?
C04R C041 Fe0O 68.8(7) . . ?
C04R C041 C03D 105.8(12) . . ?
C021 C042 Fe0N 69.4(6) . . ?
C037 C042 Fe0N 71.3(6) . . ?
C037 C042 C021 108.9(10) . . ?
P017 C043 Fe0P 126.0(7) . . ?
C04Z C043 Fe0P 69.2(8) . . ?
C04Z C043 P017 119.6(10) . . ?
C064 C043 Fe0P 70.7(8) . . ?
C064 C043 P017 133.7(12) . . ?
C064 C043 C04Z 106.7(12) . . ?
C06V C044 C04B 123.6(14) . . ?
C04E C045 C025 119.7(12) . . ?
C04U C046 C06M 108.6(10) . . ?
C05A C046 C04U 110.0(10) . . ?
C05A C046 C06M 110.2(10) . . ?
C03C C047 C02P 122.6(13) . . ?
C03H C048 C03E 119.9(12) . . ?
C03T C049 C05F 109.8(11) . . ?
C03O C04A C05T 118.9(11) . . ?
C044 C04B B06Z 124.2(12) . . ?
C067 C04B C044 115.6(13) . . ?
C067 C04B B06Z 120.1(12) . . ?
C056 C04C C03M 111.2(11) . . ?
C05Y C04D C02R 109.0(10) . . ?
C045 C04E C02Q 123.1(12) . . ?
C05Q C04F C03B 123.6(13) . . ?
C01T C04G C05R 118.6(12) . . ?
C05T C04H C01I 120.9(11) . . ?
C01R C04I Fe0N 69.9(7) . . ?
C03K C04I Fe0N 71.3(7) . . ?
C03K C04I C01R 108.5(10) . . ?
C056 C04J C05Y 110.5(12) . . ?
C02W C04K C054 107.7(10) . . ?
C07J C04K C02W 111.9(11) . . ?
C07J C04K C054 109.8(11) . . ?
C031 C04L C06D 122.0(12) . . ?
C060 C04M C06C 113.4(11) . . ?
C01Q C04N C052 110.8(11) . . ?
P015 C04O Fe0P 125.7(7) . . ?
C03Z C04O Fe0P 68.7(7) . . ?
C03Z C04O P015 129.6(10) . . ?
C05L C04O Fe0P 65.9(8) . . ?
C05L C04O P015 125.9(10) . . ?
C05L C04O C03Z 104.4(11) . . ?
C04X C04P C02E 108.6(9) . . ?
C04X C04P C05E 110.2(10) . . ?
C05E C04P C02E 109.6(9) . . ?
C02R C04Q C056 107.2(10) . . ?
C038 C04R Fe0O 71.7(8) . . ?
C038 C04R C041 111.9(12) . . ?
C041 C04R Fe0O 70.4(8) . . ?
C05R C04S C02J 122.2(12) . . ?
C072 C04T C060 108.9(11) . . ?
C01Z C04U C046 109.8(9) . . ?
C06P C04V C05C 123.0(13) . . ?
C05J C04W C026 121.6(12) . . ?
C04P C04X C032 109.6(9) . . ?
C02X C04Y C071 108.6(12) . . ?
C043 C04Z Fe0P 68.9(8) . . ?
C06B C04Z Fe0P 70.8(9) . . ?
C06B C04Z C043 107.8(13) . . ?
C03L C050 C039 108.4(10) . . ?
C03N C051 C02M 117.4(12) . . ?
C04N C052 C07J 108.7(11) . . ?
C06K C052 C04N 110.1(11) . . ?
C06K C052 C07J 107.0(11) . . ?
C05O C053 C02I 108.1(10) . . ?
C03V C054 C04K 108.7(11) . . ?
C036 C055 C060 109.6(10) . . ?
C04C C056 C04J 109.8(11) . . ?
C04C C056 C04Q 110.7(11) . . ?
C04J C056 C04Q 108.4(10) . . ?
C06A C057 C03I 119.8(12) . . ?
C064 C058 Fe0P 70.1(8) . . ?
C06B C058 Fe0P 70.9(9) . . ?
C06B C058 C064 109.7(12) . . ?
C03P C059 C061 109.6(9) . . ?
C046 C05A C02K 109.5(9) . . ?
C05I C05B C05J 118.1(12) . . ?
C04V C05C C03B 119.7(14) . . ?
C04P C05E C078 109.9(9) . . ?
C049 C05F C01N 107.9(10) . . ?
C076 C05F C01N 108.4(11) . . ?
C076 C05F C049 110.6(11) . . ?
C05S C05G C03F 119.3(12) . . ?
C075 C05H C031 116.8(12) . . ?
C05B C05I C02C 118.9(12) . . ?
C04W C05J C05B 120.7(12) . . ?
C07S C05K S012 110.0(11) . . ?
C07S C05K C07Z 106.0(14) . . ?
C07S C05K C081 110.0(14) . . ?
C07Z C05K S012 112.1(11) . . ?
C07Z C05K C081 111.0(15) . . ?
C081 C05K S012 107.8(10) . . ?
C04O C05L Fe0P 72.6(8) . . ?
C07H C05L Fe0P 71.7(9) . . ?
C07H C05L C04O 110.6(13) . . ?
C07A C05M C06H 120.7(15) . . ?
C03R C05O C01G 111.6(10) . . ?
C03R C05O C053 111.7(10) . . ?
C053 C05O C01G 107.6(10) . . ?
C06X C05P C067 121.3(14) . . ?
C04F C05Q C06P 121.9(14) . . ?
C04S C05R C04G 119.4(12) . . ?
C05W C05S C05G 120.3(13) . . ?
C04H C05T C04A 120.2(11) . . ?
C02P C05U C06N 118.7(13) . . ?
C06N C05V C03C 122.2(13) . . ?
C05S C05W C01V 120.0(12) . . ?
C07V C05X C071 115.6(15) . . ?
C04J C05Y C04D 107.1(11) . . ?
C062 C05Y C04D 109.2(12) . . ?
C062 C05Y C04J 112.6(11) . . ?
C063 C05Z C07F 114.5(14) . . ?
C063 C05Z B1 119.7(13) . . ?
C07F C05Z B1 125.7(13) . . ?
C04M C060 C04T 112.4(12) . . ?
C04M C060 C055 108.1(11) . . ?
C04T C060 C055 105.3(10) . . ?
C02Y C061 C059 109.0(10) . . ?
C030 C061 C02Y 109.4(10) . . ?
C030 C061 C059 108.6(10) . . ?
C05Y C062 C03M 111.0(11) . . ?
C05Z C063 C06W 124.6(15) . . ?
C043 C064 Fe0P 68.2(8) . . ?
C058 C064 Fe0P 69.4(9) . . ?
C058 C064 C043 108.0(13) . . ?
C06H C065 P017 123.4(13) . . ?
C07O C065 P017 119.1(11) . . ?
C07O C065 C06H 117.0(15) . . ?
C07R C066 C07F 118.3(14) . . ?
C04B C067 C05P 121.9(14) . . ?
C03E C068 C033 121.0(11) . . ?
C02X C069 C07V 110.3(12) . . ?
C057 C06A C074 121.5(13) . . ?
C04Z C06B Fe0P 67.9(8) . . ?
C058 C06B Fe0P 69.5(9) . . ?
C058 C06B C04Z 107.7(13) . . ?
C04M C06C C06O 109.0(12) . . ?
C04M C06C C06R 106.8(11) . . ?
C06O C06C C06R 105.5(10) . . ?
C07P C06D C04L 119.3(14) . . ?
C01J C06E Fe0O 68.5(7) . . ?
C07M C06E Fe0O 70.5(8) . . ?
C07M C06E C01J 107.6(12) . . ?
C07B C06F C03Y 125.8(15) . . ?
C06I C06G C077 122.8(16) . . ?
C05M C06H C065 120.1(16) . . ?
C06G C06I C06Q 116.0(15) . . ?
C06G C06I B1 119.5(13) . . ?
C06Q C06I B1 124.3(13) . . ?
C073 C06J C03T 109.2(10) . . ?
C03V C06K C052 109.2(11) . . ?
C035 C06L Fe0O 69.7(7) . . ?
C07M C06L Fe0O 70.4(8) . . ?
C07M C06L C035 108.1(12) . . ?
C01H C06M C046 108.3(9) . . ?
C05U C06N C05V 120.7(14) . . ?
C072 C06O C06C 112.4(12) . . ?
C05Q C06P C04V 116.9(13) . . ?
C08A C06Q C06I 122.5(16) . . ?
C036 C06R C06C 110.1(11) . . ?
C036 C06S C072 109.0(10) . . ?
C03Z C06T Fe0P 69.7(8) . . ?
C03Z C06T C07H 107.6(12) . . ?
C07H C06T Fe0P 68.3(8) . . ?
C02X C06U C07I 107.0(12) . . ?
C044 C06V C06X 119.2(15) . . ?
C07R C06W C063 120.1(14) . . ?
C05P C06X C06V 118.1(15) . . ?
C080 C06Y C07D 110.4(15) . . ?
C020 B06Z C04B 107.1(10) . . ?
C03C B06Z C020 108.4(10) . . ?
C03C B06Z C03Y 112.6(10) . . ?
C03C B06Z C04B 109.1(10) . . ?
C03Y B06Z C020 110.3(10) . . ?
C03Y B06Z C04B 109.1(10) . . ?
C034 C070 C23 118.1(16) . . ?
C05X C071 C04Y 103.4(13) . . ?
C07G C071 C04Y 109.2(14) . . ?
C07G C071 C05X 112.3(15) . . ?
C04T C072 C06S 108.4(11) . . ?
C06O C072 C04T 112.3(11) . . ?
C06O C072 C06S 109.0(12) . . ?
C06J C073 C03W 108.3(11) . . ?
C076 C073 C03W 109.4(11) . . ?
C076 C073 C06J 111.1(12) . . ?
C03U C074 C06A 118.7(13) . . ?
C07P C075 C05H 124.4(13) . . ?
C073 C076 C05F 109.7(11) . . ?
C06G C077 C087 118.8(16) . . ?
C02H C078 C02U 109.8(9) . . ?
C02H C078 C05E 109.1(9) . . ?
C02U C078 C05E 107.5(9) . . ?
C08E C079 C07Y 120.0 . . ?
C08W C08E C079 120.0 . . ?
C6 C08W C08E 120.0 . . ?
C08B C6 C08W 120.0 . . ?
C6 C08B C07Y 120.0 . . ?
C079 C07Y C08U 120.2(12) . . ?
C08B C07Y C079 120.0 . . ?
C08B C07Y C08U 119.8(12) . . ?
C05M C07A C086 119.4(17) . . ?
C06F C07B C07E 117.9(15) . . ?
C08Q C07C S013 116.2(17) . . ?
C08Q C07C C22 111(3) . . ?
C08Q C07C C24 100(2) . . ?
C22 C07C S013 114.6(15) . . ?
C24 C07C S013 114(2) . . ?
C24 C07C C22 99(2) . . ?
C07K C07D C06Y 110.7(16) . . ?
C07K C07D C07S 108.4(14) . . ?
C07S C07D C06Y 107.9(14) . . ?
C07L C07E C07B 118.8(14) . . ?
C05Z C07F C066 122.7(14) . . ?
C07I C07G C071 111.6(15) . . ?
C05L C07H Fe0P 67.9(9) . . ?
C05L C07H C06T 108.2(13) . . ?
C06T C07H Fe0P 70.8(9) . . ?
C07G C07I C06U 109.2(13) . . ?
C07G C07I C07X 115.0(15) . . ?
C07X C07I C06U 104.8(13) . . ?
C04K C07J C052 111.7(11) . . ?
C07T C07K C07D 110.8(16) . . ?
C07E C07L C03J 122.8(15) . . ?
C06E C07M Fe0O 69.0(8) . . ?
C06L C07M Fe0O 69.4(8) . . ?
C06L C07M C06E 109.2(12) . . ?
C08D C07N C07U 123.9(17) . . ?
C065 C07O C086 124.6(15) . . ?
C075 C07P C06D 119.2(13) . . ?
C06W C07R C066 119.8(14) . . ?
C05K C07S C07D 111.7(15) . . ?
C07K C07T C081 106.1(15) . . ?
C07K C07T C08O 113.3(15) . . ?
C08O C07T C081 105.3(14) . . ?
C07N C07U C08G 113.5(15) . . ?
C07N C07U B1 120.9(15) . . ?
C08G C07U B1 125.2(14) . . ?
C05X C07V C069 104.1(13) . . ?
C05X C07V C07X 112.9(14) . . ?
C07X C07V C069 102.0(13) . . ?
C08M C07W C08F 100.1(15) . . ?
C26 C07W C08F 97.7(15) . . ?
C26 C07W C08M 111.7(17) . . ?
C07I C07X C07V 111.0(14) . . ?
C05K C07Z C080 111.8(14) . . ?
C06Y C080 C07Z 107.5(15) . . ?
C06Y C080 C08O 110.0(15) . . ?
C08O C080 C07Z 106.5(14) . . ?
C05K C081 C07T 109.6(13) . . ?
C07O C086 C07A 117.4(17) . . ?
C08A C087 C077 119.9(16) . . ?
C23 C089 C08N 122.1(18) . . ?
C087 C08A C06Q 120.0(17) . . ?
C07N C08D C08Z 119.2(17) . . ?
C034 C08F C07W 116.9(15) . . ?
C27 C08G C07U 126.4(17) . . ?
C034 C08K C08N 112.9(17) . . ?
C23 C08M C07W 121.5(19) . . ?
C089 C08N C08K 102.5(16) . . ?
C089 C08N C26 106.1(17) . . ?
C26 C08N C08K 108.2(16) . . ?
C07T C08O C080 112.7(16) . . ?
C07C C08Q C08R 115(2) . . ?
C53 C08R C08Q 107(2) . . ?
C59 C08R C08Q 98(2) . . ?
C59 C08R C53 111(3) . . ?
C088 C08T C08Y 120.0 . . ?
C088 C08T C12 117.6(17) . . ?
C08Y C08T C12 122.4(17) . . ?
C08T C088 C085 120.0 . . ?
C08C C085 C088 120.0 . . ?
C085 C08C C08J 120.0 . . ?
C08C C08J C08Y 120.0 . . ?
C08J C08Y C08T 120.0 . . ?
C27 C08Z C08D 117.4(17) . . ?
C03B B1 C05Z 109.3(12) . . ?
C03B B1 C06I 105.0(11) . . ?
C05Z B1 C06I 110.2(11) . . ?
C07U B1 C03B 114.3(12) . . ?
C07U B1 C05Z 108.1(11) . . ?
C07U B1 C06I 109.9(12) . . ?
C083 C7 C090 120.0 . . ?
C7 C083 C05D 120.0 . . ?
C083 C05D P017 122.3(6) . . ?
C05N C05D P017 117.7(6) . . ?
C05N C05D C083 120.0 . . ?
C084 C05N C05D 120.0 . . ?
C05N C084 C090 120.0 . . ?
C084 C090 C7 120.0 . . ?
C49 C0AA C22 105(2) . . ?
C49 C0AA C53 113(3) . . ?
C53 C0AA C22 107.2(19) . . ?
C13 C11 C15 120.0 . . ?
C19 C13 C11 120.0 . . ?
C13 C19 C18 120.0 . . ?
C70 C19 C13 139(2) . . ?
C70 C19 C18 100(2) . . ?
C19 C18 C70 36.8(11) . . ?
C5 C18 C19 120.0 . . ?
C5 C18 C70 156.3(11) . . ?
C18 C5 C15 120.0 . . ?
C5 C15 C11 120.0 . . ?
C46 C16 C2 121(2) . . ?
C46 C16 C69 120.0 . . ?
C69 C16 C2 118(2) . . ?
C16 C46 C68 120.0 . . ?
C72 C68 C46 120.0 . . ?
C57 C72 C68 120.0 . . ?
C69 C57 C72 120.0 . . ?
C57 C69 C16 120.0 . . ?
C0AA C22 C07C 114(2) . . ?
C089 C23 C070 107.4(17) . . ?
C08M C23 C070 99.3(16) . . ?
C08M C23 C089 101.3(16) . . ?
C56 C24 C07C 119(3) . . ?
C07W C26 C08N 117.7(17) . . ?
C08G C27 C08Z 118.5(19) . . ?
C0AA C49 C56 114(3) . . ?
C08R C53 C0AA 115(3) . . ?
C49 C56 C24 100(2) . . ?
C59 C56 C24 108.9(19) . . ?
C59 C56 C49 110(2) . . ?
C56 C59 C08R 117(3) . . ?
C19 C70 C18 43.2(15) . . ?

loop_
_geom_bond_atom_site_label_1
_geom_bond_atom_site_label_2
_geom_bond_distance
_geom_bond_site_symmetry_2
_geom_bond_publ_flag
Ag01 Ag02 2.7879(9) . ?
Ag01 Ag03 2.7888(9) . ?
Ag01 Ag04 2.7775(9) . ?
Ag01 Ag05 2.7781(9) . ?
Ag01 Ag06 2.7760(9) . ?
Ag01 Ag07 2.7771(9) . ?
Ag01 Ag08 2.7767(9) . ?
Ag01 Ag09 2.7766(9) . ?
Ag01 Ag0A 2.7720(9) . ?
Ag01 Ag0B 2.7769(9) . ?
Ag01 Ag0C 2.7887(9) . ?
Ag01 Ag0D 2.7730(9) . ?
Ag02 Ag03 2.8862(10) . ?
Ag02 Ag05 3.1021(10) . ?
Ag02 Ag0A 2.9492(10) . ?
Ag02 Ag0B 2.8412(9) . ?
Ag02 Ag0D 2.8650(10) . ?
Ag02 Ag0F 2.9889(9) . ?
Ag02 Ag0I 3.3239(10) . ?
Ag02 S00T 2.498(2) . ?
Ag03 Ag06 2.8936(9) . ?
Ag03 Ag08 2.8762(10) . ?
Ag03 Ag0A 3.1098(10) . ?
Ag03 Ag0B 2.8515(10) . ?
Ag03 Ag0I 2.9584(10) . ?
Ag03 S011 2.460(3) . ?
Ag04 Ag05 2.8662(10) . ?
Ag04 Ag08 2.8929(9) . ?
Ag04 Ag09 3.1069(9) . ?
Ag04 Ag0A 2.8217(9) . ?
Ag04 Ag0C 2.9307(9) . ?
Ag04 Ag0H 3.3374(10) . ?
Ag04 Ag0K 2.9724(9) . ?
Ag04 S00Q 2.503(2) . ?
Ag05 Ag09 2.8961(9) . ?
Ag05 Ag0A 2.8688(9) . ?
Ag05 Ag0D 2.9049(10) . ?
Ag05 Ag0F 2.9905(10) . ?
Ag05 S012 2.465(2) . ?
Ag06 Ag07 2.8673(10) . ?
Ag06 Ag08 2.8517(10) . ?
Ag06 Ag0B 3.1130(10) . ?
Ag06 Ag0C 2.8611(10) . ?
Ag06 Ag0J 2.9539(10) . ?
Ag06 S00Z 2.448(2) . ?
Ag07 Ag09 2.8770(10) . ?
Ag07 Ag0B 2.9352(10) . ?
Ag07 Ag0C 2.8180(9) . ?
Ag07 Ag0D 3.1163(10) . ?
Ag07 Ag0M 2.9457(11) . ?
Ag07 S00X 2.495(2) . ?
Ag08 Ag0A 2.8446(9) . ?
Ag08 Ag0C 3.1308(9) . ?
Ag08 Ag0H 2.9739(10) . ?
Ag08 S00V 2.441(2) . ?
Ag09 Ag0C 2.8788(9) . ?
Ag09 Ag0D 2.8827(10) . ?
Ag09 Ag0K 2.9729(10) . ?
Ag09 S00S 2.463(2) . ?
Ag0A Ag0I 2.9907(10) . ?
Ag0A S00R 2.480(2) . ?
Ag0B Ag0D 2.8785(10) . ?
Ag0B Ag0J 3.0470(10) . ?
Ag0B Ag0M 3.3782(11) . ?
Ag0B S00W 2.466(2) . ?
Ag0C Ag0H 2.9743(10) . ?
Ag0C S00U 2.498(2) . ?
Ag0D Ag0M 2.9869(11) . ?
Ag0D S013 2.462(3) . ?
Ag0E Ag0H 3.3037(10) . ?
Ag0E Ag0K 3.3706(10) . ?
Ag0E S00Q 2.713(2) . ?
Ag0E S00U 2.686(2) . ?
Ag0E P014 2.507(2) . ?
Ag0E P016 2.493(3) . ?
Ag0F Ag0G 3.3372(10) . ?
Ag0F S00T 2.389(2) . ?
Ag0F S012 2.392(3) . ?
Ag0G Ag0I 3.2248(10) . ?
Ag0G S00R 2.648(2) . ?
Ag0G S00T 2.854(2) . ?
Ag0G P00Y 2.523(2) . ?
Ag0G P010 2.484(3) . ?
Ag0H S00U 2.395(2) . ?
Ag0H S00V 2.391(2) . ?
Ag0I S00R 2.408(2) . ?
Ag0I S011 2.390(3) . ?
Ag0J Ag0L 3.2288(11) . ?
Ag0J S00W 2.407(3) . ?
Ag0J S00Z 2.390(3) . ?
Ag0K S00Q 2.402(2) . ?
Ag0K S00S 2.392(2) . ?
Ag0L S00W 2.709(2) . ?
Ag0L S00X 2.708(3) . ?
Ag0L P015 2.507(3) . ?
Ag0L P017 2.520(3) . ?
Ag0M S00X 2.387(3) . ?
Ag0M S013 2.383(3) . ?
Fe0N C01F 2.036(11) . ?
Fe0N C01R 2.040(12) . ?
Fe0N C01U 2.027(11) . ?
Fe0N C021 2.036(11) . ?
Fe0N C02B 2.035(12) . ?
Fe0N C02G 2.037(11) . ?
Fe0N C037 2.076(11) . ?
Fe0N C03K 2.068(11) . ?
Fe0N C042 2.038(11) . ?
Fe0N C04I 2.038(12) . ?
Fe0O C01J 2.015(12) . ?
Fe0O C027 2.021(13) . ?
Fe0O C035 2.034(12) . ?
Fe0O C038 2.050(15) . ?
Fe0O C03D 2.037(12) . ?
Fe0O C041 2.051(12) . ?
Fe0O C04R 2.030(13) . ?
Fe0O C06E 2.024(14) . ?
Fe0O C06L 2.031(13) . ?
Fe0O C07M 2.044(14) . ?
Fe0P C03Z 2.057(13) . ?
Fe0P C043 2.000(14) . ?
Fe0P C04O 2.070(13) . ?
Fe0P C04Z 2.003(14) . ?
Fe0P C058 2.025(15) . ?
Fe0P C05L 1.980(15) . ?
Fe0P C064 2.033(15) . ?
Fe0P C06B 2.042(16) . ?
Fe0P C06T 2.063(14) . ?
Fe0P C07H 2.029(16) . ?
S00Q C01O 1.850(10) . ?
S00R C01E 1.839(10) . ?
S00S C02R 1.857(12) . ?
S00T C01Q 1.854(11) . ?
S00U C01Z 1.855(10) . ?
S00V C036 1.847(12) . ?
S00W C029 1.867(12) . ?
S00X C02X 1.852(12) . ?
P00Y C01A 1.794(11) . ?
P00Y C021 1.802(10) . ?
P00Y C024 1.820(10) . ?
S00Z C03P 1.854(11) . ?
P010 C01F 1.795(10) . ?
P010 C01S 1.842(12) . ?
P010 C031 1.806(12) . ?
S011 C034 1.851(17) . ?
S012 C05K 1.820(14) . ?
S013 C07C 1.78(2) . ?
P014 C01J 1.791(12) . ?
P014 C01P 1.820(12) . ?
P014 C026 1.825(12) . ?
P015 C025 1.820(12) . ?
P015 C03Q 1.820(12) . ?
P015 C04O 1.787(13) . ?
P016 C02T 1.813(12) . ?
P016 C033 1.825(12) . ?
P016 C03D 1.796(12) . ?
P017 C043 1.818(14) . ?
P017 C065 1.810(16) . ?
P017 C05D 1.828(8) . ?
C018 C01H 1.549(15) . ?
C018 C01Z 1.541(15) . ?
C019 C01A 1.421(16) . ?
C019 C02O 1.369(17) . ?
C01A C01D 1.409(14) . ?
C01B C01E 1.530(16) . ?
C01B C01X 1.523(15) . ?
C01C C01Q 1.548(17) . ?
C01C C03V 1.544(17) . ?
C01D C01K 1.389(16) . ?
C01E C01G 1.525(14) . ?
C01E C02D 1.536(16) . ?
C01F C01R 1.423(16) . ?
C01F C02G 1.447(14) . ?
C01G C05O 1.577(15) . ?
C01H C02N 1.514(16) . ?
C01H C06M 1.547(16) . ?
C01I C024 1.385(15) . ?
C01I C04H 1.369(16) . ?
C01J C035 1.420(17) . ?
C01J C06E 1.458(18) . ?
C01K C02S 1.363(16) . ?
C01L C01S 1.379(16) . ?
C01L C03S 1.426(17) . ?
C01M C01O 1.528(14) . ?
C01M C032 1.545(14) . ?
C01N C029 1.508(19) . ?
C01N C05F 1.562(17) . ?
C01O C02E 1.517(16) . ?
C01O C02U 1.523(15) . ?
C01P C01T 1.391(16) . ?
C01P C02J 1.391(15) . ?
C01Q C02W 1.534(16) . ?
C01Q C04N 1.520(18) . ?
C01R C04I 1.404(15) . ?
C01S C02V 1.368(17) . ?
C01T C04G 1.380(16) . ?
C01U C021 1.428(15) . ?
C01U C02B 1.420(14) . ?
C01V C020 1.398(17) . ?
C01V C05W 1.393(18) . ?
C01W C01Z 1.535(14) . ?
C01W C02K 1.545(15) . ?
C01X C028 1.547(16) . ?
C01X C03R 1.530(16) . ?
C01Y C033 1.365(16) . ?
C01Y C03H 1.404(16) . ?
C01Z C04U 1.515(16) . ?
C020 C03F 1.387(17) . ?
C020 B06Z 1.641(18) . ?
C021 C042 1.427(14) . ?
C022 C039 1.516(17) . ?
C022 C03P 1.509(16) . ?
C023 C02M 1.370(18) . ?
C023 C03Q 1.417(16) . ?
C024 C03O 1.390(15) . ?
C025 C02A 1.377(16) . ?
C025 C045 1.396(16) . ?
C026 C02C 1.361(16) . ?
C026 C04W 1.368(15) . ?
C027 C038 1.419(17) . ?
C027 C03D 1.448(18) . ?
C028 C02I 1.512(18) . ?
C029 C03G 1.522(16) . ?
C029 C03W 1.542(17) . ?
C02A C02Z 1.388(17) . ?
C02B C037 1.415(16) . ?
C02C C05I 1.407(17) . ?
C02D C02I 1.557(15) . ?
C02E C04P 1.540(14) . ?
C02F C03L 1.547(16) . ?
C02F C03P 1.539(15) . ?
C02G C03K 1.418(15) . ?
C02H C032 1.511(16) . ?
C02H C078 1.505(15) . ?
C02I C053 1.537(16) . ?
C02J C04S 1.390(17) . ?
C02K C02N 1.521(16) . ?
C02K C05A 1.543(17) . ?
C02L C03N 1.368(17) . ?
C02L C03Q 1.360(18) . ?
C02M C051 1.400(19) . ?
C02O C02S 1.395(16) . ?
C02P C047 1.396(18) . ?
C02P C05U 1.364(19) . ?
C02Q C02Z 1.407(17) . ?
C02Q C04E 1.376(17) . ?
C02R C03A 1.521(19) . ?
C02R C04D 1.534(16) . ?
C02R C04Q 1.552(17) . ?
C02T C03I 1.385(16) . ?
C02T C03U 1.397(18) . ?
C02U C078 1.547(15) . ?
C02V C040 1.355(17) . ?
C02W C04K 1.557(17) . ?
C02X C04Y 1.48(2) . ?
C02X C069 1.50(2) . ?
C02X C06U 1.52(2) . ?
C02Y C039 1.533(18) . ?
C02Y C061 1.509(18) . ?
C030 C03L 1.533(17) . ?
C030 C061 1.499(16) . ?
C031 C04L 1.380(17) . ?
C031 C05H 1.411(16) . ?
C032 C04X 1.533(16) . ?
C033 C068 1.396(17) . ?
C034 C070 1.52(3) . ?
C034 C08F 1.47(2) . ?
C034 C08K 1.48(3) . ?
C035 C06L 1.422(18) . ?
C036 C055 1.517(17) . ?
C036 C06R 1.501(18) . ?
C036 C06S 1.496(17) . ?
C037 C042 1.420(15) . ?
C038 C04R 1.333(19) . ?
C039 C050 1.530(16) . ?
C03A C03M 1.565(17) . ?
C03B C04F 1.37(2) . ?
C03B C05C 1.448(19) . ?
C03B B1 1.65(2) . ?
C03C C047 1.390(18) . ?
C03C C05V 1.404(18) . ?
C03C B06Z 1.632(18) . ?
C03D C041 1.434(17) . ?
C03E C048 1.410(19) . ?
C03E C068 1.395(17) . ?
C03F C05G 1.400(18) . ?
C03G C03T 1.538(17) . ?
C03H C048 1.343(17) . ?
C03I C057 1.385(19) . ?
C03J C03Y 1.404(19) . ?
C03J C07L 1.404(19) . ?
C03K C04I 1.395(16) . ?
C03L C050 1.529(17) . ?
C03M C04C 1.524(19) . ?
C03M C062 1.533(17) . ?
C03N C051 1.385(18) . ?
C03O C04A 1.381(16) . ?
C03P C059 1.509(16) . ?
C03R C05O 1.445(19) . ?
C03S C03X 1.350(19) . ?
C03T C049 1.51(2) . ?
C03T C06J 1.543(17) . ?
C03U C074 1.384(18) . ?
C03V C054 1.539(18) . ?
C03V C06K 1.54(2) . ?
C03W C073 1.538(18) . ?
C03X C040 1.409(19) . ?
C03Y C06F 1.412(19) . ?
C03Y B06Z 1.632(18) . ?
C03Z C04O 1.463(18) . ?
C03Z C06T 1.410(18) . ?
C041 C04R 1.425(18) . ?
C043 C04Z 1.43(2) . ?
C043 C064 1.418(19) . ?
C044 C04B 1.386(19) . ?
C044 C06V 1.39(2) . ?
C045 C04E 1.366(18) . ?
C046 C04U 1.539(15) . ?
C046 C05A 1.517(17) . ?
C046 C06M 1.551(16) . ?
C049 C05F 1.549(18) . ?
C04A C05T 1.385(16) . ?
C04B C067 1.382(19) . ?
C04B B06Z 1.655(19) . ?
C04C C056 1.49(2) . ?
C04D C05Y 1.524(17) . ?
C04F C05Q 1.358(19) . ?
C04G C05R 1.400(17) . ?
C04H C05T 1.361(17) . ?
C04J C056 1.502(17) . ?
C04J C05Y 1.503(19) . ?
C04K C054 1.557(18) . ?
C04K C07J 1.45(2) . ?
C04L C06D 1.385(18) . ?
C04M C060 1.472(19) . ?
C04M C06C 1.501(19) . ?
C04N C052 1.542(17) . ?
C04O C05L 1.436(19) . ?
C04P C04X 1.516(15) . ?
C04P C05E 1.521(17) . ?
C04Q C056 1.555(17) . ?
C04S C05R 1.364(18) . ?
C04T C060 1.537(18) . ?
C04T C072 1.503(19) . ?
C04V C05C 1.38(2) . ?
C04V C06P 1.37(2) . ?
C04W C05J 1.356(18) . ?
C04Y C071 1.59(2) . ?
C04Z C06B 1.426(18) . ?
C052 C06K 1.536(18) . ?
C052 C07J 1.554(18) . ?
C053 C05O 1.529(17) . ?
C055 C060 1.575(17) . ?
C057 C06A 1.33(2) . ?
C058 C064 1.40(2) . ?
C058 C06B 1.38(2) . ?
C059 C061 1.558(16) . ?
C05B C05I 1.390(17) . ?
C05B C05J 1.409(19) . ?
C05E C078 1.554(17) . ?
C05F C076 1.539(18) . ?
C05G C05S 1.362(18) . ?
C05H C075 1.395(18) . ?
C05K C07S 1.47(2) . ?
C05K C07Z 1.49(2) . ?
C05K C081 1.51(2) . ?
C05L C07H 1.388(18) . ?
C05M C06H 1.38(2) . ?
C05M C07A 1.36(2) . ?
C05P C067 1.42(2) . ?
C05P C06X 1.34(2) . ?
C05Q C06P 1.369(18) . ?
C05S C05W 1.347(18) . ?
C05U C06N 1.37(2) . ?
C05V C06N 1.393(19) . ?
C05X C071 1.48(2) . ?
C05X C07V 1.48(2) . ?
C05Y C062 1.48(2) . ?
C05Z C063 1.39(2) . ?
C05Z C07F 1.40(2) . ?
C05Z B1 1.65(2) . ?
C063 C06W 1.40(2) . ?
C065 C06H 1.39(2) . ?
C065 C07O 1.34(2) . ?
C066 C07F 1.44(2) . ?
C066 C07R 1.41(2) . ?
C069 C07V 1.61(2) . ?
C06A C074 1.402(18) . ?
C06C C06O 1.539(18) . ?
C06C C06R 1.582(17) . ?
C06D C07P 1.364(19) . ?
C06E C07M 1.409(18) . ?
C06F C07B 1.381(19) . ?
C06G C06I 1.38(2) . ?
C06G C077 1.38(2) . ?
C06I C06Q 1.38(2) . ?
C06I B1 1.69(2) . ?
C06J C073 1.527(18) . ?
C06L C07M 1.40(2) . ?
C06O C072 1.46(2) . ?
C06Q C08A 1.38(2) . ?
C06S C072 1.542(17) . ?
C06T C07H 1.43(2) . ?
C06U C07I 1.59(2) . ?
C06V C06X 1.42(2) . ?
C06W C07R 1.36(2) . ?
C06Y C07D 1.54(3) . ?
C06Y C080 1.46(2) . ?
C070 C23 1.59(3) . ?
C071 C07G 1.46(2) . ?
C073 C076 1.52(2) . ?
C075 C07P 1.330(19) . ?
C077 C087 1.39(2) . ?
C079 C08E 1.3900 . ?
C079 C07Y 1.3900 . ?
C08E C08W 1.3900 . ?
C08W C6 1.3900 . ?
C6 C08B 1.3900 . ?
C08B C07Y 1.3900 . ?
C07Y C08U 1.50(2) . ?
C07A C086 1.40(2) . ?
C07B C07E 1.39(2) . ?
C07C C08Q 1.50(3) . ?
C07C C22 1.53(3) . ?
C07C C24 1.52(3) . ?
C07D C07K 1.49(2) . ?
C07D C07S 1.53(2) . ?
C07E C07L 1.38(2) . ?
C07G C07I 1.46(2) . ?
C07I C07X 1.51(2) . ?
C07K C07T 1.49(3) . ?
C07N C07U 1.37(2) . ?
C07N C08D 1.37(2) . ?
C07O C086 1.37(2) . ?
C07T C081 1.60(2) . ?
C07T C08O 1.49(3) . ?
C07U C08G 1.43(2) . ?
C07U B1 1.61(2) . ?
C07V C07X 1.52(2) . ?
C07W C08F 1.64(2) . ?
C07W C08M 1.51(3) . ?
C07W C26 1.453(10) . ?
C07Z C080 1.56(2) . ?
C080 C08O 1.52(2) . ?
C087 C08A 1.35(2) . ?
C089 C08N 1.458(10) . ?
C089 C23 1.446(7) . ?
C08D C08Z 1.47(3) . ?
C08G C27 1.35(2) . ?
C08K C08N 1.58(2) . ?
C08M C23 1.437(10) . ?
C08N C26 1.473(10) . ?
C08Q C08R 1.60(3) . ?
C08R C53 1.451(10) . ?
C08R C59 1.451(10) . ?
C08T C088 1.3900 . ?
C08T C08Y 1.3900 . ?
C08T C12 1.54(3) . ?
C088 C085 1.3900 . ?
C085 C08C 1.3900 . ?
C08C C08J 1.3900 . ?
C08J C08Y 1.3900 . ?
C08Z C27 1.40(2) . ?
C7 C083 1.3900 . ?
C7 C090 1.3900 . ?
C083 C05D 1.3900 . ?
C05D C05N 1.3900 . ?
C05N C084 1.3900 . ?
C084 C090 1.3900 . ?
C2 C16 1.54(3) . ?
C0AA C22 1.464(10) . ?
C0AA C49 1.449(10) . ?
C0AA C53 1.455(10) . ?
C11 C13 1.3900 . ?
C11 C15 1.3900 . ?
C13 C19 1.3900 . ?
C19 C18 1.3900 . ?
C19 C70 1.22(3) . ?
C18 C5 1.3900 . ?
C18 C70 2.00(4) . ?
C5 C15 1.3900 . ?
C16 C46 1.3900 . ?
C16 C69 1.3900 . ?
C46 C68 1.3900 . ?
C68 C72 1.3900 . ?
C72 C57 1.3900 . ?
C57 C69 1.3900 . ?
C24 C56 1.463(10) . ?
C49 C56 1.456(10) . ?
C56 C59 1.450(10) . ?

loop_
_smtbx_masks_void_nr
_smtbx_masks_void_average_x
_smtbx_masks_void_average_y
_smtbx_masks_void_average_z
_smtbx_masks_void_volume
_smtbx_masks_void_count_electrons
_smtbx_masks_void_content
1 -0.385 0.000 -0.440 2275.7 287.6 ?
2 0.031 0.409 0.270 9.4 0.0 ?
3 -0.031 0.591 0.730 9.4 0.0 ?
4 0.111 0.674 -0.020 7.3 0.0 ?
5 0.182 0.235 0.916 8.9 0.0 ?
6 0.222 0.585 0.210 8.2 0.0 ?
7 0.500 0.500 0.000 384.6 8.7 ?
8 0.269 0.259 0.473 7.3 0.0 ?
9 0.389 0.844 0.033 7.3 0.0 ?
10 0.439 0.851 0.836 18.1 0.0 ?
11 0.444 0.302 0.562 21.4 0.0 ?
12 0.556 0.698 0.438 21.4 0.0 ?
13 0.561 0.149 0.164 18.1 0.0 ?
14 0.611 0.156 0.967 7.3 0.0 ?
15 0.731 0.741 0.527 7.3 0.0 ?
16 0.778 0.415 0.790 8.2 0.0 ?
17 0.818 0.765 0.084 8.9 0.0 ?
18 0.889 0.326 0.020 7.3 0.0 ?
